data_7238024
loop_
_publ_author_name
'Shi, Dongliang'
'Yang, Xiaoping'
'Chen, Hongfen'
'Ma, Yanan'
'Schipper, Desmond'
'Jones, Richard A.'

_publ_section_title
;
 Self-assembly of luminescent 42-metal lanthanide nanowheels with sensing
 properties towards metal ions and nitro explosives
;
_journal_issue 43
_journal_name_full 'Journal of Materials Chemistry C'
_journal_page_first 13425
_journal_paper_doi 10.1039/C9TC04821A
_journal_volume 7
_journal_year 2019
_chemical_formula_sum 'C280 H378 O238 Sm42'
_chemical_formula_weight 13866.52
_chemical_name_systematic Cluster-2
_chemical_properties_physical Heat-sensitive
_space_group_IT_number 2
_space_group_name_Hall '-P 1'
_space_group_name_H-M_alt 'P -1'
_symmetry_cell_setting triclinic
_symmetry_space_group_name_H-M 'P -1'
_atom_sites_solution_hydrogens geom
_atom_sites_solution_primary direct
_atom_sites_solution_secondary difmap
_audit_creation_method SHELXL-97
_audit_update_record
;
2019-08-15 deposited with the CCDC.	2019-10-07 downloaded from the CCDC.
;
_cell_angle_alpha 104.117(2)
_cell_angle_beta 103.590(2)
_cell_angle_gamma 99.196(2)
_cell_formula_units_Z 1
_cell_length_a 16.7518(7)
_cell_length_b 32.1189(11)
_cell_length_c 33.0529(11)
_cell_measurement_reflns_used 39400
_cell_measurement_temperature 190(1)
_cell_measurement_theta_max 30.9300
_cell_measurement_theta_min 1.2851
_cell_volume 16313.4(11)
_computing_cell_refinement 'Collect software, Nonius B.V. 1998'
_computing_data_collection 'Collect software, Nonius B.V. 1998'
_computing_data_reduction
;
DENZO and Scalepack (Otwinoski and Minor, 1997)
;
_computing_molecular_graphics 'XP SHELXTL/PC, Siemens Analytical'
_computing_structure_refinement 'XL SHELXTL/PC, Siemens Analytical'
_computing_structure_solution
;

SIR97 - Altomare A., Burla M.C., Camalli M., Cascarano G.L., Giacovazzo C., 
Guagliardi A., Moliterni A.G.G., Polidori G.,Spagna R.
;
_diffrn_ambient_temperature 190(1)
_diffrn_detector_area_resol_mean 13.6612
_diffrn_measured_fraction_theta_full 0.972
_diffrn_measured_fraction_theta_max 0.972
_diffrn_measurement_device_type 'Mercury2 (2x2 bin mode)'
_diffrn_measurement_method dtprofit.ref
_diffrn_radiation_monochromator graphite
_diffrn_radiation_source 'fine-focus sealed tube'
_diffrn_radiation_type MoK\a
_diffrn_radiation_wavelength 0.71073
_diffrn_reflns_av_R_equivalents 0.0000
_diffrn_reflns_av_sigmaI/netI 0.1828
_diffrn_reflns_limit_h_max 19
_diffrn_reflns_limit_h_min -19
_diffrn_reflns_limit_k_max 37
_diffrn_reflns_limit_k_min -38
_diffrn_reflns_limit_l_max 39
_diffrn_reflns_limit_l_min 0
_diffrn_reflns_number 55827
_diffrn_reflns_theta_full 25.00
_diffrn_reflns_theta_max 25.00
_diffrn_reflns_theta_min 1.07
_exptl_absorpt_coefficient_mu 3.776
_exptl_absorpt_correction_T_max 1.0000
_exptl_absorpt_correction_T_min 0.6636
_exptl_absorpt_correction_type multi-scan
_exptl_absorpt_process_details 'DENZO and Scalepack (Otwinoski and Minor, 1997)'
_exptl_crystal_colour Yellow
_exptl_crystal_density_diffrn 1.411
_exptl_crystal_density_method 'not measured'
_exptl_crystal_description Block
_exptl_crystal_F_000 6566
_exptl_crystal_preparation Luminescent
_exptl_crystal_recrystallization_method 'Vapour deposition'
_exptl_crystal_size_max 0.25
_exptl_crystal_size_mid 0.19
_exptl_crystal_size_min 0.11
_platon_squeeze_details
;
;
_refine_diff_density_max 4.972
_refine_diff_density_min -2.023
_refine_diff_density_rms 0.286
_refine_ls_extinction_method none
_refine_ls_goodness_of_fit_ref 1.095
_refine_ls_hydrogen_treatment constr
_refine_ls_matrix_type full
_refine_ls_number_parameters 2516
_refine_ls_number_reflns 55827
_refine_ls_number_restraints 1680
_refine_ls_restrained_S_all 1.093
_refine_ls_R_factor_all 0.1202
_refine_ls_R_factor_gt 0.0972
_refine_ls_shift/su_max 0.001
_refine_ls_shift/su_mean 0.000
_refine_ls_structure_factor_coef Fsqd
_refine_ls_weighting_details 'calc w=1/[\s^2^(Fo^2^)+(0.0760P)^2^+0.0000P] where P=(Fo^2^+2Fc^2^)/3'
_refine_ls_weighting_scheme calc
_refine_ls_wR_factor_gt 0.2432
_refine_ls_wR_factor_ref 0.2673
_reflns_number_gt 33614
_reflns_number_total 55827
_reflns_threshold_expression >2sigma(I)
_cod_data_source_file c9tc04821a2.cif
_cod_data_source_block cluster-2
_cod_depositor_comments
;
The following automatic conversions were performed:

data item '_exptl_absorpt_correction_type' value 'Multi-scan' was
changed to 'multi-scan' in accordance with the
/home/saulius/struct/COD-crude-data/automatic-downloads/DataCite-retrospective/RSC/depositions/lib/dictionaries/cif_core.dic
dictionary named 'cif_core.dic' version 2.4.2 last updated on
2011-04-26.

data item '_symmetry_cell_setting' value 'Triclinic' was changed to
'triclinic' in accordance with the
/home/saulius/struct/COD-crude-data/automatic-downloads/DataCite-retrospective/RSC/depositions/lib/dictionaries/cif_core.dic
dictionary named 'cif_core.dic' version 2.4.2 last updated on
2011-04-26.

Automatic conversion script
Id: cif_fix_values 6909 2019-04-08 15:41:33Z antanas 
;
_cod_original_cell_volume 16313.4(10)
_cod_original_sg_symbol_H-M P-1
_cod_database_code 7238024

loop_
_symmetry_equiv_pos_as_xyz
'x, y, z'
'-x, -y, -z'

loop_
_atom_site_label
_atom_site_type_symbol
_atom_site_fract_x
_atom_site_fract_y
_atom_site_fract_z
_atom_site_U_iso_or_equiv
_atom_site_adp_type
_atom_site_occupancy
_atom_site_symmetry_multiplicity
_atom_site_calc_flag
_atom_site_refinement_flags
Sm1 Sm 0.27876(5) -0.42736(2) 0.51567(2) 0.04343(19) Uani 1 1 d U
Sm2 Sm 0.43894(5) -0.32917(2) 0.53913(2) 0.0468(2) Uani 1 1 d U
Sm3 Sm 0.26026(5) -0.31944(2) 0.59426(2) 0.04402(19) Uani 1 1 d U
Sm4 Sm 0.40170(6) -0.31778(2) 0.70988(2) 0.0505(2) Uani 1 1 d U
Sm5 Sm 0.36213(5) -0.21436(3) 0.69884(3) 0.0487(2) Uani 1 1 d U
Sm6 Sm 0.59632(5) -0.22031(2) 0.73640(2) 0.0487(2) Uani 1 1 d U
Sm7 Sm 0.62560(6) -0.15352(3) 0.85860(3) 0.0572(2) Uani 1 1 d U
Sm8 Sm 0.72052(5) -0.09592(2) 0.79505(2) 0.0481(2) Uani 1 1 d U
Sm9 Sm 0.57053(5) -0.04183(2) 0.85220(2) 0.0461(2) Uani 1 1 d U
Sm10 Sm 0.75894(5) 0.04971(2) 0.94396(2) 0.0460(2) Uani 1 1 d U
Sm11 Sm 0.63435(5) 0.08470(2) 0.86043(2) 0.04390(19) Uani 1 1 d U
Sm12 Sm 0.87533(5) 0.10851(2) 0.87649(2) 0.04327(19) Uani 1 1 d U
Sm13 Sm 0.90632(5) 0.23641(2) 0.93743(2) 0.0474(2) Uani 1 1 d U
Sm14 Sm 0.92474(5) 0.20867(2) 0.82871(2) 0.0456(2) Uani 1 1 d U
Sm15 Sm 0.76285(5) 0.27776(2) 0.85243(2) 0.04273(19) Uani 1 1 d U
Sm16 Sm 0.90522(5) 0.38761(2) 0.84823(2) 0.0458(2) Uani 1 1 d U
Sm17 Sm 0.72402(5) 0.33153(2) 0.75627(2) 0.04373(19) Uani 1 1 d U
Sm18 Sm 0.94021(5) 0.35526(2) 0.73285(2) 0.04303(19) Uani 1 1 d U
Sm19 Sm 0.88228(5) 0.45025(2) 0.68165(2) 0.0464(2) Uani 1 1 d U
Sm20 Sm 0.88495(5) 0.34853(2) 0.60753(2) 0.04452(19) Uani 1 1 d U
Sm21 Sm 0.67949(5) 0.38995(2) 0.58516(2) 0.04203(18) Uani 1 1 d U
O1 O 0.1161(7) -0.3446(3) 0.6018(3) 0.061(3) Uani 1 1 d U
O2 O 0.1424(7) -0.4565(3) 0.4632(3) 0.057(3) Uani 1 1 d U
O3 O 0.7133(8) -0.2603(4) 0.7464(4) 0.078(4) Uani 1 1 d U
O4 O 0.4307(7) -0.3771(3) 0.6621(3) 0.059(3) Uani 1 1 d U
O5 O 0.4612(8) -0.0408(4) 0.8918(4) 0.075(3) Uani 1 1 d U
O6 O 0.4925(8) -0.2024(4) 0.8393(4) 0.068(3) Uani 1 1 d U
O7 O 1.0231(7) 0.0966(4) 0.9019(4) 0.066(3) Uani 1 1 d DU
O8 O 0.8100(7) -0.0151(3) 0.9400(3) 0.058(3) Uani 1 1 d U
O9 O 0.6770(7) 0.3113(4) 0.8966(4) 0.065(3) Uani 1 1 d U
O10 O 0.8129(7) 0.2021(3) 0.9687(4) 0.060(3) Uani 1 1 d U
O11 O 0.1796(6) -0.3898(3) 0.5443(3) 0.055(3) Uani 1 1 d U
O12 O 1.0031(7) 0.3551(3) 0.8888(4) 0.065(3) Uani 1 1 d U
O13 O 0.5820(6) 0.4370(3) 0.6044(3) 0.057(3) Uani 1 1 d U
O14 O 0.8298(7) 0.4635(3) 0.7430(3) 0.056(3) Uani 1 1 d U
O15 O 0.2813(7) -0.5023(3) 0.4743(3) 0.053(3) Uani 1 1 d U
O16 O 0.2905(7) -0.4526(3) 0.4401(3) 0.062(3) Uani 1 1 d U
O17 O 0.3564(7) -0.4549(3) 0.5711(3) 0.051(3) Uani 1 1 d U
O18 O 0.2159(8) -0.4751(4) 0.5531(4) 0.075(3) Uani 1 1 d U
O19 O 0.5643(8) -0.3066(4) 0.5158(4) 0.073(3) Uani 1 1 d U
O20 O 0.4490(6) -0.3463(3) 0.4627(3) 0.054(3) Uani 1 1 d U
O21 O 0.3464(7) -0.2825(3) 0.5625(3) 0.059(3) Uani 1 1 d U
O22 O 0.5487(6) -0.3000(3) 0.7151(3) 0.052(3) Uani 1 1 d U
O23 O 0.4236(7) -0.4116(3) 0.5135(3) 0.058(3) Uani 1 1 d U
O24 O 0.5293(8) -0.3735(4) 0.5704(5) 0.083(4) Uani 1 1 d U
O25 O 0.5201(7) -0.2823(3) 0.6054(3) 0.053(3) Uani 1 1 d U
O26 O 0.6177(7) -0.2462(4) 0.6698(3) 0.061(3) Uani 1 1 d U
O27 O 0.2413(6) -0.2528(3) 0.6327(3) 0.054(3) Uani 1 1 d U
O28 O 0.2387(8) -0.1848(4) 0.6733(4) 0.084(4) Uani 1 1 d U
O29 O 0.3992(8) -0.1794(4) 0.6440(4) 0.071(3) Uani 1 1 d U
O30 O 0.5022(6) -0.1901(3) 0.6936(3) 0.045(2) Uani 1 1 d U
O31 O 0.4611(8) -0.3549(4) 0.7637(4) 0.081(4) Uani 1 1 d U
O32 O 0.3953(8) -0.3034(4) 0.7842(4) 0.076(3) Uani 1 1 d U
O33 O 0.2856(7) -0.2829(4) 0.7116(3) 0.062(3) Uani 1 1 d U
O34 O 0.2932(8) -0.2174(4) 0.7564(4) 0.088(4) Uani 1 1 d U
O35 O 0.4153(6) -0.1442(3) 0.7489(3) 0.050(3) Uani 1 1 d U
O36 O 0.4439(7) -0.0792(3) 0.7975(4) 0.063(3) Uani 1 1 d U
O37 O 0.6191(9) -0.2264(4) 0.8086(4) 0.094(4) Uani 1 1 d U
O38 O 0.6656(9) -0.2173(4) 0.8772(4) 0.085(4) Uani 1 1 d U
O39 O 0.7127(7) -0.1659(3) 0.7393(3) 0.059(3) Uani 1 1 d U
O40 O 0.8129(7) -0.1076(4) 0.7460(4) 0.067(3) Uani 1 1 d U
O41 O 0.6080(9) -0.1511(4) 0.9307(4) 0.086(4) Uani 1 1 d U
O42 O 0.7326(9) -0.1209(4) 0.9267(4) 0.092(4) Uani 1 1 d U
O43 O 0.7562(7) -0.1525(4) 0.8347(3) 0.066(3) Uani 1 1 d U
O44 O 0.8567(9) -0.0921(4) 0.8485(4) 0.085(4) Uani 1 1 d U
O45 O 0.6418(8) -0.0827(4) 0.7280(3) 0.068(3) Uani 1 1 d U
O46 O 0.6094(7) -0.0544(3) 0.7898(3) 0.060(3) Uani 1 1 d U
O47 O 0.6405(7) -0.0169(3) 0.9275(3) 0.061(3) Uani 1 1 d U
O48 O 0.7022(7) 0.0189(3) 0.9958(3) 0.061(3) Uani 1 1 d U
O49 O 0.5172(7) 0.0182(3) 0.8389(3) 0.058(3) Uani 1 1 d U
O50 O 0.4856(7) 0.0778(3) 0.8258(3) 0.059(3) Uani 1 1 d U
O51 O 0.7716(7) 0.1150(3) 1.0007(3) 0.050(2) Uani 1 1 d U
O52 O 0.8797(8) 0.0817(4) 1.0091(4) 0.074(3) Uani 1 1 d U
O53 O 0.6214(7) 0.0666(3) 0.9293(3) 0.057(3) Uani 1 1 d U
O54 O 0.5965(7) 0.1304(3) 0.9201(3) 0.062(3) Uani 1 1 d U
O55 O 0.7906(6) -0.0211(3) 0.8152(3) 0.052(3) Uani 1 1 d U
O56 O 0.8845(6) 0.0583(3) 0.9193(3) 0.051(3) Uani 1 1 d U
O57 O 0.6190(7) 0.0560(4) 0.7819(4) 0.065(3) Uani 1 1 d U
O58 O 0.7429(6) 0.0882(3) 0.8237(3) 0.059(3) Uani 1 1 d U
O59 O 0.6543(7) 0.1544(3) 0.8498(3) 0.053(3) Uani 1 1 d U
O60 O 0.6508(7) 0.2212(3) 0.8428(3) 0.056(3) Uani 1 1 d U
O61 O 0.9450(6) 0.1340(3) 0.8298(3) 0.048(2) Uani 1 1 d U
O62 O 0.9994(9) 0.1647(4) 0.7860(4) 0.085(4) Uani 1 1 d U
O63 O 0.9368(6) 0.1627(3) 0.9443(3) 0.050(3) Uani 1 1 d U
O64 O 1.0054(6) 0.2237(3) 0.9977(3) 0.057(3) Uani 1 1 d U
O65 O 0.8118(8) 0.1605(4) 0.7647(4) 0.069(3) Uani 1 1 d U
O66 O 0.7829(6) 0.2199(3) 0.8005(3) 0.056(3) Uani 1 1 d U
O67 O 1.0732(7) 0.2506(4) 0.8624(4) 0.068(3) Uani 1 1 d U
O68 O 1.0154(7) 0.2181(3) 0.9035(4) 0.067(3) Uani 1 1 d U
O69 O 1.0143(8) 0.3049(3) 0.9664(4) 0.066(3) Uani 1 1 d U
O70 O 0.9141(9) 0.2955(5) 1.0047(4) 0.090(4) Uani 1 1 d U
O71 O 0.8386(7) 0.3489(3) 0.8954(3) 0.054(3) Uani 1 1 d U
O72 O 0.8983(7) 0.4203(3) 0.9213(3) 0.059(3) Uani 1 1 d U
O73 O 0.6596(6) 0.2926(3) 0.8012(3) 0.047(2) Uani 1 1 d U
O74 O 0.5736(7) 0.2993(4) 0.7410(4) 0.076(3) Uani 1 1 d U
O75 O 0.6999(7) 0.2546(4) 0.7114(3) 0.062(3) Uani 1 1 d U
O76 O 0.8148(6) 0.3016(3) 0.7133(3) 0.052(3) Uani 1 1 d U
O77 O 0.6733(7) 0.3990(4) 0.7775(4) 0.065(3) Uani 1 1 d U
O78 O 0.7575(7) 0.3889(4) 0.8332(3) 0.062(3) Uani 1 1 d U
O79 O 0.9027(8) 0.4634(4) 0.8500(4) 0.076(3) Uani 1 1 d U
O80 O 1.0229(8) 0.4525(4) 0.8847(4) 0.078(4) Uani 1 1 d U
O81 O 0.9438(7) 0.2549(4) 0.7853(3) 0.059(3) Uani 1 1 d U
O82 O 0.9870(6) 0.2950(3) 0.7435(3) 0.047(2) Uani 1 1 d U
O83 O 0.6801(7) 0.3474(3) 0.6908(3) 0.058(3) Uani 1 1 d U
O84 O 0.6144(6) 0.3620(3) 0.6302(3) 0.052(3) Uani 1 1 d U
O85 O 0.9755(7) 0.4326(3) 0.7445(3) 0.060(3) Uani 1 1 d U
O86 O 1.0060(6) 0.4976(4) 0.7366(3) 0.058(3) Uani 1 1 d U
O87 O 0.8690(8) 0.5283(4) 0.6905(4) 0.075(3) Uani 1 1 d U
O88 O 0.9349(8) 0.4983(4) 0.6444(4) 0.075(3) Uani 1 1 d U
O89 O 0.7972(7) 0.2761(3) 0.5995(4) 0.063(3) Uani 1 1 d U
O90 O 0.7303(6) 0.3249(3) 0.5841(3) 0.052(3) Uani 1 1 d U
O91 O 0.9977(8) 0.3958(4) 0.5914(4) 0.076(4) Uani 1 1 d U
O92 O 0.9889(7) 0.4165(4) 0.6591(3) 0.068(3) Uani 1 1 d U
O93 O 0.9826(8) 0.2984(4) 0.6018(4) 0.076(3) Uani 1 1 d U
O94 O 0.9694(7) 0.3261(3) 0.6670(3) 0.059(3) Uani 1 1 d U
O95 O 0.2744(7) -0.3585(3) 0.6461(3) 0.058(3) Uani 1 1 d U
O96 O 0.2929(7) -0.3807(4) 0.7059(4) 0.071(3) Uani 1 1 d U
O97 O 0.8472(6) 0.3277(3) 0.5314(3) 0.052(3) Uani 1 1 d U
O98 O 0.8349(7) 0.3058(4) 0.4606(4) 0.070(3) Uani 1 1 d U
O99 O 0.3514(6) -0.3625(3) 0.5747(3) 0.051(3) Uani 1 1 d U
H99D H 0.3845 -0.3696 0.5997 0.062 Uiso 1 1 calc R
O100 O 0.3025(6) -0.3656(3) 0.4876(3) 0.052(3) Uani 1 1 d U
H10R H 0.2601 -0.3479 0.4891 0.062 Uiso 1 1 calc R
O101 O 0.3861(7) -0.2805(3) 0.6548(3) 0.058(3) Uani 1 1 d U
H10P H 0.4371 -0.2750 0.6454 0.070 Uiso 1 1 calc R
O102 O 0.4593(6) -0.2418(3) 0.7432(3) 0.053(3) Uani 1 1 d U
H10Q H 0.4584 -0.2329 0.7736 0.064 Uiso 1 1 calc R
O103 O 0.5917(6) -0.1510(3) 0.7847(3) 0.051(3) Uani 1 1 d U
H10T H 0.5396 -0.1413 0.7755 0.061 Uiso 1 1 calc R
O104 O 0.7337(6) 0.4426(3) 0.6564(3) 0.047(2) Uani 1 1 d U
O105 O 0.6905(6) 0.0213(3) 0.8683(3) 0.053(3) Uani 1 1 d U
H10U H 0.7295 0.0150 0.8509 0.064 Uiso 1 1 calc R
O106 O 0.7684(7) 0.1085(4) 0.9115(3) 0.061(3) Uani 1 1 d U
H10V H 0.7751 0.1372 0.9324 0.073 Uiso 1 1 calc R
O107 O 0.8428(6) 0.1786(3) 0.8709(3) 0.052(3) Uani 1 1 d U
H10W H 0.7822 0.1763 0.8596 0.063 Uiso 1 1 calc R
O108 O 0.8974(6) 0.2678(3) 0.8780(3) 0.048(2) Uani 1 1 d U
H10X H 0.9407 0.2951 0.8856 0.058 Uiso 1 1 calc R
O109 O 0.8315(6) 0.3134(3) 0.8087(3) 0.042(2) Uani 1 1 d U
H10Y H 0.8664 0.2961 0.7951 0.050 Uiso 1 1 calc R
O110 O 0.8485(6) 0.3827(3) 0.7712(3) 0.049(2) Uani 1 1 d U
H11Q H 0.8389 0.4109 0.7672 0.058 Uiso 1 1 calc R
O111 O 0.8500(7) 0.3730(3) 0.6748(3) 0.058(3) Uani 1 1 d U
H11R H 0.7902 0.3618 0.6715 0.069 Uiso 1 1 calc R
O112 O 0.8244(6) 0.4111(3) 0.6063(3) 0.047(2) Uani 1 1 d U
H11S H 0.8451 0.4274 0.5880 0.056 Uiso 1 1 calc R
O113 O 1.0988(7) 0.3802(4) 0.7556(4) 0.064(3) Uani 1 1 d U
O114 O 0.7789(7) 0.2606(3) 0.9210(3) 0.055(3) Uani 1 1 d U
O115 O 0.4188(7) -0.2623(4) 0.5186(3) 0.062(3) Uani 1 1 d U
O116 O 0.5241(9) -0.1102(4) 0.8663(4) 0.080(4) Uani 1 1 d U
O117 O 0.8808(7) 0.0436(3) 0.8300(4) 0.063(3) Uani 1 1 d U
O118 O 1.0045(6) 0.3716(3) 0.8093(3) 0.048(2) Uani 1 1 d U
O119 O 0.6781(7) -0.0783(3) 0.8585(3) 0.052(3) Uani 1 1 d U
H11T H 0.7258 -0.0623 0.8841 0.062 Uiso 1 1 calc R
C1 C 0.0808(12) -0.3199(6) 0.6365(6) 0.076(5) Uani 1 1 d U
H1A H 0.0425 -0.3406 0.6436 0.114 Uiso 1 1 calc R
H1B H 0.0513 -0.2998 0.6256 0.114 Uiso 1 1 calc R
H1C H 0.1262 -0.3037 0.6621 0.114 Uiso 1 1 calc R
C2 C 0.0581(11) -0.3796(5) 0.5669(5) 0.055(4) Uani 1 1 d U
C3 C -0.0274(11) -0.3915(6) 0.5613(5) 0.064(5) Uani 1 1 d U
H3A H -0.0519 -0.3770 0.5814 0.077 Uiso 1 1 calc R
C4 C -0.0770(11) -0.4264(5) 0.5241(6) 0.065(5) Uani 1 1 d U
H4A H -0.1349 -0.4343 0.5200 0.078 Uiso 1 1 calc R
C5 C -0.0450(10) -0.4483(5) 0.4949(5) 0.055(4) Uani 1 1 d U
H5A H -0.0797 -0.4710 0.4709 0.066 Uiso 1 1 calc R
C6 C 0.0453(11) -0.4364(5) 0.5009(5) 0.060(4) Uani 1 1 d U
C7 C 0.0955(10) -0.4014(4) 0.5373(4) 0.046(4) Uani 1 1 d U
C8 C 0.0712(11) -0.4593(5) 0.4658(5) 0.057(4) Uani 1 1 d U
H8A H 0.0287 -0.4787 0.4421 0.069 Uiso 1 1 calc R
C9 C 0.8063(13) -0.2408(7) 0.7735(7) 0.105(7) Uani 1 1 d U
H9A H 0.8233 -0.2585 0.7920 0.158 Uiso 1 1 calc R
H9B H 0.8122 -0.2112 0.7910 0.158 Uiso 1 1 calc R
H9C H 0.8412 -0.2404 0.7543 0.158 Uiso 1 1 calc R
C10 C 0.6917(10) -0.3073(5) 0.7244(5) 0.058(4) Uani 1 1 d U
C11 C 0.7518(12) -0.3309(5) 0.7266(6) 0.071(5) Uani 1 1 d U
H11A H 0.8065 -0.3166 0.7436 0.085 Uiso 1 1 calc R
C12 C 0.7351(13) -0.3779(7) 0.7036(6) 0.090(6) Uani 1 1 d U
H12A H 0.7742 -0.3954 0.7023 0.108 Uiso 1 1 calc R
C13 C 0.6439(16) -0.3916(9) 0.6829(8) 0.115(8) Uani 1 1 d U
H13A H 0.6263 -0.4198 0.6633 0.138 Uiso 1 1 calc R
C14 C 0.5763(13) -0.3698(6) 0.6869(6) 0.074(5) Uani 1 1 d U
C15 C 0.6067(12) -0.3226(6) 0.7096(6) 0.068(5) Uani 1 1 d U
C16 C 0.4964(11) -0.3923(6) 0.6629(5) 0.063(4) Uani 1 1 d U
H16A H 0.4893 -0.4211 0.6459 0.076 Uiso 1 1 calc R
C17 C 0.4283(14) -0.0019(7) 0.9092(7) 0.098(7) Uani 1 1 d U
H17A H 0.4209 -0.0019 0.9371 0.147 Uiso 1 1 calc R
H17B H 0.3751 -0.0033 0.8895 0.147 Uiso 1 1 calc R
H17C H 0.4677 0.0247 0.9122 0.147 Uiso 1 1 calc R
C18 C 0.4144(13) -0.0848(7) 0.8840(7) 0.083(6) Uani 1 1 d U
C19 C 0.3413(12) -0.0893(6) 0.8980(6) 0.081(6) Uani 1 1 d U
H19A H 0.3270 -0.0645 0.9131 0.097 Uiso 1 1 calc R
C20 C 0.287(2) -0.1343(11) 0.8884(10) 0.155(12) Uani 1 1 d U
H20A H 0.2311 -0.1390 0.8894 0.186 Uiso 1 1 calc R
C21 C 0.3271(14) -0.1679(7) 0.8780(6) 0.090(6) Uani 1 1 d U
H21A H 0.3028 -0.1963 0.8774 0.109 Uiso 1 1 calc R
C22 C 0.4029(11) -0.1599(6) 0.8685(5) 0.063(4) Uani 1 1 d U
C23 C 0.4572(16) -0.1179(8) 0.8763(7) 0.094(7) Uani 1 1 d U
C24 C 0.4263(15) -0.2010(7) 0.8500(7) 0.091(6) Uani 1 1 d U
H24A H 0.3894 -0.2275 0.8459 0.110 Uiso 1 1 calc R
C25 C 1.1048(10) 0.1174(6) 0.8940(7) 0.099(7) Uani 1 1 d DU
H25A H 1.1395 0.0965 0.8913 0.148 Uiso 1 1 calc R
H25B H 1.1346 0.1431 0.9180 0.148 Uiso 1 1 calc R
H25C H 1.0913 0.1258 0.8676 0.148 Uiso 1 1 calc R
C26 C 1.0292(12) 0.0615(6) 0.9181(6) 0.075(5) Uani 1 1 d U
C27 C 1.1017(13) 0.0432(6) 0.9244(6) 0.085(6) Uani 1 1 d DU
H27A H 1.1509 0.0566 0.9198 0.102 Uiso 1 1 calc R
C28 C 1.0978(15) 0.0041(7) 0.9380(7) 0.100(7) Uani 1 1 d U
H28A H 1.1432 -0.0094 0.9398 0.120 Uiso 1 1 calc R
C29 C 1.0289(11) -0.0135(5) 0.9483(5) 0.056(4) Uani 1 1 d U
H29A H 1.0299 -0.0364 0.9609 0.068 Uiso 1 1 calc R
C30 C 0.9571(11) 0.0027(6) 0.9400(5) 0.061(4) Uani 1 1 d U
C31 C 0.9495(10) 0.0411(5) 0.9240(5) 0.050(4) Uani 1 1 d U
C32 C 0.8846(13) -0.0229(6) 0.9438(5) 0.070(5) Uani 1 1 d U
H32A H 0.8910 -0.0491 0.9500 0.084 Uiso 1 1 calc R
C33 C 0.6251(17) 0.3414(9) 0.8867(8) 0.131(9) Uani 1 1 d U
H33A H 0.6028 0.3518 0.9105 0.196 Uiso 1 1 calc R
H33B H 0.5794 0.3265 0.8608 0.196 Uiso 1 1 calc R
H33C H 0.6586 0.3661 0.8820 0.196 Uiso 1 1 calc R
C34 C 0.6600(12) 0.2909(6) 0.9280(6) 0.069(5) Uani 1 1 d U
C35 C 0.5915(13) 0.2965(7) 0.9457(6) 0.083(6) Uani 1 1 d U
H35A H 0.5574 0.3155 0.9391 0.099 Uiso 1 1 calc R
C36 C 0.5787(15) 0.2707(8) 0.9742(7) 0.103(7) Uani 1 1 d U
H36A H 0.5317 0.2714 0.9845 0.123 Uiso 1 1 calc R
C37 C 0.6332(12) 0.2442(6) 0.9878(6) 0.072(5) Uani 1 1 d U
H37A H 0.6260 0.2297 1.0084 0.087 Uiso 1 1 calc R
C38 C 0.7011(9) 0.2410(4) 0.9675(5) 0.049(4) Uani 1 1 d DU
C39 C 0.7189(12) 0.2632(6) 0.9380(5) 0.067(5) Uani 1 1 d U
C40 C 0.7548(10) 0.2116(5) 0.9802(5) 0.063(4) Uani 1 1 d DU
H40A H 0.7409 0.1984 1.0005 0.076 Uiso 1 1 calc R
C41 C 1.1461(10) 0.3912(6) 0.7274(5) 0.065(5) Uani 1 1 d U
H41C H 1.1133 0.4033 0.7072 0.079 Uiso 1 1 calc R
H41A H 1.1593 0.3652 0.7117 0.079 Uiso 1 1 calc R
H41B H 1.1974 0.4126 0.7444 0.079 Uiso 1 1 calc R
C42 C 1.1392(12) 0.3744(6) 0.7930(6) 0.070(5) Uani 1 1 d U
C43 C 1.2213(14) 0.3719(7) 0.8029(7) 0.094(7) Uani 1 1 d U
H43A H 1.2509 0.3723 0.7823 0.113 Uiso 1 1 calc R
C44 C 1.2647(17) 0.3684(8) 0.8470(8) 0.120(9) Uani 1 1 d U
H44A H 1.3217 0.3682 0.8547 0.144 Uiso 1 1 calc R
C45 C 1.2147(12) 0.3654(8) 0.8775(8) 0.106(7) Uani 1 1 d DU
H45A H 1.2394 0.3618 0.9043 0.127 Uiso 1 1 calc R
C46 C 1.1262(11) 0.3680(6) 0.8661(6) 0.075(5) Uani 1 1 d DU
C47 C 1.0877(11) 0.3709(5) 0.8237(5) 0.058(4) Uani 1 1 d U
C48 C 1.0793(13) 0.3573(6) 0.8936(6) 0.077(5) Uani 1 1 d U
H48A H 1.1087 0.3511 0.9182 0.092 Uiso 1 1 calc R
C49 C 0.4953(11) 0.4358(6) 0.5758(5) 0.069(5) Uani 1 1 d U
H49A H 0.4772 0.4618 0.5879 0.104 Uiso 1 1 calc R
H49B H 0.4556 0.4101 0.5746 0.104 Uiso 1 1 calc R
H49C H 0.4985 0.4348 0.5470 0.104 Uiso 1 1 calc R
C50 C 0.5982(12) 0.4577(6) 0.6514(5) 0.063(4) Uani 1 1 d U
C51 C 0.5331(12) 0.4744(6) 0.6646(6) 0.073(5) Uani 1 1 d U
H51A H 0.4805 0.4727 0.6462 0.088 Uiso 1 1 calc R
C52 C 0.5611(15) 0.4951(8) 0.7121(8) 0.105(7) Uani 1 1 d U
H52A H 0.5249 0.5100 0.7240 0.126 Uiso 1 1 calc R
C53 C 0.6314(11) 0.4948(6) 0.7394(6) 0.065(5) Uani 1 1 d U
H53A H 0.6399 0.5040 0.7693 0.078 Uiso 1 1 calc R
C54 C 0.6976(11) 0.4790(5) 0.7203(5) 0.056(4) Uani 1 1 d U
C55 C 0.6786(10) 0.4590(4) 0.6752(5) 0.050(4) Uani 1 1 d U
C56 C 0.7701(12) 0.4787(6) 0.7550(7) 0.075(5) Uani 1 1 d U
H56A H 0.7728 0.4890 0.7842 0.090 Uiso 1 1 calc R
C57 C 0.2868(10) -0.5243(5) 0.4006(5) 0.052(4) Uani 1 1 d U
H57A H 0.3428 -0.5217 0.3975 0.079 Uiso 1 1 calc R
H57B H 0.2503 -0.5193 0.3760 0.079 Uiso 1 1 calc R
H57C H 0.2662 -0.5533 0.4022 0.079 Uiso 1 1 calc R
C58 C 0.2887(8) -0.4916(4) 0.4403(4) 0.042(3) Uani 1 1 d U
C59 C 0.5660(11) -0.3118(6) 0.4414(5) 0.074(5) Uani 1 1 d U
H59A H 0.6026 -0.3309 0.4343 0.111 Uiso 1 1 calc R
H59B H 0.5983 -0.2819 0.4536 0.111 Uiso 1 1 calc R
H59C H 0.5228 -0.3143 0.4155 0.111 Uiso 1 1 calc R
C60 C 0.5236(11) -0.3259(6) 0.4759(6) 0.065(5) Uani 1 1 d U
C61 C 0.2908(16) -0.5091(8) 0.6022(8) 0.125(9) Uani 1 1 d U
H61A H 0.2370 -0.5297 0.5927 0.188 Uiso 1 1 calc R
H61B H 0.3018 -0.4927 0.6322 0.188 Uiso 1 1 calc R
H61C H 0.3342 -0.5249 0.5992 0.188 Uiso 1 1 calc R
C62 C 0.2898(11) -0.4763(5) 0.5733(5) 0.057(4) Uani 1 1 d U
C63 C 0.5194(11) -0.4510(6) 0.5462(6) 0.072(5) Uani 1 1 d U
H63A H 0.4718 -0.4758 0.5349 0.109 Uiso 1 1 calc R
H63B H 0.5473 -0.4487 0.5759 0.109 Uiso 1 1 calc R
H63C H 0.5580 -0.4551 0.5290 0.109 Uiso 1 1 calc R
C64 C 0.4892(12) -0.4089(6) 0.5443(6) 0.067(5) Uani 1 1 d U
C65 C 0.3177(11) -0.2196(6) 0.5373(6) 0.069(5) Uani 1 1 d U
H65A H 0.3556 -0.1952 0.5348 0.104 Uiso 1 1 calc R
H65B H 0.3019 -0.2106 0.5637 0.104 Uiso 1 1 calc R
H65C H 0.2681 -0.2289 0.5128 0.104 Uiso 1 1 calc R
C66 C 0.3614(11) -0.2579(6) 0.5384(6) 0.064(5) Uani 1 1 d U
C67 C 0.6636(12) -0.2871(7) 0.6121(7) 0.094(6) Uani 1 1 d U
H67A H 0.7169 -0.2742 0.6339 0.140 Uiso 1 1 calc R
H67B H 0.6654 -0.2790 0.5861 0.140 Uiso 1 1 calc R
H67C H 0.6524 -0.3186 0.6056 0.140 Uiso 1 1 calc R
C68 C 0.5976(10) -0.2711(5) 0.6280(5) 0.051(4) Uani 1 1 d U
C69 C 0.1332(16) -0.2173(8) 0.6053(8) 0.124(9) Uani 1 1 d U
H69A H 0.0852 -0.2242 0.6157 0.186 Uiso 1 1 calc R
H69B H 0.1275 -0.2395 0.5787 0.186 Uiso 1 1 calc R
H69C H 0.1366 -0.1890 0.6002 0.186 Uiso 1 1 calc R
C70 C 0.2084(13) -0.2163(7) 0.6374(7) 0.081(6) Uani 1 1 d U
C71 C 0.1727(9) -0.4219(4) 0.6443(5) 0.055(4) Uani 1 1 d DU
H71A H 0.1748 -0.4434 0.6600 0.083 Uiso 1 1 calc R
H71B H 0.1708 -0.4355 0.6147 0.083 Uiso 1 1 calc R
H71C H 0.1232 -0.4106 0.6447 0.083 Uiso 1 1 calc R
C72 C 0.2515(11) -0.3840(6) 0.6656(7) 0.098(7) Uani 1 1 d DU
C73 C 0.4428(15) -0.3446(7) 0.8336(7) 0.107(7) Uani 1 1 d U
H73A H 0.4960 -0.3296 0.8548 0.160 Uiso 1 1 calc R
H73B H 0.4376 -0.3759 0.8271 0.160 Uiso 1 1 calc R
H73C H 0.3977 -0.3369 0.8450 0.160 Uiso 1 1 calc R
C74 C 0.4383(14) -0.3309(8) 0.7918(8) 0.090(6) Uani 1 1 d U
C75 C 0.2145(11) -0.2809(6) 0.7660(5) 0.071(5) Uani 1 1 d U
H75A H 0.1607 -0.2968 0.7459 0.107 Uiso 1 1 calc R
H75B H 0.2065 -0.2586 0.7890 0.107 Uiso 1 1 calc R
H75C H 0.2423 -0.3009 0.7781 0.107 Uiso 1 1 calc R
C76 C 0.2650(11) -0.2607(5) 0.7438(5) 0.060(4) Uani 1 1 d U
C77 C 0.5373(10) -0.1639(5) 0.6341(5) 0.061(4) Uani 1 1 d U
H77A H 0.5161 -0.1438 0.6195 0.091 Uiso 1 1 calc R
H77B H 0.5438 -0.1888 0.6132 0.091 Uiso 1 1 calc R
H77C H 0.5910 -0.1492 0.6550 0.091 Uiso 1 1 calc R
C78 C 0.4737(11) -0.1802(5) 0.6581(5) 0.056(4) Uani 1 1 d U
C79 C 0.6616(13) -0.2913(6) 0.8276(6) 0.088(6) Uani 1 1 d U
H79A H 0.6071 -0.3113 0.8171 0.132 Uiso 1 1 calc R
H79B H 0.6935 -0.2961 0.8536 0.132 Uiso 1 1 calc R
H79C H 0.6909 -0.2963 0.8058 0.132 Uiso 1 1 calc R
C80 C 0.6508(12) -0.2434(5) 0.8380(6) 0.067(5) Uani 1 1 d U
C81 C 0.2989(10) -0.1180(5) 0.7682(6) 0.065(5) Uani 1 1 d U
H81A H 0.2661 -0.1457 0.7478 0.097 Uiso 1 1 calc R
H81B H 0.2798 -0.0943 0.7591 0.097 Uiso 1 1 calc R
H81C H 0.2923 -0.1167 0.7965 0.097 Uiso 1 1 calc R
C82 C 0.3954(11) -0.1139(6) 0.7701(6) 0.070(5) Uani 1 1 d U
C83 C 0.7224(16) -0.1269(8) 0.9971(8) 0.117(8) Uani 1 1 d U
H83A H 0.7220 -0.0990 1.0159 0.176 Uiso 1 1 calc R
H83B H 0.7795 -0.1299 1.0006 0.176 Uiso 1 1 calc R
H83C H 0.6910 -0.1503 1.0043 0.176 Uiso 1 1 calc R
C84 C 0.683(2) -0.1291(10) 0.9508(10) 0.135(10) Uani 1 1 d U
C85 C 0.8029(15) -0.1734(8) 0.6891(8) 0.120(8) Uani 1 1 d U
H85A H 0.8323 -0.1949 0.6970 0.180 Uiso 1 1 calc R
H85B H 0.8395 -0.1526 0.6812 0.180 Uiso 1 1 calc R
H85C H 0.7538 -0.1879 0.6649 0.180 Uiso 1 1 calc R
C86 C 0.7763(12) -0.1492(6) 0.7277(6) 0.073(5) Uani 1 1 d U
C87 C 0.5241(10) -0.0498(6) 0.7201(5) 0.065(5) Uani 1 1 d U
H87A H 0.5421 -0.0364 0.6998 0.097 Uiso 1 1 calc R
H87B H 0.5066 -0.0287 0.7403 0.097 Uiso 1 1 calc R
H87C H 0.4777 -0.0747 0.7047 0.097 Uiso 1 1 calc R
C88 C 0.5961(10) -0.0648(5) 0.7447(5) 0.050(4) Uani 1 1 d U
C89 C 0.8900(13) -0.1447(7) 0.8881(7) 0.099(7) Uani 1 1 d U
H89A H 0.8565 -0.1632 0.8998 0.149 Uiso 1 1 calc R
H89B H 0.9274 -0.1203 0.9115 0.149 Uiso 1 1 calc R
H89C H 0.9225 -0.1614 0.8732 0.149 Uiso 1 1 calc R
C90 C 0.8322(12) -0.1273(5) 0.8563(6) 0.065(5) Uani 1 1 d U
C91 C 0.5893(12) -0.0479(6) 0.9776(6) 0.085(6) Uani 1 1 d U
H91A H 0.6169 -0.0696 0.9862 0.127 Uiso 1 1 calc R
H91B H 0.5419 -0.0621 0.9523 0.127 Uiso 1 1 calc R
H91C H 0.5701 -0.0326 1.0009 0.127 Uiso 1 1 calc R
C92 C 0.6544(10) -0.0133(5) 0.9664(5) 0.052(4) Uani 1 1 d U
C93 C 0.3701(14) 0.0092(8) 0.7971(8) 0.114(8) Uani 1 1 d U
H93A H 0.3406 0.0068 0.8184 0.171 Uiso 1 1 calc R
H93B H 0.3718 -0.0197 0.7810 0.171 Uiso 1 1 calc R
H93C H 0.3414 0.0233 0.7775 0.171 Uiso 1 1 calc R
C94 C 0.4640(11) 0.0378(6) 0.8211(5) 0.061(4) Uani 1 1 d U
C95 C 0.9345(11) -0.0221(6) 0.8089(6) 0.077(5) Uani 1 1 d U
H95A H 0.9847 -0.0003 0.8134 0.115 Uiso 1 1 calc R
H95B H 0.9165 -0.0405 0.7793 0.115 Uiso 1 1 calc R
H95C H 0.9462 -0.0399 0.8281 0.115 Uiso 1 1 calc R
C96 C 0.8632(10) 0.0012(5) 0.8186(4) 0.046(3) Uani 1 1 d U
C97 C 0.7258(13) 0.0507(7) 0.7450(6) 0.087(6) Uiso 1 1 d .
H97A H 0.6811 0.0479 0.7196 0.131 Uiso 1 1 calc R
H97B H 0.7412 0.0229 0.7431 0.131 Uiso 1 1 calc R
H97C H 0.7739 0.0726 0.7468 0.131 Uiso 1 1 calc R
C98 C 0.6960(9) 0.0648(4) 0.7858(4) 0.038(3) Uani 1 1 d U
C99 C 0.5766(10) 0.1126(5) 0.9861(5) 0.057(4) Uani 1 1 d U
H99A H 0.6268 0.1173 1.0095 0.085 Uiso 1 1 calc R
H99B H 0.5355 0.0879 0.9859 0.085 Uiso 1 1 calc R
H99C H 0.5541 0.1385 0.9903 0.085 Uiso 1 1 calc R
C100 C 0.5984(11) 0.1029(5) 0.9420(5) 0.055(4) Uani 1 1 d U
C101 C 0.8949(15) 0.1556(8) 1.0651(8) 0.122(9) Uani 1 1 d U
H10A H 0.8923 0.1461 1.0903 0.183 Uiso 1 1 calc R
H10B H 0.8683 0.1800 1.0651 0.183 Uiso 1 1 calc R
H10C H 0.9527 0.1646 1.0658 0.183 Uiso 1 1 calc R
C102 C 0.8463(12) 0.1154(6) 1.0217(6) 0.069(5) Uani 1 1 d U
C103 C 1.0468(10) 0.1555(5) 1.0033(5) 0.057(4) Uani 1 1 d U
H10D H 1.0175 0.1435 1.0211 0.085 Uiso 1 1 calc R
H10E H 1.1012 0.1734 1.0211 0.085 Uiso 1 1 calc R
H10F H 1.0539 0.1320 0.9812 0.085 Uiso 1 1 calc R
C104 C 0.9959(10) 0.1838(5) 0.9819(5) 0.049(4) Uani 1 1 d U
C105 C 0.5333(12) 0.1813(6) 0.8583(6) 0.080(5) Uani 1 1 d U
H10G H 0.5120 0.2069 0.8557 0.121 Uiso 1 1 calc R
H10H H 0.5406 0.1794 0.8874 0.121 Uiso 1 1 calc R
H10I H 0.4941 0.1553 0.8381 0.121 Uiso 1 1 calc R
C106 C 0.6168(9) 0.1851(4) 0.8485(4) 0.040(3) Uani 1 1 d U
C107 C 0.9918(12) 0.0852(6) 0.7738(6) 0.084(6) Uani 1 1 d U
H10J H 1.0498 0.0845 0.7849 0.127 Uiso 1 1 calc R
H10K H 0.9787 0.0812 0.7430 0.127 Uiso 1 1 calc R
H10L H 0.9561 0.0619 0.7792 0.127 Uiso 1 1 calc R
C108 C 0.9767(13) 0.1309(7) 0.7971(7) 0.083(6) Uani 1 1 d U
C109 C 1.1668(10) 0.2561(7) 0.9336(6) 0.085(6) Uani 1 1 d DU
H10M H 1.2091 0.2619 0.9193 0.127 Uiso 1 1 calc R
H10N H 1.1740 0.2316 0.9448 0.127 Uiso 1 1 calc R
H10O H 1.1721 0.2816 0.9572 0.127 Uiso 1 1 calc R
C110 C 1.0794(10) 0.2451(6) 0.9012(6) 0.075(5) Uani 1 1 d DU
C111 C 0.6696(9) 0.1654(5) 0.7463(5) 0.055(4) Uani 1 1 d U
H11B H 0.6649 0.1573 0.7158 0.083 Uiso 1 1 calc R
H11C H 0.6373 0.1870 0.7528 0.083 Uiso 1 1 calc R
H11D H 0.6484 0.1397 0.7540 0.083 Uiso 1 1 calc R
C112 C 0.7583(9) 0.1839(4) 0.7713(4) 0.042(3) Uani 1 1 d U
C113 C 1.0276(15) 0.3601(8) 1.0386(8) 0.125(9) Uani 1 1 d U
H11E H 1.0037 0.3844 1.0342 0.187 Uiso 1 1 calc R
H11F H 1.0868 0.3672 1.0411 0.187 Uiso 1 1 calc R
H11G H 1.0199 0.3544 1.0647 0.187 Uiso 1 1 calc R
C114 C 0.9813(12) 0.3169(6) 0.9977(6) 0.071(5) Uani 1 1 d U
C115 C 1.0789(10) 0.2536(6) 0.7713(6) 0.069(5) Uani 1 1 d U
H11H H 1.1120 0.2669 0.7556 0.103 Uiso 1 1 calc R
H11I H 1.0694 0.2221 0.7609 0.103 Uiso 1 1 calc R
H11J H 1.1086 0.2636 0.8018 0.103 Uiso 1 1 calc R
C116 C 0.9975(11) 0.2664(5) 0.7645(6) 0.065(5) Uani 1 1 d U
C117 C 0.8391(12) 0.3833(6) 0.9673(6) 0.077(5) Uani 1 1 d U
H11K H 0.7797 0.3713 0.9606 0.116 Uiso 1 1 calc R
H11L H 0.8539 0.4123 0.9875 0.116 Uiso 1 1 calc R
H11M H 0.8699 0.3646 0.9800 0.116 Uiso 1 1 calc R
C118 C 0.8604(11) 0.3858(5) 0.9273(5) 0.058(4) Uani 1 1 d U
C119 C 0.5088(12) 0.2533(7) 0.7777(6) 0.086(6) Uani 1 1 d U
H11N H 0.4792 0.2708 0.7941 0.129 Uiso 1 1 calc R
H11O H 0.5299 0.2338 0.7931 0.129 Uiso 1 1 calc R
H11P H 0.4710 0.2364 0.7497 0.129 Uiso 1 1 calc R
C120 C 0.5847(14) 0.2845(7) 0.7714(7) 0.087(6) Uani 1 1 d U
C121 C 0.7996(10) 0.2242(5) 0.6775(5) 0.061(4) Uani 1 1 d U
H12B H 0.7534 0.2013 0.6571 0.091 Uiso 1 1 calc R
H12C H 0.8321 0.2121 0.6978 0.091 Uiso 1 1 calc R
H12D H 0.8348 0.2362 0.6620 0.091 Uiso 1 1 calc R
C122 C 0.7656(11) 0.2602(5) 0.7016(4) 0.052(4) Uani 1 1 d U
C123 C 0.6999(13) 0.4507(6) 0.8467(6) 0.083(6) Uani 1 1 d U
H23E H 0.6966 0.4731 0.8321 0.124 Uiso 1 1 calc R
H23F H 0.7460 0.4616 0.8729 0.124 Uiso 1 1 calc R
H23G H 0.6481 0.4431 0.8537 0.124 Uiso 1 1 calc R
C124 C 0.7142(10) 0.4099(5) 0.8168(5) 0.047(4) Uani 1 1 d U
C125 C 1.0201(13) 0.5280(6) 0.8991(7) 0.099(7) Uani 1 1 d U
H12E H 1.0327 0.5429 0.8787 0.149 Uiso 1 1 calc R
H12F H 1.0713 0.5304 0.9209 0.149 Uiso 1 1 calc R
H12G H 0.9819 0.5411 0.9127 0.149 Uiso 1 1 calc R
C126 C 0.9786(11) 0.4782(5) 0.8746(5) 0.057(4) Uani 1 1 d U
C127 C 1.1009(10) 0.4818(5) 0.7970(5) 0.065(5) Uani 1 1 d U
H27H H 1.1501 0.4788 0.7875 0.097 Uiso 1 1 calc R
H27I H 1.0922 0.4620 0.8139 0.097 Uiso 1 1 calc R
H27J H 1.1087 0.5116 0.8145 0.097 Uiso 1 1 calc R
C128 C 1.0245(12) 0.4709(6) 0.7577(6) 0.067(5) Uani 1 1 d U
C129 C 1.0528(11) 0.2714(6) 0.6563(5) 0.066(5) Uani 1 1 d U
H12H H 1.1103 0.2877 0.6689 0.098 Uiso 1 1 calc R
H12I H 1.0489 0.2478 0.6311 0.098 Uiso 1 1 calc R
H12J H 1.0340 0.2594 0.6772 0.098 Uiso 1 1 calc R
C130 C 0.9970(12) 0.3021(6) 0.6428(6) 0.070(5) Uani 1 1 d U
C131 C 0.5424(11) 0.3635(6) 0.6851(6) 0.071(5) Uani 1 1 d U
H13B H 0.5527 0.3590 0.7134 0.106 Uiso 1 1 calc R
H13C H 0.4914 0.3432 0.6660 0.106 Uiso 1 1 calc R
H13D H 0.5365 0.3932 0.6874 0.106 Uiso 1 1 calc R
C132 C 0.6174(9) 0.3556(5) 0.6666(5) 0.049(4) Uani 1 1 d U
C133 C 0.6425(9) 0.2571(5) 0.5849(5) 0.053(4) Uani 1 1 d U
H13E H 0.6385 0.2279 0.5672 0.080 Uiso 1 1 calc R
H13F H 0.5980 0.2689 0.5712 0.080 Uiso 1 1 calc R
H13G H 0.6374 0.2559 0.6130 0.080 Uiso 1 1 calc R
C134 C 0.7268(9) 0.2862(5) 0.5903(4) 0.041(3) Uani 1 1 d U
C135 C 0.9330(14) 0.5781(7) 0.6616(7) 0.102(7) Uani 1 1 d U
H13H H 0.9041 0.5788 0.6331 0.154 Uiso 1 1 calc R
H13I H 0.9926 0.5889 0.6672 0.154 Uiso 1 1 calc R
H13J H 0.9132 0.5963 0.6829 0.154 Uiso 1 1 calc R
C136 C 0.9151(12) 0.5294(6) 0.6640(6) 0.066(5) Uani 1 1 d U
C137 C 1.0951(11) 0.4608(6) 0.6401(6) 0.074(5) Uani 1 1 d U
H13K H 1.1472 0.4540 0.6528 0.110 Uiso 1 1 calc R
H13L H 1.0850 0.4847 0.6607 0.110 Uiso 1 1 calc R
H13M H 1.0984 0.4692 0.6144 0.110 Uiso 1 1 calc R
C138 C 1.0231(12) 0.4204(7) 0.6279(6) 0.075(5) Uani 1 1 d U
C139 C 0.9694(12) 0.3145(7) 0.5076(6) 0.083(6) Uani 1 1 d U
H39K H 0.9811 0.3045 0.4802 0.125 Uiso 1 1 calc R
H39L H 0.9822 0.2947 0.5245 0.125 Uiso 1 1 calc R
H39M H 1.0036 0.3436 0.5231 0.125 Uiso 1 1 calc R
C140 C 0.8741(12) 0.3155(6) 0.4994(6) 0.069(5) Uani 1 1 d U

loop_
_atom_site_aniso_label
_atom_site_aniso_U_11
_atom_site_aniso_U_22
_atom_site_aniso_U_33
_atom_site_aniso_U_23
_atom_site_aniso_U_13
_atom_site_aniso_U_12
Sm1 0.0523(5) 0.0386(4) 0.0378(4) 0.0159(3) 0.0065(3) 0.0081(3)
Sm2 0.0510(5) 0.0424(4) 0.0422(4) 0.0106(3) 0.0093(4) 0.0061(4)
Sm3 0.0505(5) 0.0392(4) 0.0397(4) 0.0135(3) 0.0088(3) 0.0057(3)
Sm4 0.0681(6) 0.0407(4) 0.0387(4) 0.0152(3) 0.0100(4) 0.0038(4)
Sm5 0.0553(5) 0.0427(4) 0.0444(4) 0.0109(4) 0.0116(4) 0.0078(4)
Sm6 0.0568(5) 0.0427(4) 0.0407(4) 0.0130(4) 0.0042(4) 0.0087(4)
Sm7 0.0835(7) 0.0425(4) 0.0401(4) 0.0160(4) 0.0097(4) 0.0048(4)
Sm8 0.0570(5) 0.0416(4) 0.0425(4) 0.0127(3) 0.0099(4) 0.0085(4)
Sm9 0.0569(5) 0.0406(4) 0.0390(4) 0.0127(3) 0.0138(4) 0.0043(4)
Sm10 0.0576(5) 0.0391(4) 0.0394(4) 0.0178(3) 0.0091(4) 0.0033(4)
Sm11 0.0489(5) 0.0418(4) 0.0406(4) 0.0169(3) 0.0100(3) 0.0059(3)
Sm12 0.0494(5) 0.0383(4) 0.0454(4) 0.0207(3) 0.0117(4) 0.0086(3)
Sm13 0.0566(5) 0.0408(4) 0.0424(4) 0.0200(3) 0.0051(4) 0.0059(4)
Sm14 0.0507(5) 0.0450(4) 0.0472(4) 0.0264(4) 0.0118(4) 0.0120(4)
Sm15 0.0493(5) 0.0415(4) 0.0425(4) 0.0211(3) 0.0127(3) 0.0115(3)
Sm16 0.0546(5) 0.0391(4) 0.0405(4) 0.0174(3) 0.0052(4) 0.0056(3)
Sm17 0.0452(5) 0.0454(4) 0.0419(4) 0.0211(3) 0.0080(3) 0.0078(3)
Sm18 0.0463(5) 0.0424(4) 0.0426(4) 0.0230(3) 0.0078(3) 0.0076(3)
Sm19 0.0566(5) 0.0391(4) 0.0398(4) 0.0188(3) 0.0036(4) 0.0051(4)
Sm20 0.0480(5) 0.0432(4) 0.0427(4) 0.0191(3) 0.0077(3) 0.0090(3)
Sm21 0.0480(5) 0.0400(4) 0.0372(4) 0.0167(3) 0.0052(3) 0.0097(3)
O1 0.064(6) 0.059(6) 0.057(6) 0.021(5) 0.009(5) 0.012(5)
O2 0.049(6) 0.053(5) 0.062(6) 0.013(5) 0.015(5) -0.005(4)
O3 0.066(6) 0.064(6) 0.087(7) -0.003(5) 0.008(6) 0.027(5)
O4 0.075(6) 0.059(6) 0.042(5) 0.018(4) 0.006(5) 0.024(5)
O5 0.076(7) 0.062(6) 0.086(7) 0.024(5) 0.035(6) -0.005(5)
O6 0.066(6) 0.062(6) 0.066(6) 0.004(5) 0.020(5) 0.004(5)
O7 0.061(6) 0.061(6) 0.067(6) 0.021(5) 0.007(5) -0.002(5)
O8 0.060(6) 0.060(6) 0.059(6) 0.019(5) 0.025(5) 0.009(5)
O9 0.069(6) 0.068(6) 0.066(6) 0.029(5) 0.020(5) 0.019(5)
O10 0.053(6) 0.052(5) 0.076(6) 0.013(5) 0.029(5) 0.011(5)
O11 0.050(6) 0.056(5) 0.051(5) 0.016(4) 0.005(4) 0.004(4)
O12 0.063(6) 0.057(6) 0.076(6) 0.034(5) 0.016(5) 0.001(5)
O13 0.053(6) 0.065(6) 0.047(5) 0.013(5) 0.005(4) 0.019(5)
O14 0.057(6) 0.053(5) 0.061(6) 0.031(5) 0.008(5) 0.012(5)
O15 0.066(6) 0.036(5) 0.061(6) 0.024(4) 0.012(5) 0.017(4)
O16 0.058(6) 0.060(6) 0.066(6) 0.033(5) 0.005(5) 0.009(5)
O17 0.060(6) 0.046(5) 0.046(5) 0.031(4) -0.002(4) 0.005(4)
O18 0.078(7) 0.067(6) 0.092(7) 0.037(6) 0.031(6) 0.018(5)
O19 0.074(7) 0.088(7) 0.062(6) 0.022(5) 0.026(5) 0.020(6)
O20 0.035(5) 0.057(5) 0.069(6) 0.019(5) 0.016(5) 0.006(4)
O21 0.073(6) 0.060(6) 0.046(5) 0.032(5) 0.007(5) 0.013(5)
O22 0.061(6) 0.050(5) 0.041(5) 0.005(4) 0.006(4) 0.025(5)
O23 0.054(6) 0.050(5) 0.068(6) 0.033(5) 0.002(5) 0.006(4)
O24 0.072(7) 0.062(6) 0.110(8) 0.024(6) 0.010(6) 0.029(5)
O25 0.060(6) 0.044(5) 0.061(6) 0.015(4) 0.025(5) 0.015(4)
O26 0.056(6) 0.066(6) 0.058(6) 0.005(5) 0.032(5) 0.001(5)
O27 0.053(6) 0.062(6) 0.059(6) 0.029(5) 0.021(5) 0.019(5)
O28 0.077(7) 0.083(7) 0.091(7) 0.021(6) 0.016(6) 0.036(6)
O29 0.066(6) 0.078(6) 0.072(6) 0.042(5) 0.003(5) 0.018(5)
O30 0.046(5) 0.054(5) 0.038(5) 0.019(4) 0.009(4) 0.011(4)
O31 0.090(7) 0.087(7) 0.070(7) 0.042(6) 0.006(6) 0.027(6)
O32 0.072(7) 0.066(6) 0.073(7) 0.009(5) 0.004(5) 0.013(5)
O33 0.062(6) 0.075(6) 0.052(6) 0.014(5) 0.026(5) 0.020(5)
O34 0.083(7) 0.082(7) 0.093(7) 0.015(6) 0.032(6) 0.001(6)
O35 0.056(6) 0.043(5) 0.044(5) 0.001(4) 0.023(4) -0.001(4)
O36 0.064(6) 0.050(5) 0.064(6) 0.010(5) 0.008(5) 0.005(5)
O37 0.106(8) 0.092(7) 0.090(7) 0.057(6) 0.005(6) 0.025(6)
O38 0.114(8) 0.063(6) 0.078(7) 0.034(6) 0.006(6) 0.029(6)
O39 0.071(6) 0.057(6) 0.056(6) 0.024(5) 0.013(5) 0.029(5)
O40 0.075(7) 0.054(6) 0.071(6) 0.013(5) 0.028(5) 0.007(5)
O41 0.105(8) 0.078(7) 0.062(6) 0.020(6) 0.004(6) 0.020(6)
O42 0.097(8) 0.083(7) 0.088(7) 0.035(6) 0.008(6) 0.009(6)
O43 0.056(6) 0.072(6) 0.060(6) 0.034(5) -0.009(5) -0.001(5)
O44 0.093(8) 0.079(7) 0.088(7) 0.029(6) 0.023(6) 0.024(6)
O45 0.077(7) 0.078(7) 0.050(6) 0.022(5) 0.016(5) 0.022(6)
O46 0.067(6) 0.053(5) 0.060(6) 0.017(5) 0.017(5) 0.012(5)
O47 0.074(6) 0.053(5) 0.053(6) 0.015(5) 0.019(5) 0.005(5)
O48 0.078(7) 0.049(5) 0.061(6) 0.020(5) 0.034(5) -0.003(5)
O49 0.048(6) 0.052(5) 0.067(6) 0.014(5) 0.015(5) -0.003(4)
O50 0.066(6) 0.040(5) 0.073(6) 0.022(5) 0.020(5) 0.013(4)
O51 0.067(6) 0.039(5) 0.050(5) 0.020(4) 0.016(5) 0.018(4)
O52 0.070(7) 0.084(7) 0.053(6) 0.022(5) -0.002(5) 0.002(6)
O53 0.075(6) 0.051(5) 0.053(5) 0.016(4) 0.034(5) 0.011(5)
O54 0.081(7) 0.058(6) 0.047(5) 0.013(5) 0.019(5) 0.020(5)
O55 0.049(5) 0.049(5) 0.054(5) 0.018(4) 0.006(4) 0.005(4)
O56 0.048(5) 0.047(5) 0.052(5) 0.015(4) 0.010(4) -0.001(4)
O57 0.061(6) 0.072(6) 0.063(6) 0.026(5) 0.018(5) 0.010(5)
O58 0.047(6) 0.063(6) 0.067(6) 0.013(5) 0.024(5) 0.005(5)
O59 0.061(6) 0.053(5) 0.059(6) 0.028(5) 0.023(5) 0.027(5)
O60 0.062(6) 0.055(5) 0.056(6) 0.023(5) 0.020(5) 0.013(5)
O61 0.053(5) 0.054(5) 0.061(6) 0.033(4) 0.030(5) 0.029(4)
O62 0.111(8) 0.060(6) 0.099(7) 0.040(6) 0.044(6) 0.019(6)
O63 0.062(6) 0.042(5) 0.055(5) 0.035(4) 0.016(5) 0.010(4)
O64 0.041(5) 0.057(6) 0.060(6) 0.008(5) 0.006(4) 0.008(4)
O65 0.081(7) 0.054(6) 0.058(6) 0.020(5) 0.001(5) 0.003(5)
O66 0.052(6) 0.052(5) 0.058(6) 0.021(5) 0.002(5) 0.010(4)
O67 0.059(6) 0.085(7) 0.070(6) 0.045(5) 0.015(5) 0.012(5)
O68 0.056(6) 0.058(6) 0.080(7) 0.036(5) -0.002(5) -0.003(5)
O69 0.089(7) 0.047(5) 0.058(6) 0.024(5) 0.010(5) 0.004(5)
O70 0.092(8) 0.094(7) 0.090(7) 0.023(6) 0.039(6) 0.029(6)
O71 0.063(6) 0.063(6) 0.050(5) 0.024(5) 0.031(5) 0.021(5)
O72 0.060(6) 0.060(6) 0.064(6) 0.026(5) 0.025(5) 0.010(5)
O73 0.046(5) 0.056(5) 0.038(5) 0.018(4) 0.009(4) 0.006(4)
O74 0.053(6) 0.097(7) 0.090(7) 0.054(6) 0.018(5) 0.016(5)
O75 0.070(6) 0.069(6) 0.053(6) 0.027(5) 0.022(5) 0.007(5)
O76 0.054(6) 0.056(5) 0.048(5) 0.014(4) 0.015(4) 0.016(4)
O77 0.064(6) 0.070(6) 0.061(6) 0.023(5) 0.012(5) 0.015(5)
O78 0.066(6) 0.071(6) 0.055(6) 0.018(5) 0.030(5) 0.014(5)
O79 0.080(7) 0.065(6) 0.088(7) 0.034(5) 0.025(6) 0.017(5)
O80 0.067(7) 0.070(6) 0.083(7) 0.029(6) 0.018(6) -0.022(5)
O81 0.063(6) 0.074(6) 0.047(5) 0.033(5) 0.013(5) 0.016(5)
O82 0.053(5) 0.050(5) 0.047(5) 0.018(4) 0.028(4) 0.013(4)
O83 0.055(6) 0.064(6) 0.062(6) 0.030(5) 0.013(5) 0.020(5)
O84 0.050(5) 0.061(6) 0.049(5) 0.026(4) 0.018(4) 0.004(4)
O85 0.066(6) 0.048(5) 0.058(6) 0.036(5) -0.008(5) -0.002(5)
O86 0.050(6) 0.064(6) 0.057(6) 0.025(5) 0.006(5) 0.004(5)
O87 0.079(7) 0.062(6) 0.084(7) 0.027(5) 0.010(6) 0.025(5)
O88 0.093(7) 0.064(6) 0.067(6) 0.023(5) 0.014(6) 0.024(6)
O89 0.060(6) 0.044(5) 0.090(7) 0.038(5) 0.015(5) 0.003(4)
O90 0.050(5) 0.053(5) 0.049(5) 0.016(4) 0.003(4) 0.013(4)
O91 0.075(7) 0.088(7) 0.064(6) 0.011(5) 0.038(6) 0.007(6)
O92 0.067(6) 0.080(6) 0.059(6) 0.037(5) 0.020(5) -0.006(5)
O93 0.074(7) 0.085(7) 0.074(7) 0.031(6) 0.017(5) 0.024(6)
O94 0.062(6) 0.056(6) 0.060(6) 0.024(5) 0.004(5) 0.025(5)
O95 0.069(6) 0.032(5) 0.061(6) 0.013(4) 0.013(5) -0.008(4)
O96 0.070(7) 0.075(6) 0.061(6) 0.025(5) 0.004(5) 0.012(5)
O97 0.049(5) 0.066(6) 0.042(5) 0.014(4) 0.019(4) 0.010(4)
O98 0.061(6) 0.067(6) 0.074(7) 0.030(5) -0.002(5) 0.010(5)
O99 0.049(5) 0.060(5) 0.041(5) 0.024(4) 0.002(4) 0.006(4)
O100 0.060(6) 0.035(5) 0.056(5) 0.021(4) 0.004(4) 0.005(4)
O101 0.052(6) 0.051(5) 0.064(6) 0.012(5) 0.012(5) 0.008(4)
O102 0.062(6) 0.052(5) 0.050(5) 0.025(4) 0.011(4) 0.016(4)
O103 0.060(6) 0.041(5) 0.054(5) 0.020(4) 0.014(5) 0.012(4)
O104 0.047(5) 0.056(5) 0.049(5) 0.020(4) 0.025(4) 0.016(4)
O105 0.049(5) 0.056(5) 0.055(5) 0.027(4) 0.017(4) -0.007(4)
O106 0.064(6) 0.067(6) 0.048(5) 0.025(5) 0.010(5) 0.005(5)
O107 0.046(5) 0.065(6) 0.053(5) 0.033(5) 0.015(4) 0.006(4)
O108 0.052(5) 0.037(5) 0.050(5) 0.009(4) 0.006(4) 0.019(4)
O109 0.038(5) 0.049(5) 0.030(4) 0.009(4) -0.001(4) 0.007(4)
O110 0.053(5) 0.044(5) 0.053(5) 0.023(4) 0.012(4) 0.012(4)
O111 0.057(6) 0.047(5) 0.063(6) 0.029(5) -0.005(5) 0.008(4)
O112 0.048(5) 0.029(4) 0.059(5) 0.014(4) 0.019(4) -0.009(4)
O113 0.055(6) 0.068(6) 0.073(6) 0.043(5) 0.008(5) 0.007(5)
O114 0.066(6) 0.064(6) 0.044(5) 0.021(4) 0.024(5) 0.021(5)
O115 0.068(6) 0.067(6) 0.055(6) 0.021(5) 0.024(5) 0.014(5)
O116 0.089(7) 0.073(7) 0.083(7) 0.021(5) 0.045(6) 0.006(6)
O117 0.074(6) 0.048(5) 0.073(6) 0.031(5) 0.020(5) 0.011(5)
O118 0.046(5) 0.051(5) 0.047(5) 0.027(4) 0.008(4) 0.002(4)
O119 0.068(6) 0.043(5) 0.043(5) 0.014(4) 0.008(4) 0.019(4)
C1 0.080(9) 0.072(8) 0.064(8) 0.005(7) 0.020(7) 0.010(7)
C2 0.065(8) 0.050(7) 0.043(7) 0.020(6) -0.003(6) 0.010(6)
C3 0.081(9) 0.067(8) 0.051(7) 0.034(6) 0.024(6) 0.005(7)
C4 0.064(8) 0.048(7) 0.085(9) 0.034(7) 0.009(7) 0.012(6)
C5 0.045(7) 0.044(7) 0.062(8) 0.009(6) 0.003(6) 0.001(6)
C6 0.063(8) 0.060(8) 0.058(8) 0.013(6) 0.026(6) 0.016(6)
C7 0.052(7) 0.038(6) 0.042(6) 0.014(5) 0.010(6) -0.007(5)
C8 0.056(8) 0.042(7) 0.067(8) 0.016(6) 0.000(6) 0.016(6)
C9 0.100(10) 0.078(9) 0.124(11) 0.002(8) 0.021(8) 0.040(8)
C10 0.059(8) 0.046(7) 0.056(7) 0.004(6) 0.002(6) 0.015(6)
C11 0.072(8) 0.051(7) 0.079(9) 0.011(7) 0.007(7) 0.022(7)
C12 0.082(9) 0.081(9) 0.089(9) 0.008(7) 0.011(8) 0.017(8)
C13 0.115(11) 0.115(11) 0.115(11) 0.024(8) 0.028(9) 0.046(9)
C14 0.079(9) 0.080(9) 0.062(8) 0.023(7) 0.007(7) 0.032(7)
C15 0.067(8) 0.057(8) 0.079(9) 0.028(7) 0.008(7) 0.021(7)
C16 0.070(8) 0.055(7) 0.065(8) 0.023(6) 0.014(7) 0.015(7)
C17 0.104(10) 0.090(10) 0.096(10) 0.020(8) 0.039(8) 0.007(8)
C18 0.074(9) 0.083(9) 0.083(9) 0.008(7) 0.037(8) 0.000(7)
C19 0.077(9) 0.075(9) 0.088(9) 0.010(7) 0.044(8) 0.000(7)
C20 0.153(14) 0.163(14) 0.151(14) 0.041(9) 0.055(10) 0.030(9)
C21 0.091(10) 0.089(10) 0.081(9) 0.018(8) 0.027(8) -0.002(8)
C22 0.064(8) 0.070(8) 0.057(8) 0.008(6) 0.025(7) 0.020(7)
C23 0.100(10) 0.092(10) 0.088(10) 0.028(8) 0.027(8) 0.013(8)
C24 0.103(10) 0.083(9) 0.095(10) 0.053(8) 0.022(8) 0.008(8)
C25 0.091(10) 0.098(10) 0.106(10) 0.044(8) 0.021(8) 0.009(8)
C26 0.072(9) 0.078(9) 0.071(8) 0.037(7) 0.011(7) -0.001(7)
C27 0.076(9) 0.089(9) 0.090(9) 0.041(8) 0.008(7) 0.020(7)
C28 0.098(10) 0.099(10) 0.101(10) 0.027(8) 0.021(8) 0.029(8)
C29 0.066(8) 0.045(7) 0.059(7) 0.019(6) 0.013(6) 0.014(6)
C30 0.059(8) 0.072(8) 0.053(7) 0.018(6) 0.020(6) 0.015(6)
C31 0.045(7) 0.051(7) 0.052(7) 0.013(6) 0.015(6) 0.008(6)
C32 0.088(9) 0.058(8) 0.067(8) 0.025(7) 0.026(7) 0.010(7)
C33 0.139(13) 0.132(12) 0.130(12) 0.051(9) 0.049(9) 0.022(9)
C34 0.067(8) 0.060(8) 0.080(8) 0.027(7) 0.020(7) 0.008(6)
C35 0.095(10) 0.085(9) 0.082(9) 0.040(7) 0.036(8) 0.018(7)
C36 0.109(11) 0.107(10) 0.103(10) 0.046(8) 0.033(8) 0.026(8)
C37 0.080(9) 0.078(9) 0.075(8) 0.033(7) 0.040(7) 0.016(7)
C38 0.058(7) 0.037(6) 0.061(7) 0.017(6) 0.025(6) 0.017(6)
C39 0.078(9) 0.065(8) 0.052(7) 0.024(6) 0.011(7) 0.006(7)
C40 0.066(8) 0.059(8) 0.062(8) 0.023(6) 0.012(7) 0.006(6)
C41 0.065(8) 0.082(8) 0.055(7) 0.018(6) 0.033(7) 0.014(7)
C42 0.067(8) 0.069(8) 0.072(8) 0.036(7) -0.001(7) 0.020(7)
C43 0.089(10) 0.098(10) 0.102(10) 0.041(8) 0.032(8) 0.014(8)
C44 0.118(12) 0.127(12) 0.120(11) 0.050(9) 0.031(9) 0.026(9)
C45 0.105(11) 0.113(11) 0.106(11) 0.037(8) 0.030(8) 0.037(8)
C46 0.064(8) 0.090(9) 0.087(9) 0.046(7) 0.031(7) 0.017(7)
C47 0.064(8) 0.051(7) 0.058(7) 0.026(6) 0.013(6) 0.003(6)
C48 0.078(9) 0.083(9) 0.072(8) 0.041(7) 0.006(7) 0.021(7)
C49 0.069(8) 0.070(8) 0.066(8) 0.017(7) 0.019(7) 0.014(7)
C50 0.071(8) 0.066(8) 0.061(8) 0.027(6) 0.028(7) 0.010(6)
C51 0.061(8) 0.081(9) 0.081(9) 0.012(7) 0.030(7) 0.029(7)
C52 0.097(11) 0.110(11) 0.109(11) 0.035(8) 0.034(8) 0.017(8)
C53 0.067(8) 0.078(8) 0.055(7) 0.019(6) 0.022(7) 0.025(7)
C54 0.072(8) 0.054(7) 0.051(7) 0.029(6) 0.019(6) 0.017(6)
C55 0.057(7) 0.027(6) 0.062(7) 0.024(6) -0.002(6) 0.011(5)
C56 0.077(9) 0.058(8) 0.089(9) 0.018(7) 0.018(7) 0.025(7)
C57 0.060(8) 0.050(7) 0.050(7) 0.027(6) 0.004(6) 0.020(6)
C58 0.038(6) 0.044(6) 0.043(6) 0.027(5) -0.004(5) 0.011(5)
C59 0.068(8) 0.089(9) 0.062(8) 0.025(7) 0.018(7) 0.009(7)
C60 0.063(8) 0.058(8) 0.064(8) 0.014(6) 0.013(7) 0.007(6)
C61 0.127(12) 0.123(12) 0.132(12) 0.065(9) 0.025(9) 0.022(8)
C62 0.056(8) 0.056(7) 0.063(8) 0.021(6) 0.024(6) 0.007(6)
C63 0.077(9) 0.067(8) 0.080(9) 0.029(7) 0.022(7) 0.025(7)
C64 0.066(8) 0.066(8) 0.060(8) 0.011(7) 0.011(7) 0.012(7)
C65 0.071(8) 0.071(8) 0.067(8) 0.026(7) 0.024(7) 0.004(7)
C66 0.060(8) 0.070(8) 0.063(8) 0.025(7) 0.016(7) 0.011(7)
C67 0.078(9) 0.083(9) 0.112(10) 0.016(8) 0.029(8) 0.016(7)
C68 0.043(7) 0.053(7) 0.053(7) 0.013(6) 0.016(6) 0.006(6)
C69 0.133(12) 0.126(12) 0.113(11) 0.043(9) 0.025(9) 0.033(9)
C70 0.076(9) 0.081(9) 0.079(9) 0.013(7) 0.026(7) 0.009(7)
C71 0.056(7) 0.042(7) 0.062(8) 0.020(6) 0.004(6) 0.008(6)
C72 0.101(10) 0.098(10) 0.105(10) 0.029(8) 0.044(8) 0.033(8)
C73 0.119(11) 0.101(10) 0.104(11) 0.043(8) 0.018(8) 0.039(8)
C74 0.092(10) 0.089(10) 0.091(10) 0.031(8) 0.023(8) 0.026(8)
C75 0.068(8) 0.076(9) 0.070(8) 0.007(7) 0.038(7) 0.012(7)
C76 0.073(8) 0.047(7) 0.056(7) 0.005(6) 0.027(7) -0.002(6)
C77 0.059(8) 0.061(7) 0.069(8) 0.030(6) 0.020(6) 0.011(6)
C78 0.066(8) 0.048(7) 0.058(7) 0.020(6) 0.020(6) 0.012(6)
C79 0.096(10) 0.065(8) 0.094(10) 0.025(7) 0.003(7) 0.029(7)
C80 0.083(9) 0.052(7) 0.053(7) 0.017(6) -0.002(7) 0.006(7)
C81 0.062(8) 0.050(7) 0.072(8) 0.012(6) 0.009(7) 0.007(6)
C82 0.052(8) 0.066(8) 0.079(9) 0.011(7) 0.016(7) -0.003(7)
C83 0.130(12) 0.111(11) 0.111(11) 0.043(9) 0.023(9) 0.029(8)
C84 0.147(13) 0.140(13) 0.129(13) 0.051(9) 0.048(9) 0.031(9)
C85 0.114(11) 0.131(12) 0.111(11) 0.027(8) 0.041(9) 0.016(8)
C86 0.077(9) 0.068(8) 0.072(8) 0.027(7) 0.022(7) 0.003(7)
C87 0.064(8) 0.074(8) 0.048(7) 0.029(6) -0.005(6) 0.010(7)
C88 0.045(7) 0.042(6) 0.061(7) 0.024(6) 0.016(6) -0.013(5)
C89 0.094(10) 0.089(10) 0.104(10) 0.030(8) 0.006(8) 0.023(8)
C90 0.077(9) 0.049(7) 0.065(8) 0.022(6) 0.005(7) 0.017(7)
C91 0.092(10) 0.073(9) 0.081(9) 0.029(7) 0.015(7) 0.002(7)
C92 0.058(8) 0.049(7) 0.042(7) 0.001(6) 0.016(6) 0.009(6)
C93 0.095(11) 0.115(11) 0.117(11) 0.028(8) 0.011(8) 0.022(8)
C94 0.067(8) 0.057(8) 0.056(7) 0.012(6) 0.024(7) 0.007(6)
C95 0.058(8) 0.084(9) 0.089(9) 0.032(7) 0.020(7) 0.011(7)
C96 0.052(7) 0.048(7) 0.037(6) 0.010(5) 0.011(6) 0.014(6)
C98 0.038(6) 0.042(6) 0.027(6) 0.013(5) 0.003(5) 0.002(5)
C99 0.066(8) 0.059(7) 0.048(7) 0.031(6) 0.011(6) 0.010(6)
C100 0.068(8) 0.054(7) 0.049(7) 0.021(6) 0.028(6) 0.010(6)
C101 0.114(12) 0.126(12) 0.116(11) 0.035(9) 0.021(9) 0.021(9)
C102 0.063(8) 0.076(8) 0.069(8) 0.025(7) 0.026(7) 0.005(7)
C103 0.055(7) 0.052(7) 0.055(7) 0.029(6) -0.009(6) 0.004(6)
C104 0.058(7) 0.048(7) 0.047(7) 0.019(6) 0.020(6) 0.017(6)
C105 0.078(9) 0.067(8) 0.104(10) 0.026(7) 0.029(7) 0.031(7)
C106 0.047(7) 0.038(6) 0.038(6) 0.015(5) 0.019(5) 0.010(5)
C107 0.071(9) 0.087(9) 0.095(10) 0.015(7) 0.035(8) 0.022(7)
C108 0.088(10) 0.073(9) 0.096(10) 0.039(8) 0.022(8) 0.022(7)
C109 0.084(9) 0.092(9) 0.072(9) 0.033(7) 0.002(7) 0.018(7)
C110 0.064(8) 0.076(8) 0.086(9) 0.039(7) 0.013(7) 0.007(7)
C111 0.052(7) 0.035(6) 0.072(8) 0.016(6) 0.011(6) 0.002(5)
C112 0.043(7) 0.038(6) 0.044(6) 0.016(5) 0.002(5) 0.018(5)
C113 0.127(12) 0.117(12) 0.119(12) 0.016(8) 0.030(9) 0.033(9)
C114 0.068(8) 0.056(8) 0.081(9) 0.013(7) 0.007(7) 0.028(7)
C115 0.058(8) 0.089(9) 0.068(8) 0.029(7) 0.027(7) 0.021(7)
C116 0.065(8) 0.060(8) 0.076(8) 0.030(7) 0.009(7) 0.031(6)
C117 0.085(9) 0.079(9) 0.067(8) 0.016(7) 0.030(7) 0.010(7)
C118 0.072(8) 0.054(7) 0.057(7) 0.025(6) 0.025(6) 0.017(6)
C119 0.087(10) 0.101(10) 0.094(9) 0.062(8) 0.042(7) 0.012(7)
C120 0.087(10) 0.086(9) 0.091(9) 0.041(8) 0.031(8) -0.001(7)
C121 0.068(8) 0.055(7) 0.055(7) 0.029(6) -0.003(6) 0.012(6)
C122 0.068(8) 0.060(7) 0.033(6) 0.019(6) 0.012(6) 0.017(6)
C123 0.091(9) 0.082(9) 0.073(9) 0.022(7) 0.016(7) 0.025(7)
C124 0.053(7) 0.049(7) 0.048(7) 0.026(6) 0.015(6) 0.022(6)
C125 0.097(10) 0.081(9) 0.109(10) 0.017(8) 0.017(8) 0.023(8)
C126 0.074(8) 0.038(6) 0.059(7) 0.033(6) 0.001(6) 0.007(6)
C127 0.067(8) 0.052(7) 0.071(8) 0.023(6) 0.015(7) -0.003(6)
C128 0.071(9) 0.062(8) 0.068(8) 0.036(7) 0.015(7) -0.002(6)
C129 0.065(8) 0.071(8) 0.063(8) 0.016(6) 0.026(7) 0.018(7)
C130 0.072(9) 0.071(8) 0.070(8) 0.024(7) 0.020(7) 0.020(7)
C131 0.073(9) 0.065(8) 0.088(9) 0.040(7) 0.021(7) 0.030(7)
C132 0.044(7) 0.056(7) 0.060(7) 0.033(6) 0.018(6) 0.022(6)
C133 0.050(7) 0.040(6) 0.061(7) 0.005(6) 0.014(6) 0.006(6)
C134 0.046(7) 0.043(6) 0.027(6) 0.002(5) 0.009(5) 0.005(5)
C135 0.117(11) 0.094(10) 0.104(10) 0.059(8) 0.027(8) 0.006(8)
C136 0.071(9) 0.066(8) 0.068(8) 0.032(7) 0.013(7) 0.021(7)
C137 0.069(9) 0.077(9) 0.076(9) 0.024(7) 0.024(7) 0.014(7)
C138 0.073(9) 0.085(9) 0.065(8) 0.031(7) 0.020(7) 0.004(7)
C139 0.079(9) 0.090(9) 0.077(9) 0.021(7) 0.017(7) 0.022(7)
C140 0.076(9) 0.076(8) 0.068(8) 0.044(7) 0.022(7) 0.017(7)

loop_
_atom_type_symbol
_atom_type_description
_atom_type_scat_dispersion_real
_atom_type_scat_dispersion_imag
_atom_type_scat_source
C C 0.0033 0.0016 'International Tables Vol C Tables 4.2.6.8 and 6.1.1.4'
H H 0.0000 0.0000 'International Tables Vol C Tables 4.2.6.8 and 6.1.1.4'
O O 0.0106 0.0060 'International Tables Vol C Tables 4.2.6.8 and 6.1.1.4'
Sm Sm -0.1638 3.4418 'International Tables Vol C Tables 4.2.6.8 and 6.1.1.4'

loop_
_geom_angle_atom_site_label_1
_geom_angle_atom_site_label_2
_geom_angle_atom_site_label_3
_geom_angle
_geom_angle_site_symmetry_1
_geom_angle_site_symmetry_3
O99 Sm1 O2 138.5(4) . .
O99 Sm1 O100 70.7(3) . .
O2 Sm1 O100 90.8(3) . .
O99 Sm1 O23 73.3(3) . .
O2 Sm1 O23 136.3(4) . .
O100 Sm1 O23 70.8(3) . .
O99 Sm1 O17 75.7(3) . .
O2 Sm1 O17 132.0(3) . .
O100 Sm1 O17 137.1(3) . .
O23 Sm1 O17 74.6(3) . .
O99 Sm1 O11 68.9(3) . .
O2 Sm1 O11 72.3(3) . .
O100 Sm1 O11 83.4(4) . .
O23 Sm1 O11 139.5(3) . .
O17 Sm1 O11 108.6(3) . .
O99 Sm1 O18 101.6(4) . .
O2 Sm1 O18 81.7(4) . .
O100 Sm1 O18 158.1(4) . .
O23 Sm1 O18 127.8(4) . .
O17 Sm1 O18 54.5(4) . .
O11 Sm1 O18 74.7(4) . .
O99 Sm1 O15 147.0(3) . .
O2 Sm1 O15 74.3(4) . .
O100 Sm1 O15 121.4(3) . .
O23 Sm1 O15 82.1(3) . .
O17 Sm1 O15 76.8(3) . .
O11 Sm1 O15 138.3(3) . .
O18 Sm1 O15 76.4(4) . .
O99 Sm1 O16 131.5(3) . .
O2 Sm1 O16 68.5(4) . .
O100 Sm1 O16 69.7(3) . .
O23 Sm1 O16 68.0(4) . .
O17 Sm1 O16 118.8(4) . .
O11 Sm1 O16 131.3(3) . .
O18 Sm1 O16 125.0(4) . .
O15 Sm1 O16 52.0(3) . .
O99 Sm1 C62 89.4(4) . .
O2 Sm1 C62 107.1(4) . .
O100 Sm1 C62 159.8(4) . .
O23 Sm1 C62 100.7(4) . .
O17 Sm1 C62 26.9(4) . .
O11 Sm1 C62 93.0(4) . .
O18 Sm1 C62 27.6(4) . .
O15 Sm1 C62 73.7(4) . .
O16 Sm1 C62 125.1(4) . .
O99 Sm1 C58 146.3(4) . .
O2 Sm1 C58 69.4(4) . .
O100 Sm1 C58 95.3(3) . .
O23 Sm1 C58 73.2(4) . .
O17 Sm1 C58 98.2(3) . .
O11 Sm1 C58 141.7(3) . .
O18 Sm1 C58 101.2(4) . .
O15 Sm1 C58 26.3(3) . .
O16 Sm1 C58 25.7(3) . .
C62 Sm1 C58 99.7(4) . .
O99 Sm1 Sm2 40.8(2) . .
O2 Sm1 Sm2 132.8(2) . .
O100 Sm1 Sm2 42.0(2) . .
O23 Sm1 Sm2 44.7(2) . .
O17 Sm1 Sm2 95.2(2) . .
O11 Sm1 Sm2 95.6(2) . .
O18 Sm1 Sm2 140.3(3) . .
O15 Sm1 Sm2 125.6(2) . .
O16 Sm1 Sm2 90.7(2) . .
C62 Sm1 Sm2 119.2(4) . .
C58 Sm1 Sm2 108.9(3) . .
O25 Sm2 O99 89.2(3) . .
O25 Sm2 O100 150.6(4) . .
O99 Sm2 O100 70.9(3) . .
O25 Sm2 O21 76.0(3) . .
O99 Sm2 O21 68.4(3) . .
O100 Sm2 O21 76.6(3) . .
O25 Sm2 O115 86.0(4) . .
O99 Sm2 O115 122.1(4) . .
O100 Sm2 O115 86.7(3) . .
O21 Sm2 O115 54.5(3) . .
O25 Sm2 O24 75.7(4) . .
O99 Sm2 O24 79.5(4) . .
O100 Sm2 O24 119.5(4) . .
O21 Sm2 O24 137.1(4) . .
O115 Sm2 O24 151.7(4) . .
O25 Sm2 O19 83.3(4) . .
O99 Sm2 O19 160.2(4) . .
O100 Sm2 O19 122.2(4) . .
O21 Sm2 O19 126.7(4) . .
O115 Sm2 O19 75.8(4) . .
O24 Sm2 O19 80.8(4) . .
O25 Sm2 O20 135.8(3) . .
O99 Sm2 O20 134.5(3) . .
O100 Sm2 O20 69.2(3) . .
O21 Sm2 O20 120.8(3) . .
O115 Sm2 O20 76.4(3) . .
O24 Sm2 O20 102.0(4) . .
O19 Sm2 O20 53.3(3) . .
O25 Sm2 O23 126.3(3) . .
O99 Sm2 O23 71.8(3) . .
O100 Sm2 O23 68.8(3) . .
O21 Sm2 O23 133.7(3) . .
O115 Sm2 O23 146.7(3) . .
O24 Sm2 O23 52.0(4) . .
O19 Sm2 O23 98.0(4) . .
O20 Sm2 O23 74.1(3) . .
O25 Sm2 C60 110.1(4) . .
O99 Sm2 C60 156.4(4) . .
O100 Sm2 C60 95.2(4) . .
O21 Sm2 C60 128.2(4) . .
O115 Sm2 C60 74.3(4) . .
O24 Sm2 C60 91.8(5) . .
O19 Sm2 C60 27.1(4) . .
O20 Sm2 C60 26.1(4) . .
O23 Sm2 C60 85.5(4) . .
O25 Sm2 C66 81.9(4) . .
O99 Sm2 C66 94.9(4) . .
O100 Sm2 C66 78.6(4) . .
O21 Sm2 C66 27.3(4) . .
O115 Sm2 C66 27.3(4) . .
O24 Sm2 C66 157.0(5) . .
O19 Sm2 C66 102.1(5) . .
O20 Sm2 C66 97.8(4) . .
O23 Sm2 C66 147.2(4) . .
C60 Sm2 C66 101.1(5) . .
O25 Sm2 C64 100.3(4) . .
O99 Sm2 C64 74.1(4) . .
O100 Sm2 C64 94.9(4) . .
O21 Sm2 C64 142.3(4) . .
O115 Sm2 C64 163.0(4) . .
O24 Sm2 C64 25.3(4) . .
O19 Sm2 C64 89.2(5) . .
O20 Sm2 C64 88.4(4) . .
O23 Sm2 C64 26.8(4) . .
C60 Sm2 C64 88.7(5) . .
C66 Sm2 C64 168.7(5) . .
O98 Sm3 O99 117.6(4) 2_656 .
O98 Sm3 O21 77.1(4) 2_656 .
O99 Sm3 O21 71.5(4) . .
O98 Sm3 O27 80.7(4) 2_656 .
O99 Sm3 O27 148.8(3) . .
O21 Sm3 O27 90.2(4) . .
O98 Sm3 O95 144.0(4) 2_656 .
O99 Sm3 O95 77.8(4) . .
O21 Sm3 O95 138.0(4) . .
O27 Sm3 O95 102.4(3) . .
O98 Sm3 O11 72.6(4) 2_656 .
O99 Sm3 O11 70.6(3) . .
O21 Sm3 O11 110.9(4) . .
O27 Sm3 O11 140.5(4) . .
O95 Sm3 O11 84.2(3) . .
O98 Sm3 O101 139.7(4) 2_656 .
O99 Sm3 O101 81.5(3) . .
O21 Sm3 O101 76.5(4) . .
O27 Sm3 O101 69.5(4) . .
O95 Sm3 O101 71.1(3) . .
O11 Sm3 O101 146.1(3) . .
O98 Sm3 O1 73.0(4) 2_656 .
O99 Sm3 O1 127.8(3) . .
O21 Sm3 O1 149.7(3) . .
O27 Sm3 O1 80.1(3) . .
O95 Sm3 O1 72.4(4) . .
O11 Sm3 O1 64.7(3) . .
O101 Sm3 O1 125.0(3) . .
O98 Sm3 Sm2 98.0(3) 2_656 .
O99 Sm3 Sm2 34.7(2) . .
O21 Sm3 Sm2 36.9(3) . .
O27 Sm3 Sm2 123.5(2) . .
O95 Sm3 Sm2 108.9(3) . .
O11 Sm3 Sm2 89.2(3) . .
O101 Sm3 Sm2 77.9(3) . .
O1 Sm3 Sm2 153.8(2) . .
O98 Sm3 Sm1 92.0(3) 2_656 .
O99 Sm3 Sm1 34.8(2) . .
O21 Sm3 Sm1 86.0(3) . .
O27 Sm3 Sm1 172.4(2) . .
O95 Sm3 Sm1 84.8(2) . .
O11 Sm3 Sm1 36.7(3) . .
O101 Sm3 Sm1 115.8(2) . .
O1 Sm3 Sm1 99.9(2) . .
Sm2 Sm3 Sm1 55.032(19) . .
O98 Sm3 Sm4 163.9(3) 2_656 .
O99 Sm3 Sm4 78.3(2) . .
O21 Sm3 Sm4 107.7(2) . .
O27 Sm3 Sm4 83.9(3) . .
O95 Sm3 Sm4 36.7(2) . .
O11 Sm3 Sm4 118.0(2) . .
O101 Sm3 Sm4 34.4(2) . .
O1 Sm3 Sm4 99.8(2) . .
Sm2 Sm3 Sm4 94.30(2) . .
Sm1 Sm3 Sm4 103.56(2) . .
O98 Sm3 Sm5 113.3(3) 2_656 .
O99 Sm3 Sm5 115.8(2) . .
O21 Sm3 Sm5 84.7(3) . .
O27 Sm3 Sm5 35.3(3) . .
O95 Sm3 Sm5 83.4(2) . .
O11 Sm3 Sm5 164.3(2) . .
O101 Sm3 Sm5 34.5(2) . .
O1 Sm3 Sm5 102.3(2) . .
Sm2 Sm3 Sm5 103.91(2) . .
Sm1 Sm3 Sm5 150.31(3) . .
Sm4 Sm3 Sm5 53.309(19) . .
O102 Sm4 O4 138.2(4) . .
O102 Sm4 O22 69.4(3) . .
O4 Sm4 O22 72.0(4) . .
O102 Sm4 O33 72.9(4) . .
O4 Sm4 O33 136.7(4) . .
O22 Sm4 O33 140.3(4) . .
O102 Sm4 O101 71.1(3) . .
O4 Sm4 O101 89.7(3) . .
O22 Sm4 O101 84.5(3) . .
O33 Sm4 O101 71.6(4) . .
O102 Sm4 O32 73.8(4) . .
O4 Sm4 O32 133.0(4) . .
O22 Sm4 O32 105.3(4) . .
O33 Sm4 O32 75.3(4) . .
O101 Sm4 O32 137.2(4) . .
O102 Sm4 O96 144.4(4) . .
O4 Sm4 O96 77.3(4) . .
O22 Sm4 O96 139.4(4) . .
O33 Sm4 O96 80.2(4) . .
O101 Sm4 O96 121.7(4) . .
O32 Sm4 O96 77.2(4) . .
O102 Sm4 O31 105.9(4) . .
O4 Sm4 O31 81.4(4) . .
O22 Sm4 O31 78.4(4) . .
O33 Sm4 O31 124.7(4) . .
O101 Sm4 O31 162.6(4) . .
O32 Sm4 O31 53.1(4) . .
O96 Sm4 O31 71.1(4) . .
O102 Sm4 O95 131.1(3) . .
O4 Sm4 O95 68.2(4) . .
O22 Sm4 O95 131.5(3) . .
O33 Sm4 O95 68.7(4) . .
O101 Sm4 O95 68.9(3) . .
O32 Sm4 O95 121.9(4) . .
O96 Sm4 O95 53.4(3) . .
O31 Sm4 O95 120.5(4) . .
O102 Sm4 C74 89.1(5) . .
O4 Sm4 C74 107.2(6) . .
O22 Sm4 C74 90.9(5) . .
O33 Sm4 C74 100.9(6) . .
O101 Sm4 C74 160.1(5) . .
O32 Sm4 C74 26.9(5) . .
O96 Sm4 C74 73.3(5) . .
O31 Sm4 C74 26.2(5) . .
O95 Sm4 C74 126.5(5) . .
O102 Sm4 C72 145.5(5) . .
O4 Sm4 C72 70.1(5) . .
O22 Sm4 C72 142.1(5) . .
O33 Sm4 C72 72.8(5) . .
O101 Sm4 C72 94.4(6) . .
O32 Sm4 C72 101.0(6) . .
O96 Sm4 C72 27.7(5) . .
O31 Sm4 C72 96.7(6) . .
O95 Sm4 C72 25.7(5) . .
C74 Sm4 C72 101.0(7) . .
O102 Sm4 Sm5 40.6(2) . .
O4 Sm4 Sm5 131.9(2) . .
O22 Sm4 Sm5 96.0(2) . .
O33 Sm4 Sm5 45.3(3) . .
O101 Sm4 Sm5 42.2(2) . .
O32 Sm4 Sm5 95.0(3) . .
O96 Sm4 Sm5 124.4(3) . .
O31 Sm4 Sm5 143.2(3) . .
O95 Sm4 Sm5 90.5(2) . .
C74 Sm4 Sm5 119.6(5) . .
C72 Sm4 Sm5 108.4(5) . .
O35 Sm5 O102 89.6(4) . .
O35 Sm5 O30 74.5(3) . .
O102 Sm5 O30 69.9(3) . .
O35 Sm5 O101 149.8(4) . .
O102 Sm5 O101 70.9(4) . .
O30 Sm5 O101 77.1(3) . .
O35 Sm5 O34 76.2(4) . .
O102 Sm5 O34 80.3(4) . .
O30 Sm5 O34 137.9(4) . .
O101 Sm5 O34 120.8(4) . .
O35 Sm5 O28 84.3(4) . .
O102 Sm5 O28 160.2(4) . .
O30 Sm5 O28 125.8(4) . .
O101 Sm5 O28 121.4(4) . .
O34 Sm5 O28 79.9(5) . .
O35 Sm5 O27 138.4(4) . .
O102 Sm5 O27 131.3(3) . .
O30 Sm5 O27 121.4(3) . .
O101 Sm5 O27 67.2(3) . .
O34 Sm5 O27 100.6(4) . .
O28 Sm5 O27 54.7(4) . .
O35 Sm5 O29 86.2(4) . .
O102 Sm5 O29 122.4(4) . .
O30 Sm5 O29 53.7(3) . .
O101 Sm5 O29 85.3(4) . .
O34 Sm5 O29 151.4(4) . .
O28 Sm5 O29 76.1(4) . .
O27 Sm5 O29 77.8(4) . .
O35 Sm5 O33 126.9(3) . .
O102 Sm5 O33 70.3(3) . .
O30 Sm5 O33 134.0(3) . .
O101 Sm5 O33 68.9(3) . .
O34 Sm5 O33 52.8(4) . .
O28 Sm5 O33 98.5(4) . .
O27 Sm5 O33 72.4(3) . .
O29 Sm5 O33 146.2(4) . .
O35 Sm5 C78 81.7(4) . .
O102 Sm5 C78 96.4(4) . .
O30 Sm5 C78 27.7(4) . .
O101 Sm5 C78 77.9(4) . .
O34 Sm5 C78 157.7(4) . .
O28 Sm5 C78 101.3(5) . .
O27 Sm5 C78 98.0(4) . .
O29 Sm5 C78 26.2(4) . .
O33 Sm5 C78 146.7(4) . .
O35 Sm5 C70 110.0(5) . .
O102 Sm5 C70 157.2(5) . .
O30 Sm5 C70 125.4(4) . .
O101 Sm5 C70 94.8(5) . .
O34 Sm5 C70 92.9(5) . .
O28 Sm5 C70 26.6(4) . .
O27 Sm5 C70 28.5(4) . .
O29 Sm5 C70 72.0(5) . .
O33 Sm5 C70 88.3(5) . .
C78 Sm5 C70 97.7(5) . .
O35 Sm5 C76 102.2(4) . .
O102 Sm5 C76 74.4(4) . .
O30 Sm5 C76 144.2(4) . .
O101 Sm5 C76 94.7(4) . .
O34 Sm5 C76 26.7(4) . .
O28 Sm5 C76 88.4(5) . .
O27 Sm5 C76 85.3(4) . .
O29 Sm5 C76 161.6(5) . .
O33 Sm5 C76 26.0(4) . .
C78 Sm5 C76 169.9(5) . .
C70 Sm5 C76 89.7(5) . .
O26 Sm6 O30 79.1(4) . .
O26 Sm6 O39 77.8(4) . .
O30 Sm6 O39 91.2(3) . .
O26 Sm6 O102 117.9(4) . .
O30 Sm6 O102 70.7(3) . .
O39 Sm6 O102 151.6(3) . .
O26 Sm6 O37 145.7(5) . .
O30 Sm6 O37 133.9(4) . .
O39 Sm6 O37 105.7(4) . .
O102 Sm6 O37 75.2(4) . .
O26 Sm6 O103 138.9(4) . .
O30 Sm6 O103 74.3(3) . .
O39 Sm6 O103 72.2(3) . .
O102 Sm6 O103 81.8(3) . .
O37 Sm6 O103 71.0(4) . .
O26 Sm6 O22 73.6(4) . .
O30 Sm6 O22 110.4(3) . .
O39 Sm6 O22 139.6(3) . .
O102 Sm6 O22 68.6(3) . .
O37 Sm6 O22 83.9(4) . .
O103 Sm6 O22 145.3(3) . .
O26 Sm6 O3 72.4(4) . .
O30 Sm6 O3 151.2(4) . .
O39 Sm6 O3 78.8(4) . .
O102 Sm6 O3 127.1(4) . .
O37 Sm6 O3 74.9(5) . .
O103 Sm6 O3 126.2(4) . .
O22 Sm6 O3 65.7(4) . .
O26 Sm6 Sm5 99.3(3) . .
O30 Sm6 Sm5 36.0(2) . .
O39 Sm6 Sm5 124.6(2) . .
O102 Sm6 Sm5 34.7(2) . .
O37 Sm6 Sm5 105.6(4) . .
O103 Sm6 Sm5 76.5(2) . .
O22 Sm6 Sm5 88.1(2) . .
O3 Sm6 Sm5 153.8(3) . .
O26 Sm6 Sm4 92.3(3) . .
O30 Sm6 Sm4 85.1(2) . .
O39 Sm6 Sm4 169.9(3) . .
O102 Sm6 Sm4 34.1(2) . .
O37 Sm6 Sm4 83.5(3) . .
O103 Sm6 Sm4 115.6(2) . .
O22 Sm6 Sm4 35.6(2) . .
O3 Sm6 Sm4 100.0(3) . .
Sm5 Sm6 Sm4 54.70(2) . .
O26 Sm6 Sm7 163.2(3) . .
O30 Sm6 Sm7 105.6(2) . .
O39 Sm6 Sm7 86.0(3) . .
O102 Sm6 Sm7 78.6(2) . .
O37 Sm6 Sm7 36.5(3) . .
O103 Sm6 Sm7 34.7(2) . .
O22 Sm6 Sm7 118.1(2) . .
O3 Sm6 Sm7 100.6(3) . .
Sm5 Sm6 Sm7 93.25(3) . .
Sm4 Sm6 Sm7 104.05(3) . .
O26 Sm6 Sm8 111.7(3) . .
O30 Sm6 Sm8 84.7(2) . .
O39 Sm6 Sm8 36.5(3) . .
O102 Sm6 Sm8 117.7(2) . .
O37 Sm6 Sm8 84.6(3) . .
O103 Sm6 Sm8 36.0(2) . .
O22 Sm6 Sm8 164.8(2) . .
O3 Sm6 Sm8 101.6(3) . .
Sm5 Sm6 Sm8 104.51(3) . .
Sm4 Sm6 Sm8 151.59(3) . .
Sm7 Sm6 Sm8 53.892(19) . .
O6 Sm7 O116 72.3(4) . .
O6 Sm7 O42 132.0(4) . .
O116 Sm7 O42 101.8(5) . .
O6 Sm7 O103 87.0(4) . .
O116 Sm7 O103 85.2(4) . .
O42 Sm7 O103 140.8(4) . .
O6 Sm7 O38 78.8(5) . .
O116 Sm7 O38 139.7(4) . .
O42 Sm7 O38 77.4(4) . .
O103 Sm7 O38 121.1(4) . .
O6 Sm7 O119 136.4(4) . .
O116 Sm7 O119 68.6(4) . .
O42 Sm7 O119 75.4(4) . .
O103 Sm7 O119 71.5(3) . .
O38 Sm7 O119 144.7(4) . .
O6 Sm7 O41 79.0(4) . .
O116 Sm7 O41 75.5(4) . .
O42 Sm7 O41 54.1(5) . .
O103 Sm7 O41 158.9(4) . .
O38 Sm7 O41 71.8(4) . .
O119 Sm7 O41 108.3(4) . .
O6 Sm7 O37 67.6(4) . .
O116 Sm7 O37 133.2(4) . .
O42 Sm7 O37 122.8(5) . .
O103 Sm7 O37 69.8(4) . .
O38 Sm7 O37 51.9(4) . .
O119 Sm7 O37 132.2(4) . .
O41 Sm7 O37 117.9(4) . .
O6 Sm7 O43 136.3(4) . .
O116 Sm7 O43 139.8(4) . .
O42 Sm7 O43 78.8(5) . .
O103 Sm7 O43 71.9(3) . .
O38 Sm7 O43 80.2(4) . .
O119 Sm7 O43 72.9(4) . .
O41 Sm7 O43 128.8(4) . .
O37 Sm7 O43 69.2(4) . .
O6 Sm7 C84 105.2(7) . .
O116 Sm7 C84 87.3(7) . .
O42 Sm7 C84 27.7(7) . .
O103 Sm7 C84 162.9(7) . .
O38 Sm7 C84 73.7(7) . .
O119 Sm7 C84 91.5(7) . .
O41 Sm7 C84 26.5(6) . .
O37 Sm7 C84 125.6(7) . .
O43 Sm7 C84 105.0(7) . .
O6 Sm7 C80 72.3(5) . .
O116 Sm7 C80 144.5(5) . .
O42 Sm7 C80 100.1(5) . .
O103 Sm7 C80 95.1(4) . .
O38 Sm7 C80 26.2(4) . .
O119 Sm7 C80 144.8(4) . .
O41 Sm7 C80 95.6(5) . .
O37 Sm7 C80 25.7(4) . .
O43 Sm7 C80 72.0(5) . .
C84 Sm7 C80 99.9(7) . .
O6 Sm7 Sm8 129.9(3) . .
O116 Sm7 Sm8 95.7(3) . .
O42 Sm7 Sm8 97.8(3) . .
O103 Sm7 Sm8 43.0(2) . .
O38 Sm7 Sm8 124.4(3) . .
O119 Sm7 Sm8 40.3(2) . .
O41 Sm7 Sm8 146.4(3) . .
O37 Sm7 Sm8 91.9(3) . .
O43 Sm7 Sm8 45.3(2) . .
C84 Sm7 Sm8 123.0(7) . .
C80 Sm7 Sm8 108.6(4) . .
O119 Sm8 O55 86.9(3) . .
O119 Sm8 O46 66.8(3) . .
O55 Sm8 O46 74.0(3) . .
O119 Sm8 O103 72.1(3) . .
O55 Sm8 O103 148.5(3) . .
O46 Sm8 O103 76.1(3) . .
O119 Sm8 O45 120.5(4) . .
O55 Sm8 O45 85.4(4) . .
O46 Sm8 O45 54.4(4) . .
O103 Sm8 O45 85.5(4) . .
O119 Sm8 O39 134.9(3) . .
O55 Sm8 O39 137.5(4) . .
O46 Sm8 O39 123.5(3) . .
O103 Sm8 O39 69.5(4) . .
O45 Sm8 O39 79.0(4) . .
O119 Sm8 O40 160.7(4) . .
O55 Sm8 O40 84.8(4) . .
O46 Sm8 O40 126.8(4) . .
O103 Sm8 O40 121.9(3) . .
O45 Sm8 O40 76.1(4) . .
O39 Sm8 O40 53.2(4) . .
O119 Sm8 O44 81.9(4) . .
O55 Sm8 O44 76.7(4) . .
O46 Sm8 O44 137.8(4) . .
O103 Sm8 O44 121.4(4) . .
O45 Sm8 O44 150.7(4) . .
O39 Sm8 O44 98.6(4) . .
O40 Sm8 O44 79.2(4) . .
O119 Sm8 O43 73.4(4) . .
O55 Sm8 O43 126.9(3) . .
O46 Sm8 O43 133.8(4) . .
O103 Sm8 O43 70.0(3) . .
O45 Sm8 O43 147.0(4) . .
O39 Sm8 O43 72.0(4) . .
O40 Sm8 O43 97.9(4) . .
O44 Sm8 O43 52.3(4) . .
O119 Sm8 C88 95.8(4) . .
O55 Sm8 C88 80.9(4) . .
O46 Sm8 C88 29.7(4) . .
O103 Sm8 C88 78.3(3) . .
O45 Sm8 C88 24.8(4) . .
O39 Sm8 C88 98.6(4) . .
O40 Sm8 C88 100.0(4) . .
O44 Sm8 C88 157.6(4) . .
O43 Sm8 C88 148.2(4) . .
O119 Sm8 C86 156.9(4) . .
O55 Sm8 C86 111.4(4) . .
O46 Sm8 C86 130.6(5) . .
O103 Sm8 C86 95.7(4) . .
O45 Sm8 C86 76.6(5) . .
O39 Sm8 C86 26.5(4) . .
O40 Sm8 C86 26.7(4) . .
O44 Sm8 C86 88.4(5) . .
O43 Sm8 C86 84.0(5) . .
C88 Sm8 C86 100.9(5) . .
O119 Sm8 C90 75.4(4) . .
O55 Sm8 C90 100.8(4) . .
O46 Sm8 C90 142.0(4) . .
O103 Sm8 C90 96.4(4) . .
O45 Sm8 C90 163.5(5) . .
O39 Sm8 C90 86.3(4) . .
O40 Sm8 C90 89.1(5) . .
O44 Sm8 C90 25.3(4) . .
O43 Sm8 C90 27.1(4) . .
C88 Sm8 C90 170.9(5) . .
C86 Sm8 C90 86.9(5) . .
O46 Sm9 O119 70.6(4) . .
O46 Sm9 O49 91.7(4) . .
O119 Sm9 O49 150.3(4) . .
O46 Sm9 O36 76.1(4) . .
O119 Sm9 O36 116.7(4) . .
O49 Sm9 O36 79.8(4) . .
O46 Sm9 O47 136.2(4) . .
O119 Sm9 O47 76.8(4) . .
O49 Sm9 O47 103.4(4) . .
O36 Sm9 O47 146.5(4) . .
O46 Sm9 O116 110.5(4) . .
O119 Sm9 O116 70.5(4) . .
O49 Sm9 O116 139.1(4) . .
O36 Sm9 O116 73.4(4) . .
O47 Sm9 O116 84.2(4) . .
O46 Sm9 O105 76.8(4) . .
O119 Sm9 O105 81.1(4) . .
O49 Sm9 O105 71.5(3) . .
O36 Sm9 O105 139.5(3) . .
O47 Sm9 O105 69.8(3) . .
O116 Sm9 O105 145.3(4) . .
O46 Sm9 O5 151.6(4) . .
O119 Sm9 O5 127.9(4) . .
O49 Sm9 O5 78.4(4) . .
O36 Sm9 O5 76.0(4) . .
O47 Sm9 O5 72.1(4) . .
O116 Sm9 O5 65.7(4) . .
O105 Sm9 O5 123.3(4) . .
O46 Sm9 Sm8 36.8(3) . .
O119 Sm9 Sm8 33.9(2) . .
O49 Sm9 Sm8 125.3(3) . .
O36 Sm9 Sm8 97.1(3) . .
O47 Sm9 Sm8 107.1(3) . .
O116 Sm9 Sm8 88.7(3) . .
O105 Sm9 Sm8 77.9(3) . .
O5 Sm9 Sm8 154.4(3) . .
O46 Sm9 Sm7 85.6(3) . .
O119 Sm9 Sm7 36.0(3) . .
O49 Sm9 Sm7 170.3(2) . .
O36 Sm9 Sm7 90.6(3) . .
O47 Sm9 Sm7 84.9(3) . .
O116 Sm9 Sm7 35.5(3) . .
O105 Sm9 Sm7 116.7(3) . .
O5 Sm9 Sm7 99.7(3) . .
Sm8 Sm9 Sm7 55.19(2) . .
O46 Sm9 Sm11 85.6(3) . .
O119 Sm9 Sm11 116.4(3) . .
O49 Sm9 Sm11 36.2(2) . .
O36 Sm9 Sm11 112.7(3) . .
O47 Sm9 Sm11 83.4(3) . .
O116 Sm9 Sm11 163.9(3) . .
O105 Sm9 Sm11 35.5(2) . .
O5 Sm9 Sm11 100.5(3) . .
Sm8 Sm9 Sm11 104.86(2) . .
Sm7 Sm9 Sm11 152.19(3) . .
O46 Sm9 Sm10 106.9(3) . .
O119 Sm9 Sm10 78.1(2) . .
O49 Sm9 Sm10 85.0(2) . .
O36 Sm9 Sm10 164.6(3) . .
O47 Sm9 Sm10 36.4(3) . .
O116 Sm9 Sm10 118.1(3) . .
O105 Sm9 Sm10 33.4(2) . .
O5 Sm9 Sm10 98.7(3) . .
Sm8 Sm9 Sm10 93.57(2) . .
Sm7 Sm9 Sm10 104.65(3) . .
Sm11 Sm9 Sm10 53.427(18) . .
O8 Sm10 O105 88.4(4) . .
O8 Sm10 O51 135.1(3) . .
O105 Sm10 O51 136.5(4) . .
O8 Sm10 O106 136.9(4) . .
O105 Sm10 O106 70.8(3) . .
O51 Sm10 O106 74.5(3) . .
O8 Sm10 O53 135.7(4) . .
O105 Sm10 O53 71.0(3) . .
O51 Sm10 O53 74.6(4) . .
O106 Sm10 O53 73.2(3) . .
O8 Sm10 O56 71.5(3) . .
O105 Sm10 O56 82.6(3) . .
O51 Sm10 O56 108.2(3) . .
O106 Sm10 O56 68.8(4) . .
O53 Sm10 O56 139.2(3) . .
O8 Sm10 O52 84.1(4) . .
O105 Sm10 O52 155.7(4) . .
O51 Sm10 O52 55.2(4) . .
O106 Sm10 O52 99.6(4) . .
O53 Sm10 O52 128.9(4) . .
O56 Sm10 O52 73.1(4) . .
O8 Sm10 O48 77.1(4) . .
O105 Sm10 O48 120.1(3) . .
O51 Sm10 O48 78.3(3) . .
O106 Sm10 O48 146.0(4) . .
O53 Sm10 O48 80.2(4) . .
O56 Sm10 O48 140.6(4) . .
O52 Sm10 O48 80.7(4) . .
O8 Sm10 O47 68.7(4) . .
O105 Sm10 O47 68.8(3) . .
O51 Sm10 O47 120.1(3) . .
O106 Sm10 O47 130.3(4) . .
O53 Sm10 O47 67.3(4) . .
O56 Sm10 O47 130.9(3) . .
O52 Sm10 O47 128.4(4) . .
O48 Sm10 O47 51.6(3) . .
O8 Sm10 C102 111.1(5) . .
O105 Sm10 C102 155.6(5) . .
O51 Sm10 C102 27.1(4) . .
O106 Sm10 C102 84.8(5) . .
O53 Sm10 C102 101.6(5) . .
O56 Sm10 C102 89.6(4) . .
O52 Sm10 C102 28.2(5) . .
O48 Sm10 C102 80.0(4) . .
O47 Sm10 C102 131.1(4) . .
O8 Sm10 C92 68.6(4) . .
O105 Sm10 C92 94.5(4) . .
O51 Sm10 C92 101.0(4) . .
O106 Sm10 C92 147.2(4) . .
O53 Sm10 C92 74.3(4) . .
O56 Sm10 C92 140.1(4) . .
O52 Sm10 C92 104.1(4) . .
O48 Sm10 C92 26.1(4) . .
O47 Sm10 C92 25.7(4) . .
C102 Sm10 C92 106.1(5) . .
O8 Sm10 Sm11 130.5(3) . .
O105 Sm10 Sm11 42.2(3) . .
O51 Sm10 Sm11 94.4(2) . .
O106 Sm10 Sm11 40.6(3) . .
O53 Sm10 Sm11 44.9(2) . .
O56 Sm10 Sm11 94.9(2) . .
O52 Sm10 Sm11 138.5(3) . .
O48 Sm10 Sm11 123.9(3) . .
O47 Sm10 Sm11 89.8(3) . .
C102 Sm10 Sm11 116.2(4) . .
C92 Sm10 Sm11 109.5(3) . .
O59 Sm11 O106 87.7(4) . .
O59 Sm11 O58 74.1(4) . .
O106 Sm11 O58 69.8(4) . .
O59 Sm11 O105 148.7(3) . .
O106 Sm11 O105 70.6(3) . .
O58 Sm11 O105 77.3(3) . .
O59 Sm11 O54 76.0(4) . .
O106 Sm11 O54 81.8(4) . .
O58 Sm11 O54 139.1(4) . .
O105 Sm11 O54 120.8(3) . .
O59 Sm11 O50 85.3(3) . .
O106 Sm11 O50 161.3(4) . .
O58 Sm11 O50 124.3(4) . .
O105 Sm11 O50 122.0(3) . .
O54 Sm11 O50 79.7(4) . .
O59 Sm11 O57 85.8(4) . .
O106 Sm11 O57 120.7(4) . .
O58 Sm11 O57 51.8(4) . .
O105 Sm11 O57 86.4(4) . .
O54 Sm11 O57 150.6(4) . .
O50 Sm11 O57 76.0(4) . .
O59 Sm11 O49 137.4(4) . .
O106 Sm11 O49 134.2(4) . .
O58 Sm11 O49 121.8(3) . .
O105 Sm11 O49 70.0(4) . .
O54 Sm11 O49 99.2(4) . .
O50 Sm11 O49 52.6(3) . .
O57 Sm11 O49 78.9(4) . .
O59 Sm11 O53 127.0(3) . .
O106 Sm11 O53 71.9(3) . .
O58 Sm11 O53 135.0(4) . .
O105 Sm11 O53 68.3(3) . .
O54 Sm11 O53 53.4(3) . .
O50 Sm11 O53 98.8(4) . .
O57 Sm11 O53 146.8(3) . .
O49 Sm11 O53 72.5(4) . .
O59 Sm11 C94 110.6(5) . .
O106 Sm11 C94 158.3(4) . .
O58 Sm11 C94 125.3(4) . .
O105 Sm11 C94 96.2(4) . .
O54 Sm11 C94 91.1(4) . .
O50 Sm11 C94 25.8(4) . .
O57 Sm11 C94 73.8(4) . .
O49 Sm11 C94 26.9(4) . .
O53 Sm11 C94 87.4(4) . .
O59 Sm11 C100 101.6(4) . .
O106 Sm11 C100 76.3(4) . .
O58 Sm11 C100 145.9(4) . .
O105 Sm11 C100 95.0(4) . .
O54 Sm11 C100 26.5(4) . .
O50 Sm11 C100 88.1(4) . .
O57 Sm11 C100 162.0(4) . .
O49 Sm11 C100 84.7(4) . .
O53 Sm11 C100 27.0(4) . .
C94 Sm11 C100 88.2(5) . .
O59 Sm11 C98 81.3(4) . .
O106 Sm11 C98 95.2(4) . .
O58 Sm11 C98 26.4(3) . .
O105 Sm11 C98 78.7(3) . .
O54 Sm11 C98 157.1(4) . .
O50 Sm11 C98 100.8(4) . .
O57 Sm11 C98 25.6(3) . .
O49 Sm11 C98 99.0(4) . .
O53 Sm11 C98 146.9(4) . .
C94 Sm11 C98 99.0(4) . .
C100 Sm11 C98 170.8(4) . .
O117 Sm12 O106 119.0(4) . .
O117 Sm12 O58 77.1(4) . .
O106 Sm12 O58 70.8(3) . .
O117 Sm12 O63 147.1(4) . .
O106 Sm12 O63 75.1(4) . .
O58 Sm12 O63 134.9(4) . .
O117 Sm12 O61 78.0(3) . .
O106 Sm12 O61 150.7(3) . .
O58 Sm12 O61 92.4(4) . .
O63 Sm12 O61 103.8(3) . .
O117 Sm12 O56 75.0(4) . .
O106 Sm12 O56 70.2(4) . .
O58 Sm12 O56 110.5(3) . .
O63 Sm12 O56 83.8(3) . .
O61 Sm12 O56 139.1(3) . .
O117 Sm12 O107 137.3(3) . .
O106 Sm12 O107 81.5(3) . .
O58 Sm12 O107 75.8(4) . .
O63 Sm12 O107 70.6(3) . .
O61 Sm12 O107 71.0(3) . .
O56 Sm12 O107 146.0(3) . .
O117 Sm12 O7 72.8(4) . .
O106 Sm12 O7 129.3(4) . .
O58 Sm12 O7 149.5(4) . .
O63 Sm12 O7 75.7(4) . .
O61 Sm12 O7 76.7(3) . .
O56 Sm12 O7 66.3(3) . .
O107 Sm12 O7 125.0(3) . .
O117 Sm12 Sm11 98.4(3) . .
O106 Sm12 Sm11 34.5(2) . .
O58 Sm12 Sm11 36.4(2) . .
O63 Sm12 Sm11 106.1(3) . .
O61 Sm12 Sm11 125.8(2) . .
O56 Sm12 Sm11 88.4(2) . .
O107 Sm12 Sm11 77.9(2) . .
O7 Sm12 Sm11 154.5(2) . .
O117 Sm12 Sm10 93.9(3) . .
O106 Sm12 Sm10 34.9(3) . .
O58 Sm12 Sm10 85.6(3) . .
O63 Sm12 Sm10 82.9(2) . .
O61 Sm12 Sm10 172.0(2) . .
O56 Sm12 Sm10 36.2(3) . .
O107 Sm12 Sm10 116.0(2) . .
O7 Sm12 Sm10 101.1(2) . .
Sm11 Sm12 Sm10 54.776(19) . .
O117 Sm12 Sm14 110.8(3) . .
O106 Sm12 Sm14 116.6(3) . .
O58 Sm12 Sm14 85.8(3) . .
O63 Sm12 Sm14 83.8(2) . .
O61 Sm12 Sm14 36.0(2) . .
O56 Sm12 Sm14 163.6(2) . .
O107 Sm12 Sm14 35.2(2) . .
O7 Sm12 Sm14 100.2(2) . .
Sm11 Sm12 Sm14 105.32(2) . .
Sm10 Sm12 Sm14 151.19(3) . .
O117 Sm12 Sm13 163.1(3) . .
O106 Sm12 Sm13 76.9(3) . .
O58 Sm12 Sm13 105.4(3) . .
O63 Sm12 Sm13 37.1(2) . .
O61 Sm12 Sm13 85.1(2) . .
O56 Sm12 Sm13 118.3(2) . .
O107 Sm12 Sm13 33.6(2) . .
O7 Sm12 Sm13 102.0(2) . .
Sm11 Sm12 Sm13 92.63(2) . .
Sm10 Sm12 Sm13 102.94(2) . .
Sm14 Sm12 Sm13 53.455(18) . .
O10 Sm13 O114 72.0(4) . .
O10 Sm13 O107 88.8(3) . .
O114 Sm13 O107 85.4(4) . .
O10 Sm13 O108 137.4(4) . .
O114 Sm13 O108 69.1(3) . .
O107 Sm13 O108 71.5(3) . .
O10 Sm13 O69 131.6(4) . .
O114 Sm13 O69 103.2(4) . .
O107 Sm13 O69 139.6(3) . .
O108 Sm13 O69 74.9(3) . .
O10 Sm13 O68 137.5(4) . .
O114 Sm13 O68 139.0(3) . .
O107 Sm13 O68 71.0(3) . .
O108 Sm13 O68 71.8(3) . .
O69 Sm13 O68 77.6(4) . .
O10 Sm13 O64 79.3(4) . .
O114 Sm13 O64 141.1(3) . .
O107 Sm13 O64 120.2(3) . .
O108 Sm13 O64 143.3(3) . .
O69 Sm13 O64 76.9(4) . .
O68 Sm13 O64 79.6(4) . .
O10 Sm13 O70 76.1(4) . .
O114 Sm13 O70 74.6(4) . .
O107 Sm13 O70 157.8(4) . .
O108 Sm13 O70 108.9(4) . .
O69 Sm13 O70 56.9(4) . .
O68 Sm13 O70 130.9(4) . .
O64 Sm13 O70 73.4(4) . .
O10 Sm13 O63 68.8(3) . .
O114 Sm13 O63 132.6(3) . .
O107 Sm13 O63 68.3(3) . .
O108 Sm13 O63 130.7(3) . .
O69 Sm13 O63 122.6(4) . .
O68 Sm13 O63 69.0(3) . .
O64 Sm13 O63 52.6(3) . .
O70 Sm13 O63 119.1(4) . .
O10 Sm13 C114 104.2(5) . .
O114 Sm13 C114 89.2(5) . .
O107 Sm13 C114 163.6(5) . .
O108 Sm13 C114 92.1(5) . .
O69 Sm13 C114 28.1(5) . .
O68 Sm13 C114 104.1(5) . .
O64 Sm13 C114 72.9(5) . .
O70 Sm13 C114 28.8(5) . .
O63 Sm13 C114 125.5(4) . .
O10 Sm13 C104 73.9(4) . .
O114 Sm13 C104 145.9(4) . .
O107 Sm13 C104 95.3(4) . .
O108 Sm13 C104 143.2(4) . .
O69 Sm13 C104 98.2(4) . .
O68 Sm13 C104 71.4(4) . .
O64 Sm13 C104 25.0(4) . .
O70 Sm13 C104 96.0(4) . .
O63 Sm13 C104 27.7(3) . .
C114 Sm13 C104 97.9(5) . .
O10 Sm13 Sm14 131.1(3) . .
O114 Sm13 Sm14 96.3(2) . .
O107 Sm13 Sm14 42.3(2) . .
O108 Sm13 Sm14 40.9(2) . .
O69 Sm13 Sm14 97.2(3) . .
O68 Sm13 Sm14 44.1(3) . .
O64 Sm13 Sm14 122.5(2) . .
O70 Sm13 Sm14 148.0(3) . .
O63 Sm13 Sm14 89.9(2) . .
C114 Sm13 Sm14 123.4(5) . .
C104 Sm13 Sm14 107.1(3) . .
O81 Sm14 O108 88.5(4) . .
O81 Sm14 O107 149.8(4) . .
O108 Sm14 O107 71.4(3) . .
O81 Sm14 O62 83.5(4) . .
O108 Sm14 O62 160.7(4) . .
O107 Sm14 O62 122.1(4) . .
O81 Sm14 O65 85.9(4) . .
O108 Sm14 O65 120.7(4) . .
O107 Sm14 O65 85.4(4) . .
O62 Sm14 O65 76.3(5) . .
O81 Sm14 O66 75.9(4) . .
O108 Sm14 O66 68.8(3) . .
O107 Sm14 O66 75.8(3) . .
O62 Sm14 O66 125.4(4) . .
O65 Sm14 O66 52.5(4) . .
O81 Sm14 O67 76.5(4) . .
O108 Sm14 O67 83.2(4) . .
O107 Sm14 O67 121.4(3) . .
O62 Sm14 O67 77.9(4) . .
O65 Sm14 O67 150.1(4) . .
O66 Sm14 O67 140.8(4) . .
O81 Sm14 O61 136.4(3) . .
O108 Sm14 O61 134.6(3) . .
O107 Sm14 O61 69.1(3) . .
O62 Sm14 O61 53.5(3) . .
O65 Sm14 O61 77.6(4) . .
O66 Sm14 O61 120.4(3) . .
O67 Sm14 O61 98.7(4) . .
O81 Sm14 O68 126.2(4) . .
O108 Sm14 O68 71.3(4) . .
O107 Sm14 O68 69.2(3) . .
O62 Sm14 O68 99.5(4) . .
O65 Sm14 O68 147.3(3) . .
O66 Sm14 O68 133.4(4) . .
O67 Sm14 O68 52.6(3) . .
O61 Sm14 O68 74.3(3) . .
O81 Sm14 C108 108.9(5) . .
O108 Sm14 C108 160.0(5) . .
O107 Sm14 C108 95.7(5) . .
O62 Sm14 C108 26.5(5) . .
O65 Sm14 C108 71.7(5) . .
O66 Sm14 C108 123.9(5) . .
O67 Sm14 C108 91.2(5) . .
O61 Sm14 C108 27.5(4) . .
O68 Sm14 C108 90.0(5) . .
O81 Sm14 C112 81.6(4) . .
O108 Sm14 C112 94.1(4) . .
O107 Sm14 C112 77.7(4) . .
O62 Sm14 C112 102.0(4) . .
O65 Sm14 C112 26.7(4) . .
O66 Sm14 C112 25.9(3) . .
O67 Sm14 C112 158.0(4) . .
O61 Sm14 C112 98.6(4) . .
O68 Sm14 C112 146.6(4) . .
C108 Sm14 C112 98.0(5) . .
O81 Sm14 C110 101.1(4) . .
O108 Sm14 C110 73.9(5) . .
O107 Sm14 C110 94.8(4) . .
O62 Sm14 C110 90.5(5) . .
O65 Sm14 C110 164.4(5) . .
O66 Sm14 C110 142.6(5) . .
O67 Sm14 C110 26.6(4) . .
O61 Sm14 C110 87.9(4) . .
O68 Sm14 C110 26.1(4) . .
C108 Sm14 C110 92.7(6) . .
C112 Sm14 C110 167.5(5) . .
O60 Sm15 O73 79.4(3) . .
O60 Sm15 O108 117.7(4) . .
O73 Sm15 O108 151.9(3) . .
O60 Sm15 O66 77.1(4) . .
O73 Sm15 O66 92.4(3) . .
O108 Sm15 O66 71.9(3) . .
O60 Sm15 O71 145.0(3) . .
O73 Sm15 O71 101.9(3) . .
O108 Sm15 O71 77.1(3) . .
O66 Sm15 O71 137.1(3) . .
O60 Sm15 O114 72.6(4) . .
O73 Sm15 O114 138.4(4) . .
O108 Sm15 O114 69.7(4) . .
O66 Sm15 O114 110.1(3) . .
O71 Sm15 O114 85.2(3) . .
O60 Sm15 O109 139.0(3) . .
O73 Sm15 O109 72.0(3) . .
O108 Sm15 O109 81.4(3) . .
O66 Sm15 O109 75.4(3) . .
O71 Sm15 O109 71.2(3) . .
O114 Sm15 O109 146.2(3) . .
O60 Sm15 O9 75.2(4) . .
O73 Sm15 O9 77.5(4) . .
O108 Sm15 O9 126.7(4) . .
O66 Sm15 O9 151.8(4) . .
O71 Sm15 O9 71.1(4) . .
O114 Sm15 O9 66.0(4) . .
O109 Sm15 O9 124.4(3) . .
O60 Sm15 Sm14 98.7(3) . .
O73 Sm15 Sm14 126.3(2) . .
O108 Sm15 Sm14 34.7(2) . .
O66 Sm15 Sm14 37.2(2) . .
O71 Sm15 Sm14 107.6(2) . .
O114 Sm15 Sm14 88.6(3) . .
O109 Sm15 Sm14 76.5(2) . .
O9 Sm15 Sm14 154.6(3) . .
O60 Sm15 Sm13 90.9(3) . .
O73 Sm15 Sm13 170.3(2) . .
O108 Sm15 Sm13 35.3(2) . .
O66 Sm15 Sm13 85.6(2) . .
O71 Sm15 Sm13 85.9(2) . .
O114 Sm15 Sm13 35.6(3) . .
O109 Sm15 Sm13 116.5(2) . .
O9 Sm15 Sm13 99.9(3) . .
Sm14 Sm15 Sm13 55.064(19) . .
O60 Sm15 Sm17 111.3(3) . .
O73 Sm15 Sm17 36.1(2) . .
O108 Sm15 Sm17 117.0(2) . .
O66 Sm15 Sm17 83.7(2) . .
O71 Sm15 Sm17 84.8(2) . .
O114 Sm15 Sm17 166.2(2) . .
O109 Sm15 Sm17 35.9(2) . .
O9 Sm15 Sm17 101.7(3) . .
Sm14 Sm15 Sm17 103.52(2) . .
Sm13 Sm15 Sm17 152.30(3) . .
O60 Sm15 Sm16 163.4(3) . .
O73 Sm15 Sm16 84.1(2) . .
O108 Sm15 Sm16 78.5(2) . .
O66 Sm15 Sm16 106.3(3) . .
O71 Sm15 Sm16 37.4(2) . .
O114 Sm15 Sm16 119.7(3) . .
O109 Sm15 Sm16 33.8(2) . .
O9 Sm15 Sm16 98.9(3) . .
Sm14 Sm15 Sm16 93.01(2) . .
Sm13 Sm15 Sm16 105.56(2) . .
Sm17 Sm15 Sm16 53.965(18) . .
O118 Sm16 O109 83.8(3) . .
O118 Sm16 O12 72.0(4) . .
O109 Sm16 O12 85.3(3) . .
O118 Sm16 O78 138.8(3) . .
O109 Sm16 O78 75.0(3) . .
O12 Sm16 O78 138.7(4) . .
O118 Sm16 O72 140.9(3) . .
O109 Sm16 O72 120.7(3) . .
O12 Sm16 O72 79.8(4) . .
O78 Sm16 O72 79.8(4) . .
O118 Sm16 O79 103.2(4) . .
O109 Sm16 O79 141.7(4) . .
O12 Sm16 O79 132.8(4) . .
O78 Sm16 O79 75.5(4) . .
O72 Sm16 O79 76.9(4) . .
O118 Sm16 O80 78.2(4) . .
O109 Sm16 O80 159.7(4) . .
O12 Sm16 O80 80.3(4) . .
O78 Sm16 O80 125.0(4) . .
O72 Sm16 O80 70.8(4) . .
O79 Sm16 O80 53.5(4) . .
O118 Sm16 O110 69.1(3) . .
O109 Sm16 O110 70.9(3) . .
O12 Sm16 O110 136.0(4) . .
O78 Sm16 O110 70.6(3) . .
O72 Sm16 O110 144.2(3) . .
O79 Sm16 O110 76.7(4) . .
O80 Sm16 O110 110.6(4) . .
O118 Sm16 O71 132.7(3) . .
O109 Sm16 O71 68.3(3) . .
O12 Sm16 O71 68.5(4) . .
O78 Sm16 O71 70.6(4) . .
O72 Sm16 O71 52.7(3) . .
O79 Sm16 O71 122.5(4) . .
O80 Sm16 O71 118.3(4) . .
O110 Sm16 O71 129.1(3) . .
O118 Sm16 C126 91.7(4) . .
O109 Sm16 C126 165.9(4) . .
O12 Sm16 C126 106.1(4) . .
O78 Sm16 C126 100.3(5) . .
O72 Sm16 C126 70.6(4) . .
O79 Sm16 C126 27.1(4) . .
O80 Sm16 C126 26.4(4) . .
O110 Sm16 C126 95.0(4) . .
O71 Sm16 C126 123.3(4) . .
O118 Sm16 C118 144.0(4) . .
O109 Sm16 C118 95.2(4) . .
O12 Sm16 C118 72.1(4) . .
O78 Sm16 C118 73.9(4) . .
O72 Sm16 C118 25.7(4) . .
O79 Sm16 C118 99.6(4) . .
O80 Sm16 C118 93.9(4) . .
O110 Sm16 C118 144.1(4) . .
O71 Sm16 C118 27.0(4) . .
C126 Sm16 C118 96.3(5) . .
O118 Sm16 Sm17 94.4(2) . .
O109 Sm16 Sm17 42.3(2) . .
O12 Sm16 Sm17 127.5(3) . .
O78 Sm16 Sm17 46.8(2) . .
O72 Sm16 Sm17 124.4(3) . .
O79 Sm16 Sm17 99.4(3) . .
O80 Sm16 Sm17 147.9(3) . .
O110 Sm16 Sm17 39.4(2) . .
O71 Sm16 Sm17 89.7(2) . .
C126 Sm16 Sm17 125.2(3) . .
C118 Sm16 Sm17 108.9(4) . .
O110 Sm17 O83 87.7(4) . .
O110 Sm17 O109 72.5(3) . .
O83 Sm17 O109 149.8(3) . .
O110 Sm17 O74 160.9(4) . .
O83 Sm17 O74 83.4(4) . .
O109 Sm17 O74 121.7(4) . .
O110 Sm17 O77 81.4(4) . .
O83 Sm17 O77 77.0(4) . .
O109 Sm17 O77 120.6(3) . .
O74 Sm17 O77 80.1(4) . .
O110 Sm17 O76 69.2(3) . .
O83 Sm17 O76 75.6(4) . .
O109 Sm17 O76 76.1(3) . .
O74 Sm17 O76 124.2(4) . .
O77 Sm17 O76 140.2(4) . .
O110 Sm17 O75 122.3(4) . .
O83 Sm17 O75 85.9(4) . .
O109 Sm17 O75 85.8(3) . .
O74 Sm17 O75 74.0(4) . .
O77 Sm17 O75 150.4(4) . .
O76 Sm17 O75 53.7(3) . .
O110 Sm17 O73 133.2(3) . .
O83 Sm17 O73 137.5(3) . .
O109 Sm17 O73 69.0(3) . .
O74 Sm17 O73 54.2(3) . .
O77 Sm17 O73 96.1(3) . .
O76 Sm17 O73 123.6(3) . .
O75 Sm17 O73 80.4(3) . .
O110 Sm17 O78 69.3(3) . .
O83 Sm17 O78 124.2(4) . .
O109 Sm17 O78 70.5(3) . .
O74 Sm17 O78 102.0(4) . .
O77 Sm17 O78 50.4(4) . .
O76 Sm17 O78 132.6(3) . .
O75 Sm17 O78 149.5(3) . .
O73 Sm17 O78 73.5(3) . .
O110 Sm17 C120 158.5(5) . .
O83 Sm17 C120 108.8(5) . .
O109 Sm17 C120 96.7(5) . .
O74 Sm17 C120 25.5(5) . .
O77 Sm17 C120 88.8(5) . .
O76 Sm17 C120 127.3(5) . .
O75 Sm17 C120 73.9(5) . .
O73 Sm17 C120 28.7(5) . .
O78 Sm17 C120 89.7(5) . .
O110 Sm17 C122 97.2(4) . .
O83 Sm17 C122 81.6(4) . .
O109 Sm17 C122 78.5(4) . .
O74 Sm17 C122 98.3(5) . .
O77 Sm17 C122 158.7(4) . .
O76 Sm17 C122 28.5(4) . .
O75 Sm17 C122 25.2(4) . .
O73 Sm17 C122 100.2(4) . .
O78 Sm17 C122 148.6(4) . .
C120 Sm17 C122 98.8(6) . .
O110 Sm17 C124 73.1(4) . .
O83 Sm17 C124 101.1(4) . .
O109 Sm17 C124 94.9(4) . .
O74 Sm17 C124 92.0(4) . .
O77 Sm17 C124 25.8(4) . .
O76 Sm17 C124 142.3(4) . .
O75 Sm17 C124 163.6(4) . .
O73 Sm17 C124 84.6(4) . .
O78 Sm17 C124 24.6(3) . .
C120 Sm17 C124 89.8(5) . .
C122 Sm17 C124 169.7(5) . .
O82 Sm18 O76 77.4(4) . .
O82 Sm18 O94 77.9(3) . .
O76 Sm18 O94 92.6(4) . .
O82 Sm18 O110 119.5(3) . .
O76 Sm18 O110 70.6(3) . .
O94 Sm18 O110 150.5(3) . .
O82 Sm18 O85 146.3(4) . .
O76 Sm18 O85 135.3(4) . .
O94 Sm18 O85 103.7(4) . .
O110 Sm18 O85 75.4(4) . .
O82 Sm18 O118 73.1(3) . .
O76 Sm18 O118 108.4(3) . .
O94 Sm18 O118 138.9(4) . .
O110 Sm18 O118 70.6(3) . .
O85 Sm18 O118 85.9(3) . .
O82 Sm18 O111 136.9(3) . .
O76 Sm18 O111 76.5(3) . .
O94 Sm18 O111 69.8(4) . .
O110 Sm18 O111 82.5(4) . .
O85 Sm18 O111 71.1(3) . .
O118 Sm18 O111 148.3(4) . .
O82 Sm18 O113 75.4(3) . .
O76 Sm18 O113 152.6(4) . .
O94 Sm18 O113 79.1(4) . .
O110 Sm18 O113 126.5(4) . .
O85 Sm18 O113 72.0(4) . .
O118 Sm18 O113 65.9(3) . .
O111 Sm18 O113 123.2(3) . .
O82 Sm18 Sm17 100.0(2) . .
O76 Sm18 Sm17 37.3(2) . .
O94 Sm18 Sm17 126.4(3) . .
O110 Sm18 Sm17 33.4(2) . .
O85 Sm18 Sm17 105.2(3) . .
O118 Sm18 Sm17 87.4(2) . .
O111 Sm18 Sm17 78.4(3) . .
O113 Sm18 Sm17 153.2(3) . .
O82 Sm18 Sm16 92.5(2) . .
O76 Sm18 Sm16 85.4(2) . .
O94 Sm18 Sm16 170.4(2) . .
O110 Sm18 Sm16 36.5(2) . .
O85 Sm18 Sm16 84.1(3) . .
O118 Sm18 Sm16 34.7(2) . .
O111 Sm18 Sm16 118.7(3) . .
O113 Sm18 Sm16 98.4(3) . .
Sm17 Sm18 Sm16 55.052(19) . .
O82 Sm18 Sm20 110.2(2) . .
O76 Sm18 Sm20 85.7(2) . .
O94 Sm18 Sm20 35.5(2) . .
O110 Sm18 Sm20 116.7(2) . .
O85 Sm18 Sm20 84.5(2) . .
O118 Sm18 Sm20 165.9(2) . .
O111 Sm18 Sm20 34.4(3) . .
O113 Sm18 Sm20 101.1(2) . .
Sm17 Sm18 Sm20 105.12(2) . .
Sm16 Sm18 Sm20 153.08(3) . .
O82 Sm18 Sm19 162.3(2) . .
O76 Sm18 Sm19 106.2(2) . .
O94 Sm18 Sm19 84.5(2) . .
O110 Sm18 Sm19 77.5(2) . .
O85 Sm18 Sm19 37.2(2) . .
O118 Sm18 Sm19 120.5(2) . .
O111 Sm18 Sm19 33.9(2) . .
O113 Sm18 Sm19 99.0(2) . .
Sm17 Sm18 Sm19 92.34(2) . .
Sm16 Sm18 Sm19 105.07(2) . .
Sm20 Sm18 Sm19 53.683(18) . .
O14 Sm19 O112 135.4(3) . .
O14 Sm19 O104 71.9(3) . .
O112 Sm19 O104 67.1(3) . .
O14 Sm19 O88 131.9(4) . .
O112 Sm19 O88 74.9(4) . .
O104 Sm19 O88 102.2(4) . .
O14 Sm19 O111 88.9(4) . .
O112 Sm19 O111 71.9(3) . .
O104 Sm19 O111 86.2(3) . .
O88 Sm19 O111 139.1(4) . .
O14 Sm19 O92 137.7(3) . .
O112 Sm19 O92 73.1(4) . .
O104 Sm19 O92 138.2(4) . .
O88 Sm19 O92 78.4(4) . .
O111 Sm19 O92 69.6(4) . .
O14 Sm19 O86 79.6(4) . .
O112 Sm19 O86 144.9(3) . .
O104 Sm19 O86 141.3(4) . .
O88 Sm19 O86 77.8(4) . .
O111 Sm19 O86 119.4(3) . .
O92 Sm19 O86 80.2(4) . .
O14 Sm19 O87 79.1(4) . .
O112 Sm19 O87 107.3(4) . .
O104 Sm19 O87 77.0(4) . .
O88 Sm19 O87 53.7(4) . .
O111 Sm19 O87 161.8(4) . .
O92 Sm19 O87 128.2(4) . .
O86 Sm19 O87 72.2(4) . .
O14 Sm19 O85 68.9(4) . .
O112 Sm19 O85 132.4(3) . .
O104 Sm19 O85 133.0(3) . .
O88 Sm19 O85 123.1(4) . .
O111 Sm19 O85 68.4(3) . .
O92 Sm19 O85 69.4(4) . .
O86 Sm19 O85 51.9(3) . .
O87 Sm19 O85 118.6(4) . .
O14 Sm19 C136 106.5(5) . .
O112 Sm19 C136 92.0(4) . .
O104 Sm19 C136 91.9(5) . .
O88 Sm19 C136 25.7(4) . .
O111 Sm19 C136 163.1(5) . .
O92 Sm19 C136 101.6(5) . .
O86 Sm19 C136 71.3(5) . .
O87 Sm19 C136 28.2(4) . .
O85 Sm19 C136 123.2(4) . .
O14 Sm19 C128 72.9(4) . .
O112 Sm19 C128 145.9(5) . .
O104 Sm19 C128 144.8(4) . .
O88 Sm19 C128 100.4(4) . .
O111 Sm19 C128 94.1(4) . .
O92 Sm19 C128 72.9(5) . .
O86 Sm19 C128 25.7(4) . .
O87 Sm19 C128 95.4(4) . .
O85 Sm19 C128 26.2(4) . .
C136 Sm19 C128 97.0(5) . .
O14 Sm19 Sm20 130.5(2) . .
O112 Sm19 Sm20 41.4(2) . .
O104 Sm19 Sm20 95.4(2) . .
O88 Sm19 Sm20 97.2(3) . .
O111 Sm19 Sm20 41.8(3) . .
O92 Sm19 Sm20 44.2(3) . .
O86 Sm19 Sm20 123.2(3) . .
O87 Sm19 Sm20 146.0(3) . .
O85 Sm19 Sm20 91.0(3) . .
C136 Sm19 Sm20 121.9(4) . .
C128 Sm19 Sm20 108.2(4) . .
O97 Sm20 O112 88.8(3) . .
O97 Sm20 O111 150.4(3) . .
O112 Sm20 O111 71.4(3) . .
O97 Sm20 O90 74.8(3) . .
O112 Sm20 O90 70.0(3) . .
O111 Sm20 O90 77.8(3) . .
O97 Sm20 O89 86.2(4) . .
O112 Sm20 O89 121.1(3) . .
O111 Sm20 O89 85.7(4) . .
O90 Sm20 O89 52.1(3) . .
O97 Sm20 O94 137.7(4) . .
O112 Sm20 O94 132.8(3) . .
O111 Sm20 O94 67.5(4) . .
O90 Sm20 O94 120.6(4) . .
O89 Sm20 O94 77.9(4) . .
O97 Sm20 O91 76.3(4) . .
O112 Sm20 O91 80.6(4) . .
O111 Sm20 O91 120.0(4) . .
O90 Sm20 O91 138.8(4) . .
O89 Sm20 O91 152.1(4) . .
O94 Sm20 O91 100.5(4) . .
O97 Sm20 O93 85.6(4) . .
O112 Sm20 O93 161.4(4) . .
O111 Sm20 O93 119.8(4) . .
O90 Sm20 O93 125.1(4) . .
O89 Sm20 O93 76.3(4) . .
O94 Sm20 O93 52.8(4) . .
O91 Sm20 O93 80.8(4) . .
O97 Sm20 O92 127.2(3) . .
O112 Sm20 O92 71.0(4) . .
O111 Sm20 O92 67.7(3) . .
O90 Sm20 O92 134.2(4) . .
O89 Sm20 O92 146.1(3) . .
O94 Sm20 O92 72.8(4) . .
O91 Sm20 O92 53.0(4) . .
O93 Sm20 O92 98.5(4) . .
O97 Sm20 C130 112.6(5) . .
O112 Sm20 C130 155.2(5) . .
O111 Sm20 C130 92.4(5) . .
O90 Sm20 C130 126.0(5) . .
O89 Sm20 C130 74.5(5) . .
O94 Sm20 C130 25.3(4) . .
O91 Sm20 C130 92.1(5) . .
O93 Sm20 C130 27.5(4) . .
O92 Sm20 C130 85.6(5) . .
O97 Sm20 C138 100.7(4) . .
O112 Sm20 C138 74.8(5) . .
O111 Sm20 C138 95.2(5) . .
O90 Sm20 C138 144.6(5) . .
O89 Sm20 C138 163.1(5) . .
O94 Sm20 C138 86.8(5) . .
O91 Sm20 C138 25.2(4) . .
O93 Sm20 C138 88.8(5) . .
O92 Sm20 C138 27.8(4) . .
C130 Sm20 C138 88.5(6) . .
O97 Sm20 C134 81.7(3) . .
O112 Sm20 C134 95.7(4) . .
O111 Sm20 C134 78.8(3) . .
O90 Sm20 C134 26.6(4) . .
O89 Sm20 C134 25.7(4) . .
O94 Sm20 C134 98.1(4) . .
O91 Sm20 C134 157.6(4) . .
O93 Sm20 C134 101.1(4) . .
O92 Sm20 C134 146.3(4) . .
C130 Sm20 C134 99.5(5) . .
C138 Sm20 C134 170.0(5) . .
O112 Sm21 O84 118.3(3) . .
O112 Sm21 O20 152.1(3) . 2_656
O84 Sm21 O20 77.1(4) . 2_656
O112 Sm21 O90 73.1(3) . .
O84 Sm21 O90 78.5(4) . .
O20 Sm21 O90 88.9(3) 2_656 .
O112 Sm21 O16 75.7(3) . 2_656
O84 Sm21 O16 144.6(4) . 2_656
O20 Sm21 O16 105.8(4) 2_656 2_656
O90 Sm21 O16 136.1(4) . 2_656
O112 Sm21 O104 68.0(3) . .
O84 Sm21 O104 73.2(3) . .
O20 Sm21 O104 139.6(3) 2_656 .
O90 Sm21 O104 110.7(3) . .
O16 Sm21 O104 84.5(3) 2_656 .
O112 Sm21 O100 83.4(3) . 2_656
O84 Sm21 O100 139.1(3) . 2_656
O20 Sm21 O100 71.4(3) 2_656 2_656
O90 Sm21 O100 75.6(3) . 2_656
O16 Sm21 O100 70.8(3) 2_656 2_656
O104 Sm21 O100 146.2(3) . 2_656
O112 Sm21 O13 126.1(3) . .
O84 Sm21 O13 72.5(4) . .
O20 Sm21 O13 79.5(3) 2_656 .
O90 Sm21 O13 150.4(4) . .
O16 Sm21 O13 73.5(4) 2_656 .
O104 Sm21 O13 66.0(3) . .
O100 Sm21 O13 124.6(3) 2_656 .
O112 Sm21 Sm20 35.5(2) . .
O84 Sm21 Sm20 100.1(3) . .
O20 Sm21 Sm20 123.7(3) 2_656 .
O90 Sm21 Sm20 37.6(2) . .
O16 Sm21 Sm20 106.4(3) 2_656 .
O104 Sm21 Sm20 88.3(2) . .
O100 Sm21 Sm20 77.5(2) 2_656 .
O13 Sm21 Sm20 154.3(2) . .
O112 Sm21 Sm19 34.1(2) . .
O84 Sm21 Sm19 91.6(2) . .
O20 Sm21 Sm19 168.3(3) 2_656 .
O90 Sm21 Sm19 86.1(2) . .
O16 Sm21 Sm19 85.0(3) 2_656 .
O104 Sm21 Sm19 35.2(2) . .
O100 Sm21 Sm19 117.3(2) 2_656 .
O13 Sm21 Sm19 99.9(2) . .
Sm20 Sm21 Sm19 55.02(2) . .
O112 Sm21 Sm2 118.6(2) . 2_656
O84 Sm21 Sm2 111.7(2) . 2_656
O20 Sm21 Sm2 36.6(3) 2_656 2_656
O90 Sm21 Sm2 84.9(2) . 2_656
O16 Sm21 Sm2 83.8(3) 2_656 2_656
O104 Sm21 Sm2 164.4(2) . 2_656
O100 Sm21 Sm2 35.3(2) 2_656 2_656
O13 Sm21 Sm2 100.7(2) . 2_656
Sm20 Sm21 Sm2 104.91(2) . 2_656
Sm19 Sm21 Sm2 152.67(3) . 2_656
O112 Sm21 Sm1 78.8(2) . 2_656
O84 Sm21 Sm1 162.8(3) . 2_656
O20 Sm21 Sm1 86.6(3) 2_656 2_656
O90 Sm21 Sm1 106.8(2) . 2_656
O16 Sm21 Sm1 36.3(3) 2_656 2_656
O104 Sm21 Sm1 118.3(2) . 2_656
O100 Sm21 Sm1 34.6(2) 2_656 2_656
O13 Sm21 Sm1 99.6(2) . 2_656
Sm20 Sm21 Sm1 93.33(2) . 2_656
Sm19 Sm21 Sm1 104.99(2) . 2_656
Sm2 Sm21 Sm1 53.779(18) 2_656 2_656
C2 O1 C1 117.0(13) . .
C2 O1 Sm3 117.5(10) . .
C1 O1 Sm3 124.5(9) . .
C8 O2 Sm1 133.4(11) . .
C10 O3 C9 115.5(12) . .
C10 O3 Sm6 116.9(9) . .
C9 O3 Sm6 127.6(10) . .
C16 O4 Sm4 132.6(11) . .
C18 O5 C17 121.2(14) . .
C18 O5 Sm9 110.1(10) . .
C17 O5 Sm9 126.1(10) . .
C24 O6 Sm7 135.0(13) . .
C26 O7 C25 113.7(14) . .
C26 O7 Sm12 116.2(10) . .
C25 O7 Sm12 129.0(10) . .
C32 O8 Sm10 133.1(10) . .
C34 O9 C33 115.5(15) . .
C34 O9 Sm15 116.0(10) . .
C33 O9 Sm15 126.4(12) . .
C40 O10 Sm13 133.0(11) . .
C7 O11 Sm3 120.4(9) . .
C7 O11 Sm1 132.6(9) . .
Sm3 O11 Sm1 107.0(4) . .
C48 O12 Sm16 131.8(11) . .
C50 O13 C49 115.7(12) . .
C50 O13 Sm21 114.9(9) . .
C49 O13 Sm21 126.7(9) . .
C56 O14 Sm19 139.4(12) . .
C58 O15 Sm1 94.8(8) . .
C58 O16 Sm21 154.7(11) . 2_656
C58 O16 Sm1 94.5(9) . .
Sm21 O16 Sm1 109.2(4) 2_656 .
C62 O17 Sm1 91.0(10) . .
C62 O18 Sm1 89.0(10) . .
C60 O19 Sm2 91.2(10) . .
C60 O20 Sm21 159.7(12) . 2_656
C60 O20 Sm2 90.6(10) . .
Sm21 O20 Sm2 109.6(4) 2_656 .
C66 O21 Sm3 153.5(11) . .
C66 O21 Sm2 92.3(10) . .
Sm3 O21 Sm2 108.5(4) . .
C15 O22 Sm4 135.7(10) . .
C15 O22 Sm6 116.0(10) . .
Sm4 O22 Sm6 108.3(4) . .
C64 O23 Sm1 126.1(11) . .
C64 O23 Sm2 90.8(10) . .
Sm1 O23 Sm2 93.0(4) . .
C64 O24 Sm2 95.6(12) . .
C68 O25 Sm2 137.9(10) . .
C68 O26 Sm6 156.1(9) . .
C70 O27 Sm3 154.7(12) . .
C70 O27 Sm5 91.1(11) . .
Sm3 O27 Sm5 112.2(4) . .
C70 O28 Sm5 94.1(12) . .
C78 O29 Sm5 90.2(10) . .
C78 O30 Sm6 151.3(10) . .
C78 O30 Sm5 92.5(9) . .
Sm6 O30 Sm5 108.9(4) . .
C74 O31 Sm4 90.6(13) . .
C74 O32 Sm4 92.9(13) . .
C76 O33 Sm4 130.7(11) . .
C76 O33 Sm5 93.4(9) . .
Sm4 O33 Sm5 92.6(4) . .
C76 O34 Sm5 96.4(10) . .
C82 O35 Sm5 143.3(11) . .
C82 O36 Sm9 151.5(12) . .
C80 O37 Sm6 150.4(14) . .
C80 O37 Sm7 96.8(11) . .
Sm6 O37 Sm7 108.7(5) . .
C80 O38 Sm7 98.8(10) . .
C86 O39 Sm6 156.6(11) . .
C86 O39 Sm8 94.2(11) . .
Sm6 O39 Sm8 109.1(4) . .
C86 O40 Sm8 94.0(11) . .
C84 O41 Sm7 93.8(17) . .
C84 O42 Sm7 95.1(17) . .
C90 O43 Sm7 126.8(11) . .
C90 O43 Sm8 91.5(9) . .
Sm7 O43 Sm8 90.7(4) . .
C90 O44 Sm8 95.8(11) . .
C88 O45 Sm8 94.5(10) . .
C88 O46 Sm9 155.4(10) . .
C88 O46 Sm8 89.8(9) . .
Sm9 O46 Sm8 109.6(4) . .
C92 O47 Sm9 159.3(11) . .
C92 O47 Sm10 90.5(10) . .
Sm9 O47 Sm10 109.8(4) . .
C92 O48 Sm10 92.6(9) . .
C94 O49 Sm9 156.5(10) . .
C94 O49 Sm11 91.8(9) . .
Sm9 O49 Sm11 110.1(4) . .
C94 O50 Sm11 95.4(11) . .
C102 O51 Sm10 94.3(10) . .
C102 O52 Sm10 90.6(11) . .
C100 O53 Sm10 131.0(10) . .
C100 O53 Sm11 90.3(8) . .
Sm10 O53 Sm11 92.6(3) . .
C100 O54 Sm11 95.1(9) . .
C96 O55 Sm8 137.7(10) . .
C31 O56 Sm12 118.2(9) . .
C31 O56 Sm10 133.4(9) . .
Sm12 O56 Sm10 108.3(4) . .
C98 O57 Sm11 95.1(8) . .
C98 O58 Sm12 148.7(10) . .
C98 O58 Sm11 96.7(8) . .
Sm12 O58 Sm11 108.3(4) . .
C106 O59 Sm11 140.1(9) . .
C106 O60 Sm15 153.4(10) . .
C108 O61 Sm12 156.8(11) . .
C108 O61 Sm14 90.7(10) . .
Sm12 O61 Sm14 110.1(4) . .
C108 O62 Sm14 93.5(12) . .
C104 O63 Sm12 156.2(10) . .
C104 O63 Sm13 89.7(8) . .
Sm12 O63 Sm13 109.0(4) . .
C104 O64 Sm13 97.7(9) . .
C112 O65 Sm14 93.7(9) . .
C112 O66 Sm15 153.3(10) . .
C112 O66 Sm14 94.5(8) . .
Sm15 O66 Sm14 107.7(4) . .
C110 O67 Sm14 96.1(9) . .
C110 O68 Sm13 127.7(12) . .
C110 O68 Sm14 95.8(9) . .
Sm13 O68 Sm14 93.2(4) . .
C114 O69 Sm13 89.3(11) . .
C114 O70 Sm13 85.4(10) . .
C118 O71 Sm15 158.5(10) . .
C118 O71 Sm16 91.0(9) . .
Sm15 O71 Sm16 108.7(4) . .
C118 O72 Sm16 98.2(9) . .
C120 O73 Sm15 156.3(11) . .
C120 O73 Sm17 88.3(9) . .
Sm15 O73 Sm17 110.6(4) . .
C120 O74 Sm17 93.3(13) . .
C122 O75 Sm17 95.0(10) . .
C122 O76 Sm18 156.4(10) . .
C122 O76 Sm17 91.5(9) . .
Sm18 O76 Sm17 107.6(4) . .
C124 O77 Sm17 95.5(9) . .
C124 O78 Sm16 135.5(10) . .
C124 O78 Sm17 89.0(9) . .
Sm16 O78 Sm17 91.0(3) . .
C126 O79 Sm16 92.9(9) . .
C126 O80 Sm16 92.5(10) . .
C116 O81 Sm14 139.0(10) . .
C116 O82 Sm18 152.2(10) . .
C132 O83 Sm17 142.0(10) . .
C132 O84 Sm21 150.2(10) . .
C128 O85 Sm18 155.5(12) . .
C128 O85 Sm19 92.4(9) . .
Sm18 O85 Sm19 108.4(4) . .
C128 O86 Sm19 98.8(10) . .
C136 O87 Sm19 86.4(10) . .
C136 O88 Sm19 94.4(12) . .
C134 O89 Sm20 96.7(8) . .
C134 O90 Sm21 152.3(10) . .
C134 O90 Sm20 96.0(8) . .
Sm21 O90 Sm20 106.2(4) . .
C138 O91 Sm20 93.7(10) . .
C138 O92 Sm19 129.3(12) . .
C138 O92 Sm20 89.4(10) . .
Sm19 O92 Sm20 93.9(4) . .
C130 O93 Sm20 90.1(11) . .
C130 O94 Sm18 155.4(12) . .
C130 O94 Sm20 92.8(11) . .
Sm18 O94 Sm20 111.0(4) . .
C72 O95 Sm3 157.0(12) . .
C72 O95 Sm4 91.6(10) . .
Sm3 O95 Sm4 109.5(4) . .
C72 O96 Sm4 92.6(9) . .
C140 O97 Sm20 143.5(12) . .
C140 O98 Sm3 149.6(13) . 2_656
Sm3 O99 Sm2 111.4(4) . .
Sm3 O99 Sm1 111.7(4) . .
Sm2 O99 Sm1 97.8(3) . .
Sm3 O99 H99D 111.7 . .
Sm2 O99 H99D 111.7 . .
Sm1 O99 H99D 111.7 . .
Sm1 O100 Sm2 96.2(3) . .
Sm1 O100 Sm21 110.2(4) . 2_656
Sm2 O100 Sm21 108.8(4) . 2_656
Sm1 O100 H10R 113.4 . .
Sm2 O100 H10R 113.4 . .
Sm21 O100 H10R 113.4 2_656 .
Sm4 O101 Sm5 95.9(4) . .
Sm4 O101 Sm3 110.5(4) . .
Sm5 O101 Sm3 110.6(4) . .
Sm4 O101 H10P 112.9 . .
Sm5 O101 H10P 112.9 . .
Sm3 O101 H10P 112.9 . .
Sm5 O102 Sm4 98.9(4) . .
Sm5 O102 Sm6 110.4(4) . .
Sm4 O102 Sm6 111.6(4) . .
Sm5 O102 H10Q 111.8 . .
Sm4 O102 H10Q 111.8 . .
Sm6 O102 H10Q 111.8 . .
Sm7 O103 Sm6 110.2(4) . .
Sm7 O103 Sm8 95.3(3) . .
Sm6 O103 Sm8 108.6(4) . .
Sm7 O103 H10T 113.7 . .
Sm6 O103 H10T 113.7 . .
Sm8 O103 H10T 113.7 . .
C55 O104 Sm19 132.6(9) . .
C55 O104 Sm21 118.0(9) . .
Sm19 O104 Sm21 109.2(4) . .
Sm10 O105 Sm11 96.7(4) . .
Sm10 O105 Sm9 111.5(3) . .
Sm11 O105 Sm9 108.1(4) . .
Sm10 O105 H10U 113.1 . .
Sm11 O105 H10U 113.1 . .
Sm9 O105 H10U 113.1 . .
Sm11 O106 Sm12 110.9(4) . .
Sm11 O106 Sm10 98.0(4) . .
Sm12 O106 Sm10 111.0(5) . .
Sm11 O106 H10V 112.1 . .
Sm12 O106 H10V 112.1 . .
Sm10 O106 H10V 112.1 . .
Sm13 O107 Sm14 96.3(3) . .
Sm13 O107 Sm12 112.0(4) . .
Sm14 O107 Sm12 109.3(4) . .
Sm13 O107 H10W 112.7 . .
Sm14 O107 H10W 112.7 . .
Sm12 O107 H10W 112.7 . .
Sm15 O108 Sm14 111.5(4) . .
Sm15 O108 Sm13 110.9(4) . .
Sm14 O108 Sm13 97.5(3) . .
Sm15 O108 H10X 112.1 . .
Sm14 O108 H10X 112.1 . .
Sm13 O108 H10X 112.1 . .
Sm16 O109 Sm15 111.6(3) . .
Sm16 O109 Sm17 96.4(3) . .
Sm15 O109 Sm17 108.4(3) . .
Sm16 O109 H10Y 113.1 . .
Sm15 O109 H10Y 113.1 . .
Sm17 O109 H10Y 113.1 . .
Sm17 O110 Sm18 112.5(4) . .
Sm17 O110 Sm16 98.1(3) . .
Sm18 O110 Sm16 108.7(4) . .
Sm17 O110 H11Q 112.3 . .
Sm18 O110 H11Q 112.3 . .
Sm16 O110 H11Q 112.3 . .
Sm19 O111 Sm18 112.2(4) . .
Sm19 O111 Sm20 96.6(4) . .
Sm18 O111 Sm20 111.4(4) . .
Sm19 O111 H11R 111.9 . .
Sm18 O111 H11R 111.9 . .
Sm20 O111 H11R 111.9 . .
Sm21 O112 Sm19 113.1(4) . .
Sm21 O112 Sm20 110.7(3) . .
Sm19 O112 Sm20 97.4(4) . .
Sm21 O112 H11S 111.6 . .
Sm19 O112 H11S 111.6 . .
Sm20 O112 H11S 111.6 . .
C42 O113 C41 119.2(14) . .
C42 O113 Sm18 115.8(11) . .
C41 O113 Sm18 123.7(9) . .
C39 O114 Sm13 134.7(10) . .
C39 O114 Sm15 117.0(10) . .
Sm13 O114 Sm15 108.1(4) . .
C66 O115 Sm2 91.9(10) . .
C23 O116 Sm7 130.6(14) . .
C23 O116 Sm9 120.8(14) . .
Sm7 O116 Sm9 108.6(5) . .
C96 O117 Sm12 148.3(10) . .
C47 O118 Sm16 130.9(9) . .
C47 O118 Sm18 118.9(9) . .
Sm16 O118 Sm18 110.2(4) . .
Sm9 O119 Sm8 112.9(4) . .
Sm9 O119 Sm7 110.3(4) . .
Sm8 O119 Sm7 97.4(3) . .
Sm9 O119 H11T 111.8 . .
Sm8 O119 H11T 111.8 . .
Sm7 O119 H11T 111.8 . .
O1 C1 H1A 109.5 . .
O1 C1 H1B 109.5 . .
H1A C1 H1B 109.5 . .
O1 C1 H1C 109.5 . .
H1A C1 H1C 109.5 . .
H1B C1 H1C 109.5 . .
C3 C2 C7 121.3(15) . .
C3 C2 O1 125.1(15) . .
C7 C2 O1 113.6(14) . .
C2 C3 C4 118.2(17) . .
C2 C3 H3A 120.9 . .
C4 C3 H3A 120.9 . .
C5 C4 C3 123.1(17) . .
C5 C4 H4A 118.4 . .
C3 C4 H4A 118.4 . .
C4 C5 C6 119.0(15) . .
C4 C5 H5A 120.5 . .
C6 C5 H5A 120.5 . .
C7 C6 C8 127.0(16) . .
C7 C6 C5 118.8(14) . .
C8 C6 C5 113.8(15) . .
O11 C7 C2 119.9(13) . .
O11 C7 C6 120.5(14) . .
C2 C7 C6 119.6(15) . .
O2 C8 C6 127.0(16) . .
O2 C8 H8A 116.5 . .
C6 C8 H8A 116.5 . .
O3 C9 H9A 109.5 . .
O3 C9 H9B 109.5 . .
H9A C9 H9B 109.5 . .
O3 C9 H9C 109.5 . .
H9A C9 H9C 109.5 . .
H9B C9 H9C 109.5 . .
C11 C10 C15 128.0(16) . .
C11 C10 O3 120.6(15) . .
C15 C10 O3 110.4(14) . .
C10 C11 C12 123.3(17) . .
C10 C11 H11A 118.3 . .
C12 C11 H11A 118.3 . .
C11 C12 C13 105.4(19) . .
C11 C12 H12A 127.3 . .
C13 C12 H12A 127.3 . .
C14 C13 C12 132(2) . .
C14 C13 H13A 113.8 . .
C12 C13 H13A 113.8 . .
C16 C14 C13 117.8(19) . .
C16 C14 C15 128.4(18) . .
C13 C14 C15 112.5(19) . .
O22 C15 C10 127.2(16) . .
O22 C15 C14 116.6(16) . .
C10 C15 C14 116.1(16) . .
O4 C16 C14 125.0(17) . .
O4 C16 H16A 117.5 . .
C14 C16 H16A 117.5 . .
O5 C17 H17A 109.5 . .
O5 C17 H17B 109.5 . .
H17A C17 H17B 109.5 . .
O5 C17 H17C 109.5 . .
H17A C17 H17C 109.5 . .
H17B C17 H17C 109.5 . .
C23 C18 C19 124(2) . .
C23 C18 O5 116.3(18) . .
C19 C18 O5 116.8(18) . .
C18 C19 C20 120(2) . .
C18 C19 H19A 120.2 . .
C20 C19 H19A 120.2 . .
C21 C20 C19 113(3) . .
C21 C20 H20A 123.3 . .
C19 C20 H20A 123.3 . .
C22 C21 C20 121(2) . .
C22 C21 H21A 119.7 . .
C20 C21 H21A 119.7 . .
C21 C22 C23 127.1(19) . .
C21 C22 C24 111.9(19) . .
C23 C22 C24 120.9(18) . .
O116 C23 C18 119(2) . .
O116 C23 C22 128(2) . .
C18 C23 C22 110(2) . .
O6 C24 C22 124.0(18) . .
O6 C24 H24A 118.0 . .
C22 C24 H24A 118.0 . .
O7 C25 H25A 109.5 . .
O7 C25 H25B 109.5 . .
H25A C25 H25B 109.5 . .
O7 C25 H25C 109.5 . .
H25A C25 H25C 109.5 . .
H25B C25 H25C 109.5 . .
O7 C26 C27 124.4(17) . .
O7 C26 C31 112.7(16) . .
C27 C26 C31 122.5(17) . .
C28 C27 C26 119(2) . .
C28 C27 H27A 120.4 . .
C26 C27 H27A 120.4 . .
C29 C28 C27 121(2) . .
C29 C28 H28A 119.6 . .
C27 C28 H28A 119.6 . .
C28 C29 C30 119.7(17) . .
C28 C29 H29A 120.2 . .
C30 C29 H29A 120.2 . .
C29 C30 C32 115.2(17) . .
C29 C30 C31 125.7(16) . .
C32 C30 C31 118.9(16) . .
O56 C31 C30 125.7(14) . .
O56 C31 C26 122.4(15) . .
C30 C31 C26 111.6(15) . .
O8 C32 C30 129.1(17) . .
O8 C32 H32A 115.4 . .
C30 C32 H32A 115.4 . .
O9 C33 H33A 109.5 . .
O9 C33 H33B 109.5 . .
H33A C33 H33B 109.5 . .
O9 C33 H33C 109.5 . .
H33A C33 H33C 109.5 . .
H33B C33 H33C 109.5 . .
O9 C34 C35 122.2(17) . .
O9 C34 C39 111.7(15) . .
C35 C34 C39 126.1(17) . .
C34 C35 C36 115(2) . .
C34 C35 H35A 122.5 . .
C36 C35 H35A 122.5 . .
C37 C36 C35 124(2) . .
C37 C36 H36A 117.9 . .
C35 C36 H36A 117.9 . .
C36 C37 C38 115.6(16) . .
C36 C37 H37A 122.2 . .
C38 C37 H37A 122.2 . .
C39 C38 C37 125.9(15) . .
C39 C38 C40 118.9(15) . .
C37 C38 C40 115.1(14) . .
O114 C39 C38 125.4(16) . .
O114 C39 C34 121.7(15) . .
C38 C39 C34 112.9(16) . .
O10 C40 C38 130.1(16) . .
O10 C40 H40A 115.0 . .
C38 C40 H40A 115.0 . .
O113 C41 H41C 109.5 . .
O113 C41 H41A 109.5 . .
H41C C41 H41A 109.5 . .
O113 C41 H41B 109.5 . .
H41C C41 H41B 109.5 . .
H41A C41 H41B 109.5 . .
O113 C42 C43 122.8(19) . .
O113 C42 C47 115.3(16) . .
C43 C42 C47 121.9(17) . .
C42 C43 C44 120(2) . .
C42 C43 H43A 120.0 . .
C44 C43 H43A 120.0 . .
C45 C44 C43 118(2) . .
C45 C44 H44A 120.9 . .
C43 C44 H44A 120.9 . .
C46 C45 C44 121(2) . .
C46 C45 H45A 119.7 . .
C44 C45 H45A 119.7 . .
C48 C46 C47 122.6(17) . .
C48 C46 C45 116.7(18) . .
C47 C46 C45 119.0(18) . .
O118 C47 C46 123.3(15) . .
O118 C47 C42 116.7(14) . .
C46 C47 C42 120.0(16) . .
O12 C48 C46 127.2(17) . .
O12 C48 H48A 116.4 . .
C46 C48 H48A 116.4 . .
O13 C49 H49A 109.5 . .
O13 C49 H49B 109.5 . .
H49A C49 H49B 109.5 . .
O13 C49 H49C 109.5 . .
H49A C49 H49C 109.5 . .
H49B C49 H49C 109.5 . .
C55 C50 C51 130.6(17) . .
C55 C50 O13 112.7(15) . .
C51 C50 O13 116.7(16) . .
C50 C51 C52 109.3(18) . .
C50 C51 H51A 125.3 . .
C52 C51 H51A 125.3 . .
C53 C52 C51 127(2) . .
C53 C52 H52A 116.5 . .
C51 C52 H52A 116.5 . .
C52 C53 C54 117.1(18) . .
C52 C53 H53A 121.4 . .
C54 C53 H53A 121.4 . .
C55 C54 C56 128.3(16) . .
C55 C54 C53 120.2(15) . .
C56 C54 C53 110.1(15) . .
O104 C55 C50 122.0(15) . .
O104 C55 C54 123.1(14) . .
C50 C55 C54 114.9(16) . .
O14 C56 C54 116.6(17) . .
O14 C56 H56A 121.7 . .
C54 C56 H56A 121.7 . .
C58 C57 H57A 109.5 . .
C58 C57 H57B 109.5 . .
H57A C57 H57B 109.5 . .
C58 C57 H57C 109.5 . .
H57A C57 H57C 109.5 . .
H57B C57 H57C 109.5 . .
O16 C58 O15 118.7(14) . .
O16 C58 C57 119.1(12) . .
O15 C58 C57 122.0(12) . .
O16 C58 Sm1 59.8(8) . .
O15 C58 Sm1 58.9(7) . .
C57 C58 Sm1 175.5(10) . .
C60 C59 H59A 109.5 . .
C60 C59 H59B 109.5 . .
H59A C59 H59B 109.5 . .
C60 C59 H59C 109.5 . .
H59A C59 H59C 109.5 . .
H59B C59 H59C 109.5 . .
O20 C60 O19 124.9(17) . .
O20 C60 C59 117.9(15) . .
O19 C60 C59 115.3(14) . .
O20 C60 Sm2 63.3(9) . .
O19 C60 Sm2 61.6(9) . .
C59 C60 Sm2 165.1(12) . .
C62 C61 H61A 109.5 . .
C62 C61 H61B 109.5 . .
H61A C61 H61B 109.5 . .
C62 C61 H61C 109.5 . .
H61A C61 H61C 109.5 . .
H61B C61 H61C 109.5 . .
O17 C62 O18 125.3(16) . .
O17 C62 C61 121.1(17) . .
O18 C62 C61 113.6(16) . .
O17 C62 Sm1 62.1(8) . .
O18 C62 Sm1 63.4(9) . .
C61 C62 Sm1 173.7(13) . .
C64 C63 H63A 109.5 . .
C64 C63 H63B 109.5 . .
H63A C63 H63B 109.5 . .
C64 C63 H63C 109.5 . .
H63A C63 H63C 109.5 . .
H63B C63 H63C 109.5 . .
O24 C64 O23 121.5(17) . .
O24 C64 C63 120.1(17) . .
O23 C64 C63 118.2(15) . .
O24 C64 Sm2 59.1(10) . .
O23 C64 Sm2 62.4(9) . .
C63 C64 Sm2 177.4(13) . .
C66 C65 H65A 109.5 . .
C66 C65 H65B 109.5 . .
H65A C65 H65B 109.5 . .
C66 C65 H65C 109.5 . .
H65A C65 H65C 109.5 . .
H65B C65 H65C 109.5 . .
O21 C66 O115 120.7(16) . .
O21 C66 C65 119.5(15) . .
O115 C66 C65 119.4(15) . .
O21 C66 Sm2 60.5(9) . .
O115 C66 Sm2 60.8(9) . .
C65 C66 Sm2 178.9(14) . .
C68 C67 H67A 109.5 . .
C68 C67 H67B 109.5 . .
H67A C67 H67B 109.5 . .
C68 C67 H67C 109.5 . .
H67A C67 H67C 109.5 . .
H67B C67 H67C 109.5 . .
O25 C68 O26 118.4(13) . .
O25 C68 C67 123.1(15) . .
O26 C68 C67 118.2(15) . .
C70 C69 H69A 109.5 . .
C70 C69 H69B 109.5 . .
H69A C69 H69B 109.5 . .
C70 C69 H69C 109.5 . .
H69A C69 H69C 109.5 . .
H69B C69 H69C 109.5 . .
O28 C70 O27 118.5(19) . .
O28 C70 C69 122(2) . .
O27 C70 C69 118.7(19) . .
O28 C70 Sm5 59.3(10) . .
O27 C70 Sm5 60.4(10) . .
C69 C70 Sm5 177.7(16) . .
C72 C71 H71A 109.5 . .
C72 C71 H71B 109.5 . .
H71A C71 H71B 109.5 . .
C72 C71 H71C 109.5 . .
H71A C71 H71C 109.5 . .
H71B C71 H71C 109.5 . .
O95 C72 O96 122.4(14) . .
O95 C72 C71 121.7(19) . .
O96 C72 C71 116.0(17) . .
O95 C72 Sm4 62.7(8) . .
O96 C72 Sm4 59.7(8) . .
C71 C72 Sm4 175.3(16) . .
C74 C73 H73A 109.5 . .
C74 C73 H73B 109.5 . .
H73A C73 H73B 109.5 . .
C74 C73 H73C 109.5 . .
H73A C73 H73C 109.5 . .
H73B C73 H73C 109.5 . .
O31 C74 O32 123(2) . .
O31 C74 C73 116(2) . .
O32 C74 C73 119(2) . .
O31 C74 Sm4 63.2(11) . .
O32 C74 Sm4 60.2(11) . .
C73 C74 Sm4 169.3(17) . .
C76 C75 H75A 109.5 . .
C76 C75 H75B 109.5 . .
H75A C75 H75B 109.5 . .
C76 C75 H75C 109.5 . .
H75A C75 H75C 109.5 . .
H75B C75 H75C 109.5 . .
O33 C76 O34 117.3(15) . .
O33 C76 C75 122.6(15) . .
O34 C76 C75 120.1(15) . .
O33 C76 Sm5 60.5(8) . .
O34 C76 Sm5 56.8(8) . .
C75 C76 Sm5 176.0(13) . .
C78 C77 H77A 109.5 . .
C78 C77 H77B 109.5 . .
H77A C77 H77B 109.5 . .
C78 C77 H77C 109.5 . .
H77A C77 H77C 109.5 . .
H77B C77 H77C 109.5 . .
O29 C78 O30 122.7(15) . .
O29 C78 C77 117.8(15) . .
O30 C78 C77 119.2(15) . .
O29 C78 Sm5 63.6(9) . .
O30 C78 Sm5 59.9(8) . .
C77 C78 Sm5 176.4(11) . .
C80 C79 H79A 109.5 . .
C80 C79 H79B 109.5 . .
H79A C79 H79B 109.5 . .
C80 C79 H79C 109.5 . .
H79A C79 H79C 109.5 . .
H79B C79 H79C 109.5 . .
O37 C80 O38 112.4(16) . .
O37 C80 C79 123.1(16) . .
O38 C80 C79 124.2(15) . .
O37 C80 Sm7 57.5(10) . .
O38 C80 Sm7 55.1(8) . .
C79 C80 Sm7 178.1(14) . .
C82 C81 H81A 109.5 . .
C82 C81 H81B 109.5 . .
H81A C81 H81B 109.5 . .
C82 C81 H81C 109.5 . .
H81A C81 H81C 109.5 . .
H81B C81 H81C 109.5 . .
O35 C82 O36 127.2(17) . .
O35 C82 C81 118.7(15) . .
O36 C82 C81 113.9(16) . .
C84 C83 H83A 109.5 . .
C84 C83 H83B 109.5 . .
H83A C83 H83B 109.5 . .
C84 C83 H83C 109.5 . .
H83A C83 H83C 109.5 . .
H83B C83 H83C 109.5 . .
O41 C84 O42 117(3) . .
O41 C84 C83 121(3) . .
O42 C84 C83 118(3) . .
O41 C84 Sm7 59.7(15) . .
O42 C84 Sm7 57.2(14) . .
C83 C84 Sm7 165(2) . .
C86 C85 H85A 109.5 . .
C86 C85 H85B 109.5 . .
H85A C85 H85B 109.5 . .
C86 C85 H85C 109.5 . .
H85A C85 H85C 109.5 . .
H85B C85 H85C 109.5 . .
O39 C86 O40 118.6(17) . .
O39 C86 C85 123.6(17) . .
O40 C86 C85 117.1(18) . .
O39 C86 Sm8 59.3(9) . .
O40 C86 Sm8 59.3(9) . .
C85 C86 Sm8 173.1(15) . .
C88 C87 H87A 109.5 . .
C88 C87 H87B 109.5 . .
H87A C87 H87B 109.5 . .
C88 C87 H87C 109.5 . .
H87A C87 H87C 109.5 . .
H87B C87 H87C 109.5 . .
O45 C88 O46 120.8(15) . .
O45 C88 C87 123.4(15) . .
O46 C88 C87 115.8(14) . .
O45 C88 Sm8 60.7(9) . .
O46 C88 Sm8 60.5(8) . .
C87 C88 Sm8 174.5(10) . .
C90 C89 H89A 109.5 . .
C90 C89 H89B 109.5 . .
H89A C89 H89B 109.5 . .
C90 C89 H89C 109.5 . .
H89A C89 H89C 109.5 . .
H89B C89 H89C 109.5 . .
O44 C90 O43 120.2(16) . .
O44 C90 C89 122.0(17) . .
O43 C90 C89 117.6(15) . .
O44 C90 Sm8 58.9(9) . .
O43 C90 Sm8 61.4(8) . .
C89 C90 Sm8 179.0(14) . .
C92 C91 H91A 109.5 . .
C92 C91 H91B 109.5 . .
H91A C91 H91B 109.5 . .
C92 C91 H91C 109.5 . .
H91A C91 H91C 109.5 . .
H91B C91 H91C 109.5 . .
O47 C92 O48 124.3(15) . .
O47 C92 C91 114.2(14) . .
O48 C92 C91 120.0(14) . .
O47 C92 Sm10 63.8(9) . .
O48 C92 Sm10 61.3(8) . .
C91 C92 Sm10 175.9(12) . .
C94 C93 H93A 109.5 . .
C94 C93 H93B 109.5 . .
H93A C93 H93B 109.5 . .
C94 C93 H93C 109.5 . .
H93A C93 H93C 109.5 . .
H93B C93 H93C 109.5 . .
O50 C94 O49 119.5(16) . .
O50 C94 C93 123.4(18) . .
O49 C94 C93 116.9(16) . .
O50 C94 Sm11 58.8(9) . .
O49 C94 Sm11 61.3(8) . .
C93 C94 Sm11 176.6(14) . .
C96 C95 H95A 109.5 . .
C96 C95 H95B 109.5 . .
H95A C95 H95B 109.5 . .
C96 C95 H95C 109.5 . .
H95A C95 H95C 109.5 . .
H95B C95 H95C 109.5 . .
O55 C96 O117 121.7(14) . .
O55 C96 C95 121.0(13) . .
O117 C96 C95 117.4(14) . .
C98 C97 H97A 109.5 . .
C98 C97 H97B 109.5 . .
H97A C97 H97B 109.5 . .
C98 C97 H97C 109.5 . .
H97A C97 H97C 109.5 . .
H97B C97 H97C 109.5 . .
O57 C98 O58 115.5(13) . .
O57 C98 C97 118.5(13) . .
O58 C98 C97 125.7(14) . .
O57 C98 Sm11 59.2(7) . .
O58 C98 Sm11 57.0(7) . .
C97 C98 Sm11 176.0(11) . .
C100 C99 H99A 109.5 . .
C100 C99 H99B 109.5 . .
H99A C99 H99B 109.5 . .
C100 C99 H99C 109.5 . .
H99A C99 H99C 109.5 . .
H99B C99 H99C 109.5 . .
O54 C100 O53 121.1(13) . .
O54 C100 C99 121.3(14) . .
O53 C100 C99 117.6(13) . .
O54 C100 Sm11 58.5(8) . .
O53 C100 Sm11 62.8(7) . .
C99 C100 Sm11 178.7(11) . .
C102 C101 H10A 109.5 . .
C102 C101 H10B 109.5 . .
H10A C101 H10B 109.5 . .
C102 C101 H10C 109.5 . .
H10A C101 H10C 109.5 . .
H10B C101 H10C 109.5 . .
O51 C102 O52 119.4(16) . .
O51 C102 C101 118.8(18) . .
O52 C102 C101 121.6(18) . .
O51 C102 Sm10 58.6(9) . .
O52 C102 Sm10 61.3(9) . .
C101 C102 Sm10 176.3(15) . .
C104 C103 H10D 109.5 . .
C104 C103 H10E 109.5 . .
H10D C103 H10E 109.5 . .
C104 C103 H10F 109.5 . .
H10D C103 H10F 109.5 . .
H10E C103 H10F 109.5 . .
O64 C104 O63 119.6(14) . .
O64 C104 C103 124.0(14) . .
O63 C104 C103 116.3(13) . .
O64 C104 Sm13 57.2(8) . .
O63 C104 Sm13 62.6(7) . .
C103 C104 Sm13 176.1(10) . .
C106 C105 H10G 109.5 . .
C106 C105 H10H 109.5 . .
H10G C105 H10H 109.5 . .
C106 C105 H10I 109.5 . .
H10G C105 H10I 109.5 . .
H10H C105 H10I 109.5 . .
O59 C106 O60 122.1(13) . .
O59 C106 C105 118.7(13) . .
O60 C106 C105 118.8(13) . .
C108 C107 H10J 109.5 . .
C108 C107 H10K 109.5 . .
H10J C107 H10K 109.5 . .
C108 C107 H10L 109.5 . .
H10J C107 H10L 109.5 . .
H10K C107 H10L 109.5 . .
O62 C108 O61 120.2(18) . .
O62 C108 C107 120.5(19) . .
O61 C108 C107 119.1(16) . .
O62 C108 Sm14 60.0(11) . .
O61 C108 Sm14 61.8(9) . .
C107 C108 Sm14 170.8(14) . .
C110 C109 H10M 109.5 . .
C110 C109 H10N 109.5 . .
H10M C109 H10N 109.5 . .
C110 C109 H10O 109.5 . .
H10M C109 H10O 109.5 . .
H10N C109 H10O 109.5 . .
O68 C110 O67 114.9(14) . .
O68 C110 C109 122.6(16) . .
O67 C110 C109 118.8(16) . .
O68 C110 Sm14 58.1(8) . .
O67 C110 Sm14 57.3(8) . .
C109 C110 Sm14 167.8(14) . .
C112 C111 H11B 109.5 . .
C112 C111 H11C 109.5 . .
H11B C111 H11C 109.5 . .
C112 C111 H11D 109.5 . .
H11B C111 H11D 109.5 . .
H11C C111 H11D 109.5 . .
O66 C112 O65 118.8(13) . .
O66 C112 C111 123.0(13) . .
O65 C112 C111 118.1(13) . .
O66 C112 Sm14 59.6(7) . .
O65 C112 Sm14 59.6(7) . .
C111 C112 Sm14 169.3(10) . .
C114 C113 H11E 109.5 . .
C114 C113 H11F 109.5 . .
H11E C113 H11F 109.5 . .
C114 C113 H11G 109.5 . .
H11E C113 H11G 109.5 . .
H11F C113 H11G 109.5 . .
O69 C114 O70 128.4(17) . .
O69 C114 C113 121.5(18) . .
O70 C114 C113 109.7(18) . .
O69 C114 Sm13 62.6(9) . .
O70 C114 Sm13 65.8(9) . .
C113 C114 Sm13 171.2(15) . .
C116 C115 H11H 109.5 . .
C116 C115 H11I 109.5 . .
H11H C115 H11I 109.5 . .
C116 C115 H11J 109.5 . .
H11H C115 H11J 109.5 . .
H11I C115 H11J 109.5 . .
O82 C116 O81 120.9(15) . .
O82 C116 C115 117.4(17) . .
O81 C116 C115 120.7(15) . .
C118 C117 H11K 109.5 . .
C118 C117 H11L 109.5 . .
H11K C117 H11L 109.5 . .
C118 C117 H11M 109.5 . .
H11K C117 H11M 109.5 . .
H11L C117 H11M 109.5 . .
O72 C118 O71 118.1(14) . .
O72 C118 C117 125.6(16) . .
O71 C118 C117 116.4(14) . .
O72 C118 Sm16 56.1(8) . .
O71 C118 Sm16 62.0(7) . .
C117 C118 Sm16 177.6(13) . .
C120 C119 H11N 109.5 . .
C120 C119 H11O 109.5 . .
H11N C119 H11O 109.5 . .
C120 C119 H11P 109.5 . .
H11N C119 H11P 109.5 . .
H11O C119 H11P 109.5 . .
O74 C120 O73 123.9(18) . .
O74 C120 C119 119.8(19) . .
O73 C120 C119 116.3(16) . .
O74 C120 Sm17 61.2(10) . .
O73 C120 Sm17 62.9(8) . .
C119 C120 Sm17 173.9(16) . .
C122 C121 H12B 109.5 . .
C122 C121 H12C 109.5 . .
H12B C121 H12C 109.5 . .
C122 C121 H12D 109.5 . .
H12B C121 H12D 109.5 . .
H12C C121 H12D 109.5 . .
O75 C122 O76 119.5(14) . .
O75 C122 C121 125.2(15) . .
O76 C122 C121 115.3(14) . .
O75 C122 Sm17 59.8(8) . .
O76 C122 Sm17 60.0(7) . .
C121 C122 Sm17 171.9(11) . .
C124 C123 H23E 109.5 . .
C124 C123 H23F 109.5 . .
H23E C123 H23F 109.5 . .
C124 C123 H23G 109.5 . .
H23E C123 H23G 109.5 . .
H23F C123 H23G 109.5 . .
O78 C124 O77 125.0(15) . .
O78 C124 C123 117.9(14) . .
O77 C124 C123 116.7(14) . .
O78 C124 Sm17 66.4(9) . .
O77 C124 Sm17 58.7(8) . .
C123 C124 Sm17 174.4(12) . .
C126 C125 H12E 109.5 . .
C126 C125 H12F 109.5 . .
H12E C125 H12F 109.5 . .
C126 C125 H12G 109.5 . .
H12E C125 H12G 109.5 . .
H12F C125 H12G 109.5 . .
O80 C126 O79 120.9(14) . .
O80 C126 C125 114.0(16) . .
O79 C126 C125 124.7(16) . .
O80 C126 Sm16 61.1(8) . .
O79 C126 Sm16 59.9(8) . .
C125 C126 Sm16 168.0(13) . .
C128 C127 H27H 109.5 . .
C128 C127 H27I 109.5 . .
H27H C127 H27I 109.5 . .
C128 C127 H27J 109.5 . .
H27H C127 H27J 109.5 . .
H27I C127 H27J 109.5 . .
O86 C128 O85 116.9(16) . .
O86 C128 C127 123.9(14) . .
O85 C128 C127 119.3(14) . .
O86 C128 Sm19 55.6(8) . .
O85 C128 Sm19 61.3(8) . .
C127 C128 Sm19 178.5(12) . .
C130 C129 H12H 109.5 . .
C130 C129 H12I 109.5 . .
H12H C129 H12I 109.5 . .
C130 C129 H12J 109.5 . .
H12H C129 H12J 109.5 . .
H12I C129 H12J 109.5 . .
O94 C130 O93 124.1(18) . .
O94 C130 C129 124.6(17) . .
O93 C130 C129 111.3(16) . .
O94 C130 Sm20 61.9(10) . .
O93 C130 Sm20 62.4(10) . .
C129 C130 Sm20 172.0(13) . .
C132 C131 H13B 109.5 . .
C132 C131 H13C 109.5 . .
H13B C131 H13C 109.5 . .
C132 C131 H13D 109.5 . .
H13B C131 H13D 109.5 . .
H13C C131 H13D 109.5 . .
O84 C132 O83 125.1(14) . .
O84 C132 C131 116.8(13) . .
O83 C132 C131 117.8(13) . .
C134 C133 H13E 109.5 . .
C134 C133 H13F 109.5 . .
H13E C133 H13F 109.5 . .
C134 C133 H13G 109.5 . .
H13E C133 H13G 109.5 . .
H13F C133 H13G 109.5 . .
O89 C134 O90 114.6(12) . .
O89 C134 C133 125.5(13) . .
O90 C134 C133 119.9(13) . .
O89 C134 Sm20 57.6(7) . .
O90 C134 Sm20 57.5(7) . .
C133 C134 Sm20 174.3(10) . .
C136 C135 H13H 109.5 . .
C136 C135 H13I 109.5 . .
H13H C135 H13I 109.5 . .
C136 C135 H13J 109.5 . .
H13H C135 H13J 109.5 . .
H13I C135 H13J 109.5 . .
O88 C136 O87 124.9(17) . .
O88 C136 C135 128.5(19) . .
O87 C136 C135 106.5(17) . .
O88 C136 Sm19 60.0(10) . .
O87 C136 Sm19 65.5(9) . .
C135 C136 Sm19 170.7(14) . .
C138 C137 H13K 109.5 . .
C138 C137 H13L 109.5 . .
H13K C137 H13L 109.5 . .
C138 C137 H13M 109.5 . .
H13K C137 H13M 109.5 . .
H13L C137 H13M 109.5 . .
O91 C138 O92 123.8(17) . .
O91 C138 C137 121.0(16) . .
O92 C138 C137 115.1(16) . .
O91 C138 Sm20 61.1(9) . .
O92 C138 Sm20 62.8(9) . .
C137 C138 Sm20 176.9(15) . .
C140 C139 H39K 109.5 . .
C140 C139 H39L 109.5 . .
H39K C139 H39L 109.5 . .
C140 C139 H39M 109.5 . .
H39K C139 H39M 109.5 . .
H39L C139 H39M 109.5 . .
O98 C140 O97 127.4(19) . .
O98 C140 C139 113.9(17) . .
O97 C140 C139 118.6(16) . .

loop_
_geom_bond_atom_site_label_1
_geom_bond_atom_site_label_2
_geom_bond_distance
_geom_bond_site_symmetry_2
Sm1 O99 2.393(9) .
Sm1 O2 2.401(10) .
Sm1 O100 2.403(9) .
Sm1 O23 2.419(11) .
Sm1 O17 2.423(9) .
Sm1 O11 2.436(11) .
Sm1 O18 2.452(11) .
Sm1 O15 2.473(9) .
Sm1 O16 2.495(11) .
Sm1 C62 2.742(17) .
Sm1 C58 2.878(15) .
Sm1 Sm2 3.5877(11) .
Sm2 O25 2.292(10) .
Sm2 O99 2.367(9) .
Sm2 O100 2.416(9) .
Sm2 O21 2.447(11) .
Sm2 O115 2.453(11) .
Sm2 O24 2.459(12) .
Sm2 O19 2.465(12) .
Sm2 O20 2.502(10) .
Sm2 O23 2.527(10) .
Sm2 C60 2.801(18) .
Sm2 C66 2.810(18) .
Sm2 C64 2.851(19) .
Sm3 O98 2.298(11) 2_656
Sm3 O99 2.316(10) .
Sm3 O21 2.317(10) .
Sm3 O27 2.320(11) .
Sm3 O95 2.347(10) .
Sm3 O11 2.411(10) .
Sm3 O101 2.442(10) .
Sm3 O1 2.511(11) .
Sm3 Sm4 3.9781(11) .
Sm3 Sm5 3.9935(11) .
Sm4 O102 2.353(10) .
Sm4 O4 2.356(11) .
Sm4 O22 2.392(11) .
Sm4 O33 2.398(11) .
Sm4 O101 2.401(11) .
Sm4 O32 2.418(13) .
Sm4 O96 2.451(12) .
Sm4 O31 2.483(11) .
Sm4 O95 2.521(10) .
Sm4 C74 2.78(2) .
Sm4 C72 2.836(15) .
Sm4 Sm5 3.5761(11) .
Sm5 O35 2.337(9) .
Sm5 O102 2.354(10) .
Sm5 O30 2.412(9) .
Sm5 O101 2.416(10) .
Sm5 O34 2.458(13) .
Sm5 O28 2.467(12) .
Sm5 O27 2.490(10) .
Sm5 O29 2.495(11) .
Sm5 O33 2.545(11) .
Sm5 C78 2.786(16) .
Sm5 C70 2.86(2) .
Sm5 C76 2.918(16) .
Sm6 O26 2.287(10) .
Sm6 O30 2.353(9) .
Sm6 O39 2.368(12) .
Sm6 O102 2.368(10) .
Sm6 O37 2.389(13) .
Sm6 O103 2.425(9) .
Sm6 O22 2.427(10) .
Sm6 O3 2.511(11) .
Sm6 Sm7 3.9576(11) .
Sm6 Sm8 3.9644(11) .
Sm7 O6 2.360(12) .
Sm7 O116 2.382(14) .
Sm7 O42 2.394(13) .
Sm7 O103 2.399(9) .
Sm7 O38 2.425(11) .
Sm7 O119 2.437(10) .
Sm7 O41 2.455(13) .
Sm7 O37 2.482(15) .
Sm7 O43 2.493(12) .
Sm7 C84 2.84(3) .
Sm7 C80 2.924(18) .
Sm7 Sm8 3.5899(11) .
Sm8 O119 2.340(10) .
Sm8 O55 2.356(10) .
Sm8 O46 2.455(11) .
Sm8 O103 2.458(10) .
Sm8 O45 2.468(11) .
Sm8 O39 2.496(10) .
Sm8 O40 2.496(11) .
Sm8 O44 2.499(13) .
Sm8 O43 2.552(10) .
Sm8 C88 2.821(17) .
Sm8 C86 2.90(2) .
Sm8 C90 2.905(17) .
Sm9 O46 2.270(11) .
Sm9 O119 2.297(10) .
Sm9 O49 2.343(12) .
Sm9 O36 2.353(11) .
Sm9 O47 2.361(11) .
Sm9 O116 2.403(12) .
Sm9 O105 2.471(9) .
Sm9 O5 2.489(12) .
Sm9 Sm11 3.9583(10) .
Sm9 Sm10 3.9987(11) .
Sm10 O8 2.361(11) .
Sm10 O105 2.368(10) .
Sm10 O51 2.389(9) .
Sm10 O106 2.392(10) .
Sm10 O53 2.417(11) .
Sm10 O56 2.429(10) .
Sm10 O52 2.448(11) .
Sm10 O48 2.471(9) .
Sm10 O47 2.525(11) .
Sm10 C102 2.792(19) .
Sm10 C92 2.814(16) .
Sm10 Sm11 3.5772(11) .
Sm11 O59 2.332(10) .
Sm11 O106 2.348(10) .
Sm11 O58 2.416(10) .
Sm11 O105 2.420(10) .
Sm11 O54 2.433(10) .
Sm11 O50 2.434(11) .
Sm11 O57 2.470(11) .
Sm11 O49 2.487(10) .
Sm11 O53 2.528(10) .
Sm11 C94 2.834(18) .
Sm11 C100 2.844(15) .
Sm11 C98 2.863(13) .
Sm12 O117 2.299(11) .
Sm12 O106 2.349(11) .
Sm12 O58 2.357(11) .
Sm12 O63 2.357(10) .
Sm12 O61 2.361(9) .
Sm12 O56 2.390(10) .
Sm12 O107 2.440(10) .
Sm12 O7 2.542(11) .
Sm12 Sm14 3.9712(10) .
Sm12 Sm13 3.9991(11) .
Sm13 O10 2.343(11) .
Sm13 O114 2.377(11) .
Sm13 O107 2.385(10) .
Sm13 O108 2.403(10) .
Sm13 O69 2.433(11) .
Sm13 O68 2.435(13) .
Sm13 O64 2.438(10) .
Sm13 O70 2.508(13) .
Sm13 O63 2.552(9) .
Sm13 C114 2.741(18) .
Sm13 C104 2.873(15) .
Sm13 Sm14 3.5847(11) .
Sm14 O81 2.340(10) .
Sm14 O108 2.365(9) .
Sm14 O107 2.428(9) .
Sm14 O62 2.444(13) .
Sm14 O65 2.456(11) .
Sm14 O66 2.458(10) .
Sm14 O67 2.477(11) .
Sm14 O61 2.483(9) .
Sm14 O68 2.497(11) .
Sm14 C108 2.82(2) .
Sm14 C112 2.842(14) .
Sm14 C110 2.927(15) .
Sm15 O60 2.296(10) .
Sm15 O73 2.316(10) .
Sm15 O108 2.316(9) .
Sm15 O66 2.331(11) .
Sm15 O71 2.343(11) .
Sm15 O114 2.424(10) .
Sm15 O109 2.427(9) .
Sm15 O9 2.465(11) .
Sm15 Sm17 3.9462(10) .
Sm15 Sm16 3.9824(10) .
Sm16 O118 2.374(10) .
Sm16 O109 2.386(9) .
Sm16 O12 2.402(12) .
Sm16 O78 2.416(12) .
Sm16 O72 2.426(10) .
Sm16 O79 2.428(12) .
Sm16 O80 2.456(11) .
Sm16 O110 2.456(9) .
Sm16 O71 2.556(9) .
Sm16 C126 2.802(15) .
Sm16 C118 2.894(16) .
Sm16 Sm17 3.5975(11) .
Sm17 O110 2.306(9) .
Sm17 O83 2.320(10) .
Sm17 O109 2.438(9) .
Sm17 O74 2.447(12) .
Sm17 O77 2.457(11) .
Sm17 O76 2.463(10) .
Sm17 O75 2.466(11) .
Sm17 O73 2.484(9) .
Sm17 O78 2.624(10) .
Sm17 C120 2.787(19) .
Sm17 C122 2.843(16) .
Sm17 C124 2.863(15) .
Sm18 O82 2.273(10) .
Sm18 O76 2.338(10) .
Sm18 O94 2.346(11) .
Sm18 O110 2.355(10) .
Sm18 O85 2.371(10) .
Sm18 O118 2.392(9) .
Sm18 O111 2.395(9) .
Sm18 O113 2.521(11) .
Sm18 Sm20 3.9700(10) .
Sm18 Sm19 3.9759(10) .
Sm19 O14 2.367(11) .
Sm19 O112 2.381(9) .
Sm19 O104 2.383(10) .
Sm19 O88 2.384(12) .
Sm19 O111 2.396(9) .
Sm19 O92 2.403(13) .
Sm19 O86 2.405(10) .
Sm19 O87 2.503(11) .
Sm19 O85 2.531(9) .
Sm19 C136 2.745(18) .
Sm19 C128 2.883(18) .
Sm19 Sm20 3.5877(11) .
Sm20 O97 2.340(9) .
Sm20 O112 2.394(9) .
Sm20 O111 2.410(11) .
Sm20 O90 2.455(10) .
Sm20 O89 2.463(9) .
Sm20 O94 2.470(10) .
Sm20 O91 2.471(11) .
Sm20 O93 2.479(12) .
Sm20 O92 2.505(11) .
Sm20 C130 2.797(19) .
Sm20 C138 2.818(19) .
Sm20 C134 2.896(14) .
Sm21 O112 2.300(9) .
Sm21 O84 2.306(9) .
Sm21 O20 2.336(10) 2_656
Sm21 O90 2.374(10) .
Sm21 O16 2.385(10) 2_656
Sm21 O104 2.407(10) .
Sm21 O100 2.447(10) 2_656
Sm21 O13 2.483(10) .
Sm21 Sm2 3.9554(10) 2_656
Sm21 Sm1 3.9775(10) 2_656
O1 C2 1.425(17) .
O1 C1 1.523(19) .
O2 C8 1.207(17) .
O3 C10 1.452(18) .
O3 C9 1.54(2) .
O4 C16 1.271(19) .
O5 C18 1.43(2) .
O5 C17 1.49(2) .
O6 C24 1.24(2) .
O7 C26 1.37(2) .
O7 C25 1.533(9) .
O8 C32 1.30(2) .
O9 C34 1.41(2) .
O9 C33 1.45(3) .
O10 C40 1.183(17) .
O11 C7 1.348(17) .
O12 C48 1.24(2) .
O13 C50 1.472(19) .
O13 C49 1.524(18) .
O14 C56 1.280(19) .
O15 C58 1.279(15) .
O16 C58 1.252(16) .
O16 Sm21 2.385(10) 2_656
O17 C62 1.241(17) .
O18 C62 1.272(19) .
O19 C60 1.278(19) .
O20 C60 1.234(18) .
O20 Sm21 2.336(10) 2_656
O21 C66 1.288(18) .
O22 C15 1.323(19) .
O23 C64 1.284(19) .
O24 C64 1.223(19) .
O25 C68 1.280(17) .
O26 C68 1.351(17) .
O27 C70 1.36(2) .
O28 C70 1.29(2) .
O29 C78 1.232(18) .
O30 C78 1.295(17) .
O31 C74 1.23(2) .
O32 C74 1.26(2) .
O33 C76 1.283(17) .
O34 C76 1.321(19) .
O35 C82 1.195(19) .
O36 C82 1.262(19) .
O37 C80 1.278(19) .
O38 C80 1.305(19) .
O39 C86 1.30(2) .
O40 C86 1.30(2) .
O41 C84 1.27(3) .
O42 C84 1.32(3) .
O43 C90 1.322(19) .
O44 C90 1.249(19) .
O45 C88 1.186(18) .
O46 C88 1.399(17) .
O47 C92 1.222(17) .
O48 C92 1.239(17) .
O49 C94 1.284(19) .
O50 C94 1.240(18) .
O51 C102 1.28(2) .
O52 C102 1.32(2) .
O53 C100 1.290(18) .
O54 C100 1.274(17) .
O55 C96 1.274(17) .
O56 C31 1.291(17) .
O57 C98 1.244(16) .
O58 C98 1.281(15) .
O59 C106 1.255(16) .
O60 C106 1.285(15) .
O61 C108 1.30(2) .
O62 C108 1.26(2) .
O63 C104 1.334(17) .
O64 C104 1.227(16) .
O65 C112 1.281(17) .
O66 C112 1.246(16) .
O67 C110 1.318(19) .
O68 C110 1.295(19) .
O69 C114 1.29(2) .
O70 C114 1.32(2) .
O71 C118 1.313(18) .
O72 C118 1.269(17) .
O73 C120 1.34(2) .
O74 C120 1.20(2) .
O75 C122 1.217(18) .
O76 C122 1.359(18) .
O77 C124 1.252(17) .
O78 C124 1.191(16) .
O79 C126 1.278(19) .
O80 C126 1.248(19) .
O81 C116 1.31(2) .
O82 C116 1.291(18) .
O83 C132 1.269(16) .
O84 C132 1.259(16) .
O85 C128 1.276(18) .
O86 C128 1.264(18) .
O87 C136 1.30(2) .
O88 C136 1.19(2) .
O89 C134 1.263(16) .
O90 C134 1.303(16) .
O91 C138 1.20(2) .
O92 C138 1.315(19) .
O93 C130 1.29(2) .
O94 C130 1.197(19) .
O95 C72 1.23(2) .
O96 C72 1.32(2) .
O97 C140 1.25(2) .
O98 C140 1.230(19) .
O98 Sm3 2.298(11) 2_656
O99 H99D 0.9800 .
O100 Sm21 2.447(10) 2_656
O100 H10R 0.9800 .
O101 H10P 0.9800 .
O102 H10Q 0.9800 .
O103 H10T 0.9800 .
O104 C55 1.333(18) .
O105 H10U 0.9800 .
O106 H10V 0.9800 .
O107 H10W 0.9800 .
O108 H10X 0.9800 .
O109 H10Y 0.9800 .
O110 H11Q 0.9800 .
O111 H11R 0.9800 .
O112 H11S 0.9800 .
O113 C42 1.337(18) .
O113 C41 1.426(17) .
O114 C39 1.266(19) .
O115 C66 1.292(19) .
O116 C23 1.24(2) .
O117 C96 1.284(16) .
O118 C47 1.369(18) .
O119 H11T 0.9800 .
C1 H1A 0.9600 .
C1 H1B 0.9600 .
C1 H1C 0.9600 .
C2 C3 1.38(2) .
C2 C7 1.39(2) .
C3 C4 1.42(2) .
C3 H3A 0.9300 .
C4 C5 1.32(2) .
C4 H4A 0.9300 .
C5 C6 1.45(2) .
C5 H5A 0.9300 .
C6 C7 1.41(2) .
C6 C8 1.41(2) .
C8 H8A 0.9300 .
C9 H9A 0.9600 .
C9 H9B 0.9600 .
C9 H9C 0.9600 .
C10 C11 1.35(2) .
C10 C15 1.36(2) .
C11 C12 1.46(2) .
C11 H11A 0.9300 .
C12 C13 1.46(3) .
C12 H12A 0.9300 .
C13 C14 1.44(3) .
C13 H13A 0.9300 .
C14 C16 1.36(2) .
C14 C15 1.46(2) .
C16 H16A 0.9300 .
C17 H17A 0.9600 .
C17 H17B 0.9600 .
C17 H17C 0.9600 .
C18 C23 1.38(3) .
C18 C19 1.41(2) .
C19 C20 1.50(3) .
C19 H19A 0.9300 .
C20 C21 1.38(3) .
C20 H20A 0.9300 .
C21 C22 1.38(2) .
C21 H21A 0.9300 .
C22 C23 1.43(3) .
C22 C24 1.47(3) .
C24 H24A 0.9300 .
C25 H25A 0.9600 .
C25 H25B 0.9600 .
C25 H25C 0.9600 .
C26 C27 1.42(3) .
C26 C31 1.47(2) .
C27 C28 1.43(3) .
C27 H27A 0.9300 .
C28 C29 1.36(3) .
C28 H28A 0.9300 .
C29 C30 1.38(2) .
C29 H29A 0.9300 .
C30 C32 1.40(2) .
C30 C31 1.47(2) .
C32 H32A 0.9300 .
C33 H33A 0.9600 .
C33 H33B 0.9600 .
C33 H33C 0.9600 .
C34 C35 1.42(2) .
C34 C39 1.46(2) .
C35 C36 1.43(3) .
C35 H35A 0.9300 .
C36 C37 1.41(3) .
C36 H36A 0.9300 .
C37 C38 1.46(2) .
C37 H37A 0.9300 .
C38 C39 1.40(2) .
C38 C40 1.470(9) .
C40 H40A 0.9300 .
C41 H41C 0.9600 .
C41 H41A 0.9600 .
C41 H41B 0.9600 .
C42 C43 1.36(3) .
C42 C47 1.49(2) .
C43 C44 1.51(3) .
C43 H43A 0.9300 .
C44 C45 1.46(3) .
C44 H44A 0.9300 .
C45 C46 1.462(10) .
C45 H45A 0.9300 .
C46 C48 1.40(2) .
C46 C47 1.43(2) .
C48 H48A 0.9300 .
C49 H49A 0.9600 .
C49 H49B 0.9600 .
C49 H49C 0.9600 .
C50 C55 1.38(2) .
C50 C51 1.40(2) .
C51 C52 1.48(3) .
C51 H51A 0.9300 .
C52 C53 1.31(3) .
C52 H52A 0.9300 .
C53 C54 1.50(2) .
C53 H53A 0.9300 .
C54 C55 1.41(2) .
C54 C56 1.46(2) .
C56 H56A 0.9300 .
C57 C58 1.457(19) .
C57 H57A 0.9600 .
C57 H57B 0.9600 .
C57 H57C 0.9600 .
C59 C60 1.59(2) .
C59 H59A 0.9600 .
C59 H59B 0.9600 .
C59 H59C 0.9600 .
C61 C62 1.59(3) .
C61 H61A 0.9600 .
C61 H61B 0.9600 .
C61 H61C 0.9600 .
C63 C64 1.53(2) .
C63 H63A 0.9600 .
C63 H63B 0.9600 .
C63 H63C 0.9600 .
C65 C66 1.53(2) .
C65 H65A 0.9600 .
C65 H65B 0.9600 .
C65 H65C 0.9600 .
C67 C68 1.44(2) .
C67 H67A 0.9600 .
C67 H67B 0.9600 .
C67 H67C 0.9600 .
C69 C70 1.43(3) .
C69 H69A 0.9600 .
C69 H69B 0.9600 .
C69 H69C 0.9600 .
C71 C72 1.533(10) .
C71 H71A 0.9600 .
C71 H71B 0.9600 .
C71 H71C 0.9600 .
C73 C74 1.54(3) .
C73 H73A 0.9600 .
C73 H73B 0.9600 .
C73 H73C 0.9600 .
C75 C76 1.42(2) .
C75 H75A 0.9600 .
C75 H75B 0.9600 .
C75 H75C 0.9600 .
C77 C78 1.57(2) .
C77 H77A 0.9600 .
C77 H77B 0.9600 .
C77 H77C 0.9600 .
C79 C80 1.54(2) .
C79 H79A 0.9600 .
C79 H79B 0.9600 .
C79 H79C 0.9600 .
C81 C82 1.59(2) .
C81 H81A 0.9600 .
C81 H81B 0.9600 .
C81 H81C 0.9600 .
C83 C84 1.50(3) .
C83 H83A 0.9600 .
C83 H83B 0.9600 .
C83 H83C 0.9600 .
C85 C86 1.52(3) .
C85 H85A 0.9600 .
C85 H85B 0.9600 .
C85 H85C 0.9600 .
C87 C88 1.50(2) .
C87 H87A 0.9600 .
C87 H87B 0.9600 .
C87 H87C 0.9600 .
C89 C90 1.53(2) .
C89 H89A 0.9600 .
C89 H89B 0.9600 .
C89 H89C 0.9600 .
C91 C92 1.60(2) .
C91 H91A 0.9600 .
C91 H91B 0.9600 .
C91 H91C 0.9600 .
C93 C94 1.59(3) .
C93 H93A 0.9600 .
C93 H93B 0.9600 .
C93 H93C 0.9600 .
C95 C96 1.56(2) .
C95 H95A 0.9600 .
C95 H95B 0.9600 .
C95 H95C 0.9600 .
C97 C98 1.54(2) .
C97 H97A 0.9600 .
C97 H97B 0.9600 .
C97 H97C 0.9600 .
C99 C100 1.556(19) .
C99 H99A 0.9600 .
C99 H99B 0.9600 .
C99 H99C 0.9600 .
C101 C102 1.61(3) .
C101 H10A 0.9600 .
C101 H10B 0.9600 .
C101 H10C 0.9600 .
C103 C104 1.526(19) .
C103 H10D 0.9600 .
C103 H10E 0.9600 .
C103 H10F 0.9600 .
C105 C106 1.50(2) .
C105 H10G 0.9600 .
C105 H10H 0.9600 .
C105 H10I 0.9600 .
C107 C108 1.57(3) .
C107 H10J 0.9600 .
C107 H10K 0.9600 .
C107 H10L 0.9600 .
C109 C110 1.526(9) .
C109 H10M 0.9600 .
C109 H10N 0.9600 .
C109 H10O 0.9600 .
C111 C112 1.464(19) .
C111 H11B 0.9600 .
C111 H11C 0.9600 .
C111 H11D 0.9600 .
C113 C114 1.61(3) .
C113 H11E 0.9600 .
C113 H11F 0.9600 .
C113 H11G 0.9600 .
C115 C116 1.47(2) .
C115 H11H 0.9600 .
C115 H11I 0.9600 .
C115 H11J 0.9600 .
C117 C118 1.47(2) .
C117 H11K 0.9600 .
C117 H11L 0.9600 .
C117 H11M 0.9600 .
C119 C120 1.57(2) .
C119 H11N 0.9600 .
C119 H11O 0.9600 .
C119 H11P 0.9600 .
C121 C122 1.51(2) .
C121 H12B 0.9600 .
C121 H12C 0.9600 .
C121 H12D 0.9600 .
C123 C124 1.53(2) .
C123 H23E 0.9600 .
C123 H23F 0.9600 .
C123 H23G 0.9600 .
C125 C126 1.56(2) .
C125 H12E 0.9600 .
C125 H12F 0.9600 .
C125 H12G 0.9600 .
C127 C128 1.52(2) .
C127 H27H 0.9600 .
C127 H27I 0.9600 .
C127 H27J 0.9600 .
C129 C130 1.54(2) .
C129 H12H 0.9600 .
C129 H12I 0.9600 .
C129 H12J 0.9600 .
C131 C132 1.55(2) .
C131 H13B 0.9600 .
C131 H13C 0.9600 .
C131 H13D 0.9600 .
C133 C134 1.511(19) .
C133 H13E 0.9600 .
C133 H13F 0.9600 .
C133 H13G 0.9600 .
C135 C136 1.57(2) .
C135 H13H 0.9600 .
C135 H13I 0.9600 .
C135 H13J 0.9600 .
C137 C138 1.52(2) .
C137 H13K 0.9600 .
C137 H13L 0.9600 .
C137 H13M 0.9600 .
C139 C140 1.56(2) .
C139 H39K 0.9600 .
C139 H39L 0.9600 .
C139 H39M 0.9600 .

loop_
_platon_squeeze_void_nr
_platon_squeeze_void_average_x
_platon_squeeze_void_average_y
_platon_squeeze_void_average_z
_platon_squeeze_void_volume
_platon_squeeze_void_count_electrons
_platon_squeeze_void_content
1 0.821 -0.058 0.256 7700 5178 ' '
